data_4505117
loop_
_publ_author_name
'Kawai, Hidetoshi'
'Takeda, Takashi'
'Fujiwara, Kenshu'
'Inabe, Tamotsu'
'Suzuki, Takanori'

_publ_section_title
;
 Exceptionally Large Difference in Bond Length among Conformational
 Isomorphs of a Hexaphenylethane Derivative with a Dispiropyracene
 Skeleton&#x2020;
;
_journal_issue 6
_journal_name_full 'Crystal Growth &amp; Design'
_journal_page_first 2256
_journal_paper_doi 10.1021/cg050064r
_journal_volume 5
_journal_year 2005
_chemical_formula_moiety 'C40 H30 N2 '
_chemical_formula_sum 'C40 H30 N2'
_chemical_formula_weight 538.69
_space_group_IT_number 2
_symmetry_cell_setting triclinic
_symmetry_Int_Tables_number 2
_symmetry_space_group_name_Hall '-P 1'
_symmetry_space_group_name_H-M 'P -1'
_cell_angle_alpha 111.270(2)
_cell_angle_beta 93.800(2)
_cell_angle_gamma 102.006(2)
_cell_formula_units_Z 8
_cell_length_a 17.719(2)
_cell_length_b 18.116(2)
_cell_length_c 18.852(3)
_cell_measurement_reflns_used 16374
_cell_measurement_temperature 123.1
_cell_measurement_theta_max 27.1
_cell_measurement_theta_min 3.0
_cell_volume 5448.8(12)
_computing_cell_refinement CrystalClear
_computing_data_collection CrystalClear
_computing_data_reduction CrystalStructure
_computing_publication_material 'CrystalStructure 3.6.0'
_computing_structure_refinement CRYSTALS
_computing_structure_solution SHELXS97
_diffrn_detector_area_resol_mean 7.31
_diffrn_measured_fraction_theta_full 0.9655
_diffrn_measured_fraction_theta_max 0.9655
_diffrn_measurement_device_type 'Rigaku Mercury'
_diffrn_measurement_method \w
_diffrn_radiation_type 'Mo K\a'
_diffrn_radiation_wavelength 0.7107
_diffrn_reflns_av_R_equivalents 0.034
_diffrn_reflns_limit_h_max 22
_diffrn_reflns_limit_h_min -22
_diffrn_reflns_limit_k_max 23
_diffrn_reflns_limit_k_min -21
_diffrn_reflns_limit_l_max 23
_diffrn_reflns_limit_l_min -20
_diffrn_reflns_number 49868
_diffrn_reflns_theta_full 27.10
_diffrn_reflns_theta_max 27.10
_exptl_absorpt_coefficient_mu 0.076
_exptl_absorpt_correction_T_max 0.985
_exptl_absorpt_correction_T_min 0.899
_exptl_absorpt_correction_type multi-scan
_exptl_absorpt_process_details 'Jacobson, R. (1998) Private communication'
_exptl_crystal_colour yellow
_exptl_crystal_density_diffrn 1.313
_exptl_crystal_density_method 'not measured'
_exptl_crystal_description block
_exptl_crystal_F_000 2272.00
_exptl_crystal_size_max 0.70
_exptl_crystal_size_mid 0.25
_exptl_crystal_size_min 0.20
_refine_diff_density_max 0.49
_refine_diff_density_min -0.53
_refine_ls_extinction_coef 156.1(21)
_refine_ls_extinction_method 'Larson (1970) Crystallographic Computing eq. 22'
_refine_ls_goodness_of_fit_ref 0.576
_refine_ls_hydrogen_treatment refall
_refine_ls_number_parameters 1634
_refine_ls_number_reflns 23197
_refine_ls_R_factor_gt 0.0590
_refine_ls_shift/su_max 0.0000
_refine_ls_structure_factor_coef Fsqd
_refine_ls_weighting_details 'w = 1/[0.0010Fo^2^ + 3.0000\s(Fo^2^) + 0.5000]/(4Fo^2^)'
_refine_ls_weighting_scheme calc
_refine_ls_wR_factor_ref 0.1250
_reflns_number_gt 14221
_reflns_number_total 23197
_reflns_threshold_expression F^2^>2.0\s(F^2^)
_cod_data_source_file cg050064rsi20050402_024010.cif
_cod_data_source_block '__-150pyracene'
_cod_original_cell_volume 5449.0(12)
_cod_original_formula_sum 'C40 H30 N2 '
_cod_database_code 4505117

loop_
_symmetry_equiv_pos_site_id
_symmetry_equiv_pos_as_xyz
1 +X,+Y,+Z
2 -X,-Y,-Z

loop_
_atom_site_label
_atom_site_type_symbol
_atom_site_fract_x
_atom_site_fract_y
_atom_site_fract_z
_atom_site_U_iso_or_equiv
_atom_site_adp_type
_atom_site_occupancy
_atom_site_symmetry_multiplicity
_atom_site_calc_flag
_atom_site_refinement_flags
N(1) N 0.47878(10) 0.38302(11) 0.05776(9) 0.0243(5) Uani 1.00 1 d .
N(2) N 0.46410(11) 0.19172(11) 0.00856(10) 0.0277(5) Uani 1.00 1 d .
N(3) N 0.48489(10) 0.38986(11) 0.55367(9) 0.0245(5) Uani 1.00 1 d .
N(4) N 0.43192(11) 0.20505(11) 0.54004(10) 0.0299(6) Uani 1.00 1 d .
N(5) N 0.87550(10) 0.09109(10) 0.05575(10) 0.0219(5) Uani 1.00 1 d .
N(6) N 0.69820(10) 0.11428(10) 0.08281(10) 0.0218(5) Uani 1.00 1 d .
N(7) N 0.87511(10) 0.09758(11) 0.56795(10) 0.0244(5) Uani 1.00 1 d .
N(8) N 0.69324(10) 0.11204(10) 0.57587(10) 0.0221(5) Uani 1.00 1 d .
C(1) C 0.27893(12) 0.31890(13) -0.11229(11) 0.0193(6) Uani 1.00 1 d .
C(2) C 0.25616(12) 0.3786(1) -0.13115(12) 0.0241(6) Uani 1.00 1 d .
C(3) C 0.18821(13) 0.3583(1) -0.18696(12) 0.0258(6) Uani 1.00 1 d .
C(4) C 0.14382(12) 0.2791(1) -0.22254(11) 0.0232(6) Uani 1.00 1 d .
C(5) C 0.16846(12) 0.21935(13) -0.20317(11) 0.0203(6) Uani 1.00 1 d .
C(6) C 0.12686(12) 0.13886(13) -0.24590(11) 0.0218(6) Uani 1.00 1 d .
C(7) C 0.15403(12) 0.07801(13) -0.23317(12) 0.0238(6) Uani 1.00 1 d .
C(8) C 0.22113(12) 0.09778(13) -0.17691(11) 0.0232(6) Uani 1.00 1 d .
C(9) C 0.26116(12) 0.17824(13) -0.13446(11) 0.0184(6) Uani 1.00 1 d .
C(10) C 0.23389(12) 0.23850(13) -0.14949(11) 0.0188(6) Uani 1.00 1 d .
C(11) C 0.07157(13) 0.2349(1) -0.28373(12) 0.0290(7) Uani 1.00 1 d .
C(12) C 0.06321(13) 0.1415(1) -0.30222(12) 0.0288(6) Uani 1.00 1 d .
C(13) C 0.34729(12) 0.32103(12) -0.05722(11) 0.0187(6) Uani 1.00 1 d .
C(14) C 0.42552(12) 0.35790(12) -0.07250(11) 0.0191(6) Uani 1.00 1 d .
C(15) C 0.43708(13) 0.36183(13) -0.14342(12) 0.0233(6) Uani 1.00 1 d .
C(16) C 0.51037(13) 0.39170(13) -0.15747(13) 0.0266(6) Uani 1.00 1 d .
C(17) C 0.57378(13) 0.41901(13) -0.09966(12) 0.0261(6) Uani 1.00 1 d .
C(18) C 0.56422(12) 0.41669(13) -0.02837(12) 0.0249(6) Uani 1.00 1 d .
C(19) C 0.49019(12) 0.38596(12) -0.01407(11) 0.0211(6) Uani 1.00 1 d .
C(20) C 0.40647(13) 0.38940(12) 0.08184(12) 0.0224(6) Uani 1.00 1 d .
C(21) C 0.3985(1) 0.41894(13) 0.16003(12) 0.0268(6) Uani 1.00 1 d .
C(22) C 0.3272(1) 0.42838(13) 0.18190(13) 0.0305(7) Uani 1.00 1 d .
C(23) C 0.2628(1) 0.4101(1) 0.12744(12) 0.0301(7) Uani 1.00 1 d .
C(24) C 0.26994(13) 0.37851(13) 0.05014(12) 0.0253(6) Uani 1.00 1 d .
C(25) C 0.34046(12) 0.36554(12) 0.02593(11) 0.0206(6) Uani 1.00 1 d .
C(26) C 0.5463(1) 0.3996(2) 0.11432(13) 0.0384(8) Uani 1.00 1 d .
C(27) C 0.33680(12) 0.21572(12) -0.07694(11) 0.0181(6) Uani 1.00 1 d .
C(28) C 0.32946(12) 0.19965(12) -0.00410(11) 0.0206(6) Uani 1.00 1 d .
C(29) C 0.25944(13) 0.19788(13) 0.02546(12) 0.0250(6) Uani 1.00 1 d .
C(30) C 0.2536(1) 0.1942(1) 0.09691(12) 0.0309(7) Uani 1.00 1 d .
C(31) C 0.3180(2) 0.1896(1) 0.13891(13) 0.0320(7) Uani 1.00 1 d .
C(32) C 0.3873(1) 0.18809(13) 0.11007(12) 0.0290(7) Uani 1.00 1 d .
C(33) C 0.39443(13) 0.19349(13) 0.03869(12) 0.0231(6) Uani 1.00 1 d .
C(34) C 0.46437(12) 0.17360(13) -0.06993(12) 0.0246(6) Uani 1.00 1 d .
C(35) C 0.52397(13) 0.1423(1) -0.10642(13) 0.0323(7) Uani 1.00 1 d .
C(36) C 0.5234(1) 0.1242(2) -0.1838(1) 0.0358(8) Uani 1.00 1 d .
C(37) C 0.4653(1) 0.1370(2) -0.22665(13) 0.0337(7) Uani 1.00 1 d .
C(38) C 0.40609(13) 0.16665(13) -0.19095(12) 0.0260(6) Uani 1.00 1 d .
C(39) C 0.40356(12) 0.18501(12) -0.11305(11) 0.0197(6) Uani 1.00 1 d .
C(40) C 0.5323(1) 0.1896(2) 0.05472(13) 0.0412(8) Uani 1.00 1 d .
C(41) C 0.27925(12) 0.32021(13) 0.38774(11) 0.0196(6) Uani 1.00 1 d .
C(42) C 0.25289(12) 0.38181(13) 0.37531(11) 0.0226(6) Uani 1.00 1 d .
C(43) C 0.18916(13) 0.36380(13) 0.31605(12) 0.0244(6) Uani 1.00 1 d .
C(44) C 0.15211(12) 0.2841(1) 0.26918(11) 0.0233(6) Uani 1.00 1 d .
C(45) C 0.17993(12) 0.22245(13) 0.28185(11) 0.0220(6) Uani 1.00 1 d .
C(46) C 0.14252(12) 0.14232(13) 0.23230(12) 0.0234(6) Uani 1.00 1 d .
C(47) C 0.17053(13) 0.0803(1) 0.24172(12) 0.0279(6) Uani 1.00 1 d .
C(48) C 0.23386(12) 0.09859(13) 0.30140(12) 0.0252(6) Uani 1.00 1 d .
C(49) C 0.26950(12) 0.17787(13) 0.35016(11) 0.0194(6) Uani 1.00 1 d .
C(50) C 0.24170(12) 0.24027(13) 0.33915(11) 0.0195(6) Uani 1.00 1 d .
C(51) C 0.08412(13) 0.2417(1) 0.20311(13) 0.0324(7) Uani 1.00 1 d .
C(52) C 0.07791(13) 0.1478(1) 0.17839(13) 0.0321(7) Uani 1.00 1 d .
C(53) C 0.34712(12) 0.32017(12) 0.44213(11) 0.0186(6) Uani 1.00 1 d .
C(54) C 0.42471(12) 0.35365(12) 0.42246(11) 0.0200(6) Uani 1.00 1 d .
C(55) C 0.43289(13) 0.35013(13) 0.34848(12) 0.0252(6) Uani 1.00 1 d .
C(56) C 0.50464(13) 0.3772(1) 0.32968(13) 0.0287(7) Uani 1.00 1 d .
C(57) C 0.56994(13) 0.4101(1) 0.38622(13) 0.0286(7) Uani 1.00 1 d .
C(58) C 0.56347(13) 0.41427(13) 0.45973(13) 0.0261(6) Uani 1.00 1 d .
C(59) C 0.49142(12) 0.38564(13) 0.47889(12) 0.0215(6) Uani 1.00 1 d .
C(60) C 0.41315(13) 0.39355(13) 0.58008(11) 0.0215(6) Uani 1.00 1 d .
C(61) C 0.4087(1) 0.42493(13) 0.65884(12) 0.0274(6) Uani 1.00 1 d .
C(62) C 0.3377(1) 0.4304(1) 0.68378(12) 0.0313(7) Uani 1.00 1 d .
C(63) C 0.2707(1) 0.4074(1) 0.63140(12) 0.0307(7) Uani 1.00 1 d .
C(64) C 0.27496(13) 0.37562(13) 0.55350(12) 0.0251(6) Uani 1.00 1 d .
C(65) C 0.34473(12) 0.36588(12) 0.52632(11) 0.0198(6) Uani 1.00 1 d .
C(66) C 0.55574(13) 0.4124(2) 0.60825(13) 0.0366(7) Uani 1.00 1 d .
C(67) C 0.33242(12) 0.21491(12) 0.42096(11) 0.0189(6) Uani 1.00 1 d .
C(68) C 0.30136(13) 0.19670(13) 0.48704(11) 0.0224(6) Uani 1.00 1 d .
C(69) C 0.2223(1) 0.18736(13) 0.49411(13) 0.0301(7) Uani 1.00 1 d .
C(70) C 0.1945(2) 0.1823(1) 0.5591(1) 0.0384(8) Uani 1.00 1 d .
C(71) C 0.2467(2) 0.1851(1) 0.6183(1) 0.0420(8) Uani 1.00 1 d .
C(72) C 0.3247(2) 0.1918(1) 0.61282(13) 0.0374(8) Uani 1.00 1 d .
C(73) C 0.3531(1) 0.19779(13) 0.54698(12) 0.0271(6) Uani 1.00 1 d .
C(74) C 0.45432(13) 0.18344(13) 0.46673(13) 0.0261(6) Uani 1.00 1 d .
C(75) C 0.5234(1) 0.1587(2) 0.4532(2) 0.0381(8) Uani 1.00 1 d .
C(76) C 0.5438(2) 0.1364(2) 0.3807(2) 0.0444(8) Uani 1.00 1 d .
C(77) C 0.4968(1) 0.1380(2) 0.3203(2) 0.0405(8) Uani 1.00 1 d .
C(78) C 0.42821(13) 0.1628(1) 0.33363(12) 0.0286(6) Uani 1.00 1 d .
C(79) C 0.40585(12) 0.18569(13) 0.40615(12) 0.0217(6) Uani 1.00 1 d .
C(80) C 0.4876(2) 0.2148(2) 0.6051(1) 0.0493(9) Uani 1.00 1 d .
C(81) C 0.91364(12) 0.34781(13) 0.11337(11) 0.0184(6) Uani 1.00 1 d .
C(82) C 0.98533(12) 0.39883(13) 0.15284(11) 0.0207(6) Uani 1.00 1 d .
C(83) C 1.01161(13) 0.47838(13) 0.15111(11) 0.0234(6) Uani 1.00 1 d .
C(84) C 0.96600(12) 0.50518(13) 0.10823(12) 0.0219(6) Uani 1.00 1 d .
C(85) C 0.89318(12) 0.45330(13) 0.06974(11) 0.0200(6) Uani 1.00 1 d .
C(86) C 0.85066(13) 0.48069(13) 0.02310(12) 0.0226(6) Uani 1.00 1 d .
C(87) C 0.78029(13) 0.42863(13) -0.01845(12) 0.0248(6) Uani 1.00 1 d .
C(88) C 0.75169(13) 0.35052(13) -0.01325(12) 0.0244(6) Uani 1.00 1 d .
C(89) C 0.79564(12) 0.32472(12) 0.03197(11) 0.0195(6) Uani 1.00 1 d .
C(90) C 0.86707(12) 0.37780(12) 0.07304(11) 0.0189(6) Uani 1.00 1 d .
C(91) C 0.97573(12) 0.57965(13) 0.08719(12) 0.0258(6) Uani 1.00 1 d .
C(92) C 0.90029(13) 0.56281(13) 0.02976(12) 0.0264(6) Uani 1.00 1 d .
C(93) C 0.87693(12) 0.25675(12) 0.08890(11) 0.0186(6) Uani 1.00 1 d .
C(94) C 0.91806(12) 0.20988(13) 0.02486(11) 0.0191(6) Uani 1.00 1 d .
C(95) C 0.96132(12) 0.24614(13) -0.01839(11) 0.0225(6) Uani 1.00 1 d .
C(96) C 0.99852(13) 0.2027(1) -0.07570(12) 0.0271(7) Uani 1.00 1 d .
C(97) C 0.99200(13) 0.1208(1) -0.09154(12) 0.0288(7) Uani 1.00 1 d .
C(98) C 0.94994(13) 0.0833(1) -0.04949(12) 0.0271(6) Uani 1.00 1 d .
C(99) C 0.91384(12) 0.12746(13) 0.00971(11) 0.0209(6) Uani 1.00 1 d .
C(100) C 0.87645(12) 0.14103(13) 0.13238(12) 0.0209(6) Uani 1.00 1 d .
C(101) C 0.87612(12) 0.1102(1) 0.19049(12) 0.0258(6) Uani 1.00 1 d .
C(102) C 0.87877(13) 0.1610(1) 0.26609(13) 0.0284(7) Uani 1.00 1 d .
C(103) C 0.88118(13) 0.2429(1) 0.28561(12) 0.0280(6) Uani 1.00 1 d .
C(104) C 0.88238(12) 0.27389(13) 0.22871(11) 0.0230(6) Uani 1.00 1 d .
C(105) C 0.87981(11) 0.22415(13) 0.15197(11) 0.0186(6) Uani 1.00 1 d .
C(106) C 0.85675(13) 0.00292(13) 0.03131(13) 0.0315(7) Uani 1.00 1 d .
C(107) C 0.78320(12) 0.25002(13) 0.05391(11) 0.0190(6) Uani 1.00 1 d .
C(108) C 0.73653(12) 0.26170(13) 0.12072(11) 0.0200(6) Uani 1.00 1 d .
C(109) C 0.73276(12) 0.33867(13) 0.17100(12) 0.0254(6) Uani 1.00 1 d .
C(110) C 0.69759(13) 0.3491(1) 0.23610(12) 0.0300(7) Uani 1.00 1 d .
C(111) C 0.66589(13) 0.2815(2) 0.25207(12) 0.0299(7) Uani 1.00 1 d .
C(112) C 0.66639(12) 0.2041(1) 0.20226(12) 0.0252(6) Uani 1.00 1 d .
C(113) C 0.70055(12) 0.19290(13) 0.13551(11) 0.0199(6) Uani 1.00 1 d .
C(114) C 0.70454(12) 0.10329(13) 0.00605(11) 0.0207(6) Uani 1.00 1 d .
C(115) C 0.67057(12) 0.02789(13) -0.05391(12) 0.0256(6) Uani 1.00 1 d .
C(116) C 0.67597(13) 0.0177(1) -0.12942(12) 0.0293(7) Uani 1.00 1 d .
C(117) C 0.71402(13) 0.0820(1) -0.14688(12) 0.0266(6) Uani 1.00 1 d .
C(118) C 0.74728(12) 0.15718(13) -0.08735(11) 0.0237(6) Uani 1.00 1 d .
C(119) C 0.74422(12) 0.16918(12) -0.01072(11) 0.0188(6) Uani 1.00 1 d .
C(120) C 0.66749(13) 0.04421(13) 0.10203(13) 0.0284(7) Uani 1.00 1 d .
C(121) C 0.90976(12) 0.35201(12) 0.61587(11) 0.0189(6) Uani 1.00 1 d .
C(122) C 0.97956(12) 0.40487(13) 0.65757(11) 0.0220(6) Uani 1.00 1 d .
C(123) C 1.00519(13) 0.48342(13) 0.65378(12) 0.0235(6) Uani 1.00 1 d .
C(124) C 0.96096(12) 0.50760(13) 0.60722(12) 0.0216(6) Uani 1.00 1 d .
C(125) C 0.88984(12) 0.45357(13) 0.56626(11) 0.0205(6) Uani 1.00 1 d .
C(126) C 0.84869(13) 0.47722(13) 0.51577(12) 0.0226(6) Uani 1.00 1 d .
C(127) C 0.78002(13) 0.42350(13) 0.47256(12) 0.0252(6) Uani 1.00 1 d .
C(128) C 0.75207(13) 0.34659(13) 0.47959(12) 0.0247(6) Uani 1.00 1 d .
C(129) C 0.79455(12) 0.32327(12) 0.52813(11) 0.0194(6) Uani 1.00 1 d .
C(130) C 0.86414(12) 0.37879(12) 0.57126(11) 0.0195(6) Uani 1.00 1 d .
C(131) C 0.97113(13) 0.58102(13) 0.58399(12) 0.0277(7) Uani 1.00 1 d .
C(132) C 0.89762(13) 0.55987(13) 0.52213(12) 0.0281(7) Uani 1.00 1 d .
C(133) C 0.87437(12) 0.26087(12) 0.59333(11) 0.0186(6) Uani 1.00 1 d .
C(134) C 0.87336(11) 0.23144(13) 0.65863(11) 0.0194(6) Uani 1.00 1 d .
C(135) C 0.87100(12) 0.2826(1) 0.73368(11) 0.0238(6) Uani 1.00 1 d .
C(136) C 0.86452(12) 0.2536(2) 0.79202(12) 0.0281(6) Uani 1.00 1 d .
C(137) C 0.86095(13) 0.1717(2) 0.77519(13) 0.0310(7) Uani 1.00 1 d .
C(138) C 0.86333(12) 0.1196(1) 0.70151(13) 0.0267(7) Uani 1.00 1 d .
C(139) C 0.87008(12) 0.14874(13) 0.64255(12) 0.0219(6) Uani 1.00 1 d .
C(140) C 0.91509(12) 0.13176(13) 0.52124(12) 0.0216(6) Uani 1.00 1 d .
C(141) C 0.95213(13) 0.0863(1) 0.46405(12) 0.0287(7) Uani 1.00 1 d .
C(142) C 0.99453(13) 0.1216(2) 0.42083(12) 0.0307(7) Uani 1.00 1 d .
C(143) C 1.00163(13) 0.2033(1) 0.43422(12) 0.0283(7) Uani 1.00 1 d .
C(144) C 0.96382(12) 0.24816(13) 0.49024(11) 0.0236(6) Uani 1.00 1 d .
C(145) C 0.91959(12) 0.21379(13) 0.53393(11) 0.0195(6) Uani 1.00 1 d .
C(146) C 0.8570(1) 0.00967(13) 0.54556(13) 0.0326(7) Uani 1.00 1 d .
C(147) C 0.78169(12) 0.24969(13) 0.55162(11) 0.0200(6) Uani 1.00 1 d .
C(148) C 0.74976(12) 0.16762(12) 0.48653(11) 0.0194(6) Uani 1.00 1 d .
C(149) C 0.76247(12) 0.15497(13) 0.41137(11) 0.0232(6) Uani 1.00 1 d .
C(150) C 0.73786(13) 0.0783(1) 0.35204(12) 0.0288(6) Uani 1.00 1 d .
C(151) C 0.69885(13) 0.0130(1) 0.36752(13) 0.0317(7) Uani 1.00 1 d .
C(152) C 0.68337(13) 0.0239(1) 0.44108(12) 0.0285(7) Uani 1.00 1 d .
C(153) C 0.70807(12) 0.10071(13) 0.50128(12) 0.0215(6) Uani 1.00 1 d .
C(154) C 0.69257(12) 0.19044(13) 0.62709(11) 0.0211(6) Uani 1.00 1 d .
C(155) C 0.65481(13) 0.2006(1) 0.69172(12) 0.0260(6) Uani 1.00 1 d .
C(156) C 0.65258(13) 0.2777(1) 0.74143(12) 0.0285(7) Uani 1.00 1 d .
C(157) C 0.68615(13) 0.3460(1) 0.72725(12) 0.0277(6) Uani 1.00 1 d .
C(158) C 0.72407(12) 0.33621(13) 0.66374(11) 0.0237(6) Uani 1.00 1 d .
C(159) C 0.72999(12) 0.25956(13) 0.61391(11) 0.0198(6) Uani 1.00 1 d .
C(160) C 0.6618(1) 0.04177(13) 0.59452(13) 0.0322(7) Uani 1.00 1 d .
H(1) H 0.2858 0.4338 -0.1069 0.029 Uiso 1.00 1 c R
H(2) H 0.1733 0.4000 -0.1995 0.033 Uiso 1.00 1 c R
H(3) H 0.1277 0.0224 -0.2621 0.026 Uiso 1.00 1 c R
H(4) H 0.2386 0.0552 -0.1683 0.028 Uiso 1.00 1 c R
H(5) H 0.0269 0.2510 -0.2642 0.034 Uiso 1.00 1 c R
H(6) H 0.0781 0.2464 -0.3286 0.034 Uiso 1.00 1 c R
H(7) H 0.0706 0.1140 -0.3538 0.033 Uiso 1.00 1 c R
H(8) H 0.0133 0.1167 -0.2946 0.033 Uiso 1.00 1 c R
H(9) H 0.3932 0.3433 -0.1828 0.027 Uiso 1.00 1 c R
H(10) H 0.5169 0.3931 -0.2066 0.033 Uiso 1.00 1 c R
H(11) H 0.6242 0.4400 -0.1090 0.031 Uiso 1.00 1 c R
H(12) H 0.6080 0.4359 0.0112 0.028 Uiso 1.00 1 c R
H(13) H 0.4426 0.4329 0.1981 0.032 Uiso 1.00 1 c R
H(14) H 0.3222 0.4471 0.2350 0.036 Uiso 1.00 1 c R
H(15) H 0.2146 0.4197 0.1428 0.037 Uiso 1.00 1 c R
H(16) H 0.2258 0.3654 0.0124 0.031 Uiso 1.00 1 c R
H(17) H 0.2148 0.1993 -0.0044 0.028 Uiso 1.00 1 c R
H(18) H 0.2058 0.1951 0.1168 0.038 Uiso 1.00 1 c R
H(19) H 0.3145 0.1875 0.1882 0.039 Uiso 1.00 1 c R
H(20) H 0.4309 0.1832 0.1387 0.034 Uiso 1.00 1 c R
H(21) H 0.5646 0.1337 -0.0771 0.041 Uiso 1.00 1 c R
H(22) H 0.5637 0.1027 -0.2081 0.047 Uiso 1.00 1 c R
H(23) H 0.4658 0.1254 -0.2799 0.043 Uiso 1.00 1 c R
H(24) H 0.3656 0.1752 -0.2204 0.032 Uiso 1.00 1 c R
H(25) H 0.2777 0.4371 0.4070 0.027 Uiso 1.00 1 c R
H(26) H 0.1721 0.4073 0.3088 0.032 Uiso 1.00 1 c R
H(27) H 0.1473 0.0251 0.2083 0.029 Uiso 1.00 1 c R
H(28) H 0.2520 0.0552 0.3077 0.029 Uiso 1.00 1 c R
H(29) H 0.0372 0.2547 0.2194 0.039 Uiso 1.00 1 c R
H(30) H 0.0948 0.2580 0.1615 0.039 Uiso 1.00 1 c R
H(31) H 0.0854 0.1237 0.1263 0.036 Uiso 1.00 1 c R
H(32) H 0.0285 0.1206 0.1848 0.036 Uiso 1.00 1 c R
H(33) H 0.3878 0.3276 0.3100 0.031 Uiso 1.00 1 c R
H(34) H 0.5091 0.3740 0.2788 0.038 Uiso 1.00 1 c R
H(35) H 0.6194 0.4292 0.3739 0.036 Uiso 1.00 1 c R
H(36) H 0.6086 0.4370 0.4981 0.030 Uiso 1.00 1 c R
H(37) H 0.4548 0.4423 0.6954 0.031 Uiso 1.00 1 c R
H(38) H 0.3353 0.4506 0.7374 0.036 Uiso 1.00 1 c R
H(39) H 0.2221 0.4126 0.6487 0.036 Uiso 1.00 1 c R
H(40) H 0.2290 0.3604 0.5172 0.029 Uiso 1.00 1 c R
H(41) H 0.1869 0.1849 0.4527 0.036 Uiso 1.00 1 c R
H(42) H 0.1405 0.1765 0.5629 0.046 Uiso 1.00 1 c R
H(43) H 0.2281 0.1821 0.6635 0.049 Uiso 1.00 1 c R
H(44) H 0.3597 0.1929 0.6538 0.044 Uiso 1.00 1 c R
H(45) H 0.5561 0.1574 0.4945 0.047 Uiso 1.00 1 c R
H(46) H 0.5907 0.1191 0.3719 0.054 Uiso 1.00 1 c R
H(47) H 0.5113 0.1230 0.2704 0.047 Uiso 1.00 1 c R
H(48) H 0.3952 0.1640 0.2925 0.033 Uiso 1.00 1 c R
H(49) H 1.0178 0.3806 0.1816 0.025 Uiso 1.00 1 c R
H(50) H 1.0605 0.5132 0.1796 0.026 Uiso 1.00 1 c R
H(51) H 0.7505 0.4445 -0.0516 0.032 Uiso 1.00 1 c R
H(52) H 0.7019 0.3169 -0.0403 0.029 Uiso 1.00 1 c R
H(53) H 0.9802 0.6276 0.1319 0.031 Uiso 1.00 1 c R
H(54) H 1.0209 0.5858 0.0633 0.031 Uiso 1.00 1 c R
H(55) H 0.9131 0.5600 -0.0191 0.034 Uiso 1.00 1 c R
H(56) H 0.8734 0.6045 0.0492 0.034 Uiso 1.00 1 c R
H(57) H 0.9651 0.3023 -0.0080 0.027 Uiso 1.00 1 c R
H(58) H 1.0283 0.2290 -0.1038 0.034 Uiso 1.00 1 c R
H(59) H 1.0168 0.0904 -0.1313 0.035 Uiso 1.00 1 c R
H(60) H 0.9456 0.0269 -0.0608 0.033 Uiso 1.00 1 c R
H(61) H 0.8739 0.0539 0.1776 0.033 Uiso 1.00 1 c R
H(62) H 0.8793 0.1398 0.3054 0.036 Uiso 1.00 1 c R
H(63) H 0.8822 0.2776 0.3376 0.033 Uiso 1.00 1 c R
H(64) H 0.8843 0.3302 0.2418 0.026 Uiso 1.00 1 c R
H(65) H 0.7546 0.3852 0.1602 0.030 Uiso 1.00 1 c R
H(66) H 0.6956 0.4021 0.2698 0.036 Uiso 1.00 1 c R
H(67) H 0.6431 0.2886 0.2976 0.037 Uiso 1.00 1 c R
H(68) H 0.6440 0.1580 0.2135 0.032 Uiso 1.00 1 c R
H(69) H 0.6434 -0.0165 -0.0425 0.029 Uiso 1.00 1 c R
H(70) H 0.6533 -0.0339 -0.1698 0.031 Uiso 1.00 1 c R
H(71) H 0.7173 0.0751 -0.1989 0.030 Uiso 1.00 1 c R
H(72) H 0.7733 0.2015 -0.0994 0.028 Uiso 1.00 1 c R
H(73) H 1.0109 0.3889 0.6894 0.026 Uiso 1.00 1 c R
H(74) H 1.0532 0.5194 0.6835 0.026 Uiso 1.00 1 c R
H(75) H 0.7511 0.4375 0.4372 0.033 Uiso 1.00 1 c R
H(76) H 0.7034 0.3113 0.4510 0.029 Uiso 1.00 1 c R
H(77) H 0.9724 0.6293 0.6273 0.034 Uiso 1.00 1 c R
H(78) H 1.0179 0.5883 0.5627 0.034 Uiso 1.00 1 c R
H(79) H 0.9130 0.5562 0.4739 0.037 Uiso 1.00 1 c R
H(80) H 0.8687 0.6001 0.5382 0.036 Uiso 1.00 1 c R
H(81) H 0.8740 0.3388 0.7448 0.027 Uiso 1.00 1 c R
H(82) H 0.8623 0.2891 0.8428 0.032 Uiso 1.00 1 c R
H(83) H 0.8569 0.1515 0.8151 0.039 Uiso 1.00 1 c R
H(84) H 0.8606 0.0635 0.6906 0.034 Uiso 1.00 1 c R
H(85) H 0.9483 0.0305 0.4556 0.034 Uiso 1.00 1 c R
H(86) H 1.0185 0.0897 0.3812 0.037 Uiso 1.00 1 c R
H(87) H 1.0322 0.2286 0.4058 0.036 Uiso 1.00 1 c R
H(88) H 0.9681 0.3040 0.4991 0.029 Uiso 1.00 1 c R
H(89) H 0.7889 0.2001 0.4007 0.027 Uiso 1.00 1 c R
H(90) H 0.7476 0.0709 0.3013 0.032 Uiso 1.00 1 c R
H(91) H 0.6826 -0.0398 0.3273 0.033 Uiso 1.00 1 c R
H(92) H 0.6553 -0.0212 0.4510 0.032 Uiso 1.00 1 c R
H(93) H 0.6304 0.1540 0.7014 0.032 Uiso 1.00 1 c R
H(94) H 0.6279 0.2838 0.7857 0.035 Uiso 1.00 1 c R
H(95) H 0.6830 0.3988 0.7604 0.032 Uiso 1.00 1 c R
H(96) H 0.7471 0.3830 0.6538 0.028 Uiso 1.00 1 c R
H(97) H 0.5855 0.3765 0.0891 0.045 Uiso 1.00 1 c R
H(99) H 0.5663 0.4571 0.1404 0.046 Uiso 1.00 1 c R
H(98) H 0.5314 0.3762 0.1505 0.045 Uiso 1.00 1 c R
H(100) H 0.5782 0.2077 0.0361 0.050 Uiso 1.00 1 c R
H(101) H 0.5348 0.2244 0.1070 0.050 Uiso 1.00 1 c R
H(102) H 0.5283 0.1352 0.0511 0.050 Uiso 1.00 1 c R
H(104) H 0.5755 0.4701 0.6288 0.043 Uiso 1.00 1 c R
H(105) H 0.5443 0.3946 0.6488 0.043 Uiso 1.00 1 c R
H(103) H 0.5937 0.3872 0.5828 0.043 Uiso 1.00 1 c R
H(106) H 0.4869 0.1627 0.6064 0.058 Uiso 1.00 1 c R
H(107) H 0.5385 0.2398 0.6000 0.058 Uiso 1.00 1 c R
H(108) H 0.4735 0.2483 0.6515 0.058 Uiso 1.00 1 c R
H(109) H 0.8373 -0.0218 -0.0223 0.038 Uiso 1.00 1 c R
H(110) H 0.9025 -0.0136 0.0412 0.038 Uiso 1.00 1 c R
H(111) H 0.8182 -0.0136 0.0589 0.038 Uiso 1.00 1 c R
H(113) H 0.6874 0.0560 0.1540 0.035 Uiso 1.00 1 c R
H(114) H 0.6121 0.0329 0.0957 0.035 Uiso 1.00 1 c R
H(112) H 0.6828 -0.0020 0.0690 0.035 Uiso 1.00 1 c R
H(116) H 0.8395 -0.0164 0.4916 0.039 Uiso 1.00 1 c R
H(117) H 0.9024 -0.0059 0.5582 0.039 Uiso 1.00 1 c R
H(115) H 0.8171 -0.0063 0.5722 0.039 Uiso 1.00 1 c R
H(118) H 0.6782 0.0546 0.6475 0.039 Uiso 1.00 1 c R
H(119) H 0.6064 0.0282 0.5841 0.039 Uiso 1.00 1 c R
H(120) H 0.6803 -0.0034 0.5641 0.039 Uiso 1.00 1 c R

loop_
_atom_site_aniso_label
_atom_site_aniso_U_11
_atom_site_aniso_U_22
_atom_site_aniso_U_33
_atom_site_aniso_U_12
_atom_site_aniso_U_13
_atom_site_aniso_U_23
N(1) 0.0197(10) 0.0300(11) 0.0220(10) 0.0046(8) -0.0020(8) 0.0104(8)
N(2) 0.0246(11) 0.0341(12) 0.0270(10) 0.0119(9) -0.0020(8) 0.0132(9)
N(3) 0.0215(10) 0.0285(11) 0.0204(10) 0.0040(8) -0.0027(8) 0.0081(8)
N(4) 0.0352(12) 0.0305(12) 0.0237(10) 0.0061(9) -0.0056(9) 0.0127(9)
N(5) 0.0234(10) 0.0174(10) 0.0252(10) 0.0045(8) 0.0048(8) 0.0088(8)
N(6) 0.0229(10) 0.0185(10) 0.0243(10) 0.0035(8) 0.0034(8) 0.0094(8)
N(7) 0.0259(11) 0.0164(10) 0.0313(10) 0.0060(8) 0.0038(8) 0.0094(8)
N(8) 0.0224(10) 0.0162(10) 0.0253(10) 0.0015(8) 0.0036(8) 0.0071(8)
C(1) 0.0173(11) 0.0217(12) 0.0199(11) 0.0065(9) 0.0032(9) 0.0083(9)
C(2) 0.0240(12) 0.0237(13) 0.0247(12) 0.0081(10) 0.0042(10) 0.0082(10)
C(3) 0.0289(13) 0.029(1) 0.0239(12) 0.0141(11) 0.0032(10) 0.0111(10)
C(4) 0.0223(12) 0.031(1) 0.0185(11) 0.0128(10) 0.0046(9) 0.0085(10)
C(5) 0.0165(11) 0.0253(12) 0.0187(11) 0.0056(9) 0.0047(9) 0.0076(9)
C(6) 0.0158(11) 0.0295(13) 0.0191(11) 0.0032(10) 0.0020(9) 0.0096(10)
C(7) 0.0196(12) 0.0215(12) 0.0247(12) -0.0013(10) 0.0000(9) 0.0065(10)
C(8) 0.0215(12) 0.0239(13) 0.0253(12) 0.0050(10) 0.0020(9) 0.0112(10)
C(9) 0.0156(11) 0.0207(12) 0.0197(11) 0.0033(9) 0.0038(9) 0.0093(9)
C(10) 0.0180(11) 0.0204(12) 0.0183(11) 0.0053(9) 0.0050(9) 0.0071(9)
C(11) 0.0254(13) 0.035(1) 0.0254(12) 0.0142(11) 0.0014(10) 0.0069(10)
C(12) 0.0205(12) 0.034(1) 0.0275(12) 0.0047(11) -0.0019(10) 0.0095(11)
C(13) 0.0184(11) 0.0183(12) 0.0187(11) 0.0041(9) 0.0003(9) 0.0071(9)
C(14) 0.0195(11) 0.0155(11) 0.0215(11) 0.0034(9) 0.0028(9) 0.0069(9)
C(15) 0.0229(12) 0.0224(12) 0.0238(12) 0.0053(10) -0.0000(10) 0.0089(10)
C(16) 0.0284(13) 0.0265(13) 0.0271(12) 0.0057(10) 0.0085(10) 0.0126(10)
C(17) 0.0211(12) 0.0227(13) 0.0349(13) 0.0044(10) 0.0084(10) 0.0113(10)
C(18) 0.0185(12) 0.0229(13) 0.0293(12) 0.0031(10) -0.0002(10) 0.0072(10)
C(19) 0.0224(12) 0.0173(12) 0.0221(11) 0.0038(9) 0.0020(9) 0.0069(9)
C(20) 0.0279(13) 0.0155(12) 0.0221(11) 0.0047(10) 0.0012(10) 0.0062(9)
C(21) 0.035(1) 0.0238(13) 0.0205(11) 0.0055(11) -0.0005(10) 0.0086(10)
C(22) 0.044(2) 0.0245(13) 0.0226(12) 0.0092(11) 0.0093(11) 0.0069(10)
C(23) 0.034(1) 0.031(1) 0.0284(13) 0.0136(11) 0.0129(11) 0.0101(11)
C(24) 0.0266(13) 0.0253(13) 0.0252(12) 0.0080(10) 0.0040(10) 0.0102(10)
C(25) 0.0241(12) 0.0159(11) 0.0222(11) 0.0039(9) 0.0040(9) 0.0081(9)
C(26) 0.029(1) 0.051(2) 0.034(1) 0.0091(13) -0.0052(11) 0.0168(13)
C(27) 0.0170(11) 0.0183(12) 0.0184(10) 0.0039(9) 0.0020(9) 0.0069(9)
C(28) 0.0242(12) 0.0156(11) 0.0190(11) 0.0013(9) 0.0015(9) 0.0056(9)
C(29) 0.0257(13) 0.0215(12) 0.0248(12) 0.0029(10) 0.0031(10) 0.0075(10)
C(30) 0.038(2) 0.028(1) 0.0281(13) 0.0060(11) 0.0120(11) 0.0127(11)
C(31) 0.049(2) 0.0246(13) 0.0217(12) 0.0074(12) 0.0054(11) 0.0097(10)
C(32) 0.038(2) 0.0255(13) 0.0218(12) 0.0096(11) -0.0033(11) 0.0080(10)
C(33) 0.0281(13) 0.0171(12) 0.0222(11) 0.0058(10) 0.0012(10) 0.0060(9)
C(34) 0.0210(12) 0.0233(12) 0.0289(12) 0.0053(10) 0.0007(10) 0.0102(10)
C(35) 0.0249(13) 0.039(2) 0.040(1) 0.0131(11) 0.0048(11) 0.0198(12)
C(36) 0.030(1) 0.044(2) 0.044(2) 0.0200(12) 0.0167(12) 0.0202(13)
C(37) 0.035(1) 0.043(2) 0.0304(13) 0.0147(12) 0.0137(11) 0.0172(12)
C(38) 0.0244(13) 0.0278(13) 0.0279(12) 0.0086(10) 0.0063(10) 0.0115(10)
C(39) 0.0175(11) 0.0176(11) 0.0231(11) 0.0031(9) 0.0033(9) 0.0075(9)
C(40) 0.034(2) 0.054(2) 0.037(1) 0.0166(13) -0.0046(12) 0.0176(13)
C(41) 0.0187(11) 0.0218(12) 0.0177(11) 0.0063(9) 0.0046(9) 0.0061(9)
C(42) 0.0245(12) 0.0187(12) 0.0231(11) 0.0053(10) 0.0042(9) 0.0062(10)
C(43) 0.0279(13) 0.0266(13) 0.0265(12) 0.0161(10) 0.0081(10) 0.0132(10)
C(44) 0.0213(12) 0.032(1) 0.0196(11) 0.0123(10) 0.0055(9) 0.0100(10)
C(45) 0.0192(12) 0.0263(13) 0.0215(11) 0.0092(10) 0.0052(9) 0.0079(10)
C(46) 0.0166(11) 0.0272(13) 0.0225(11) 0.0044(10) 0.0014(9) 0.0060(10)
C(47) 0.0244(13) 0.0243(13) 0.0255(12) 0.0020(10) -0.0013(10) 0.0019(10)
C(48) 0.0232(12) 0.0213(12) 0.0281(12) 0.0055(10) 0.0024(10) 0.0063(10)
C(49) 0.0177(11) 0.0220(12) 0.0172(10) 0.0047(9) 0.0037(9) 0.0063(9)
C(50) 0.0169(11) 0.0236(12) 0.0178(11) 0.0053(9) 0.0041(9) 0.0075(9)
C(51) 0.0250(13) 0.042(2) 0.0301(13) 0.0161(11) -0.0006(10) 0.0097(11)
C(52) 0.0221(13) 0.037(2) 0.0316(13) 0.0053(11) -0.0016(10) 0.0093(11)
C(53) 0.0197(11) 0.0176(12) 0.0187(11) 0.0042(9) 0.0019(9) 0.0075(9)
C(54) 0.0206(12) 0.0176(12) 0.0222(11) 0.0058(9) 0.0031(9) 0.0077(9)
C(55) 0.0230(12) 0.0277(13) 0.0262(12) 0.0073(10) 0.0046(10) 0.0114(10)
C(56) 0.0286(13) 0.035(1) 0.0299(13) 0.0112(11) 0.0095(10) 0.0189(11)
C(57) 0.0217(13) 0.029(1) 0.040(1) 0.0073(11) 0.0099(11) 0.0174(11)
C(58) 0.0184(12) 0.0245(13) 0.0333(13) 0.0041(10) 0.0013(10) 0.0098(10)
C(59) 0.0228(12) 0.0176(12) 0.0250(12) 0.0064(10) 0.0040(9) 0.0084(9)
C(60) 0.0250(12) 0.0183(12) 0.0209(11) 0.0041(10) 0.0029(9) 0.0080(9)
C(61) 0.037(1) 0.0218(13) 0.0195(11) 0.0024(11) -0.0004(10) 0.0064(10)
C(62) 0.042(2) 0.028(1) 0.0197(12) 0.0044(12) 0.0076(11) 0.0063(10)
C(63) 0.034(1) 0.029(1) 0.0273(12) 0.0077(11) 0.0124(11) 0.0074(11)
C(64) 0.0280(13) 0.0217(13) 0.0231(12) 0.0057(10) 0.0045(10) 0.0061(10)
C(65) 0.0231(12) 0.0165(11) 0.0195(11) 0.0045(9) 0.0029(9) 0.0068(9)
C(66) 0.027(1) 0.048(2) 0.033(1) 0.0078(12) -0.0044(11) 0.0156(12)
C(67) 0.0207(11) 0.0174(12) 0.0182(11) 0.0047(9) 0.0034(9) 0.0065(9)
C(68) 0.0277(13) 0.0172(12) 0.0209(11) 0.0039(10) 0.0053(9) 0.0062(9)
C(69) 0.034(1) 0.0239(13) 0.0313(13) 0.0061(11) 0.0138(11) 0.0082(10)
C(70) 0.047(2) 0.026(1) 0.042(2) 0.0062(12) 0.0245(13) 0.0119(12)
C(71) 0.068(2) 0.026(1) 0.030(1) 0.0023(13) 0.023(1) 0.0094(11)
C(72) 0.059(2) 0.026(1) 0.0240(13) 0.0030(13) 0.0050(12) 0.0103(11)
C(73) 0.037(1) 0.0196(12) 0.0217(12) 0.0019(11) 0.0027(10) 0.0080(10)
C(74) 0.0237(12) 0.0204(12) 0.0340(13) 0.0055(10) -0.0006(10) 0.0110(10)
C(75) 0.028(1) 0.038(2) 0.050(2) 0.0120(12) -0.0030(12) 0.0193(13)
C(76) 0.025(1) 0.047(2) 0.061(2) 0.0194(13) 0.0073(13) 0.015(2)
C(77) 0.031(2) 0.045(2) 0.043(2) 0.0142(13) 0.0153(12) 0.0101(13)
C(78) 0.0233(13) 0.031(1) 0.0285(13) 0.0077(11) 0.0045(10) 0.0069(11)
C(79) 0.0203(12) 0.0170(12) 0.0257(12) 0.0039(9) 0.0023(9) 0.0064(9)
C(80) 0.051(2) 0.055(2) 0.039(2) 0.002(2) -0.0166(13) 0.024(1)
C(81) 0.0191(11) 0.0202(12) 0.0166(10) 0.0059(9) 0.0047(9) 0.0070(9)
C(82) 0.0205(12) 0.0211(12) 0.0201(11) 0.0046(9) 0.0018(9) 0.0082(9)
C(83) 0.0222(12) 0.0221(12) 0.0214(11) 0.0012(10) 0.0021(9) 0.0057(10)
C(84) 0.0242(12) 0.0183(12) 0.0224(11) 0.0051(10) 0.0085(9) 0.0060(9)
C(85) 0.0198(11) 0.0198(12) 0.0223(11) 0.0075(9) 0.0077(9) 0.0083(9)
C(86) 0.0245(12) 0.0232(12) 0.0249(12) 0.0095(10) 0.0091(10) 0.0119(10)
C(87) 0.0258(13) 0.0273(13) 0.0270(12) 0.0116(10) 0.0039(10) 0.0141(10)
C(88) 0.0206(12) 0.0243(13) 0.0281(12) 0.0064(10) 0.0016(10) 0.0098(10)
C(89) 0.0193(11) 0.0193(12) 0.0208(11) 0.0068(9) 0.0062(9) 0.0072(9)
C(90) 0.0185(11) 0.0185(12) 0.0186(11) 0.0046(9) 0.0040(9) 0.0057(9)
C(91) 0.0250(13) 0.0191(12) 0.0331(13) 0.0046(10) 0.0077(10) 0.0095(10)
C(92) 0.0289(13) 0.0223(13) 0.0333(13) 0.0100(10) 0.0113(10) 0.0139(10)
C(93) 0.0175(11) 0.0165(11) 0.0202(11) 0.0035(9) 0.0016(9) 0.0060(9)
C(94) 0.0166(11) 0.0212(12) 0.0200(11) 0.0058(9) 0.0014(9) 0.0081(9)
C(95) 0.0236(12) 0.0213(13) 0.0240(11) 0.0056(10) 0.0028(9) 0.0103(10)
C(96) 0.0251(13) 0.034(1) 0.0255(12) 0.0078(11) 0.0077(10) 0.0145(11)
C(97) 0.030(1) 0.033(1) 0.0244(12) 0.0152(11) 0.0088(10) 0.0079(11)
C(98) 0.0280(13) 0.0258(13) 0.0279(12) 0.0123(11) 0.0058(10) 0.0077(10)
C(99) 0.0164(11) 0.0226(12) 0.0225(11) 0.0041(9) -0.0006(9) 0.0085(10)
C(100) 0.0141(11) 0.0236(12) 0.0260(12) 0.0034(9) 0.0014(9) 0.0117(10)
C(101) 0.0201(12) 0.0272(13) 0.0345(13) 0.0034(10) 0.0032(10) 0.0186(11)
C(102) 0.0235(13) 0.035(1) 0.0308(13) -0.0001(11) -0.0000(10) 0.0226(11)
C(103) 0.0253(13) 0.036(1) 0.0208(12) 0.0004(11) 0.0007(10) 0.0125(11)
C(104) 0.0186(11) 0.0243(13) 0.0234(11) 0.0017(9) 0.0012(9) 0.0085(10)
C(105) 0.0125(10) 0.0223(12) 0.0199(11) 0.0015(9) 0.0008(8) 0.0087(9)
C(106) 0.031(1) 0.0192(13) 0.045(2) 0.0049(11) 0.0099(11) 0.0127(11)
C(107) 0.0172(11) 0.0195(12) 0.0199(11) 0.0048(9) 0.0019(9) 0.0073(9)
C(108) 0.0148(11) 0.0230(12) 0.0208(11) 0.0047(9) 0.0015(9) 0.0070(9)
C(109) 0.0253(13) 0.0230(13) 0.0268(12) 0.0067(10) 0.0046(10) 0.0078(10)
C(110) 0.035(1) 0.030(1) 0.0248(12) 0.0133(11) 0.0098(10) 0.0065(11)
C(111) 0.030(1) 0.038(2) 0.0242(12) 0.0120(11) 0.0098(10) 0.0120(11)
C(112) 0.0213(12) 0.030(1) 0.0277(12) 0.0068(10) 0.0063(10) 0.0143(10)
C(113) 0.0159(11) 0.0208(12) 0.0211(11) 0.0044(9) 0.0005(9) 0.0063(9)
C(114) 0.0164(11) 0.0227(12) 0.0217(11) 0.0065(9) 0.0013(9) 0.0064(9)
C(115) 0.0232(12) 0.0184(12) 0.0295(12) 0.0013(10) 0.0013(10) 0.0052(10)
C(116) 0.0287(13) 0.0217(13) 0.0282(13) 0.0032(10) -0.0001(10) 0.0013(10)
C(117) 0.0242(12) 0.0300(13) 0.0202(11) 0.0055(10) 0.0022(9) 0.0042(10)
C(118) 0.0213(12) 0.0248(13) 0.0245(12) 0.0065(10) 0.0040(9) 0.0082(10)
C(119) 0.0155(11) 0.0188(12) 0.0201(11) 0.0066(9) 0.0002(9) 0.0042(9)
C(120) 0.0265(13) 0.0261(13) 0.0352(13) 0.0056(10) 0.0060(10) 0.0152(11)
C(121) 0.0197(11) 0.0175(11) 0.0193(11) 0.0053(9) 0.0053(9) 0.0063(9)
C(122) 0.0245(12) 0.0226(12) 0.0186(11) 0.0062(10) 0.0039(9) 0.0074(9)
C(123) 0.0208(12) 0.0201(12) 0.0233(11) 0.0001(10) 0.0028(9) 0.0041(10)
C(124) 0.0241(12) 0.0183(12) 0.0226(11) 0.0063(10) 0.0087(9) 0.0067(9)
C(125) 0.0231(12) 0.0196(12) 0.0204(11) 0.0080(10) 0.0072(9) 0.0076(9)
C(126) 0.0250(12) 0.0231(12) 0.0251(12) 0.0112(10) 0.0101(10) 0.0115(10)
C(127) 0.0254(13) 0.0285(13) 0.0281(12) 0.0118(10) 0.0048(10) 0.0153(10)
C(128) 0.0221(12) 0.0267(13) 0.0245(12) 0.0061(10) 0.0013(10) 0.0094(10)
C(129) 0.0204(11) 0.0184(12) 0.0185(11) 0.0064(9) 0.0034(9) 0.0051(9)
C(130) 0.0203(11) 0.0190(12) 0.0191(11) 0.0057(9) 0.0049(9) 0.0067(9)
C(131) 0.0289(13) 0.0218(13) 0.0334(13) 0.0056(10) 0.0096(10) 0.0115(11)
C(132) 0.033(1) 0.0270(13) 0.0322(13) 0.0128(11) 0.0140(11) 0.0153(11)
C(133) 0.0168(11) 0.0179(12) 0.0188(11) 0.0027(9) -0.0014(9) 0.0061(9)
C(134) 0.0136(11) 0.0197(12) 0.0244(11) 0.0024(9) -0.0006(9) 0.0095(9)
C(135) 0.0198(12) 0.0239(13) 0.0240(11) 0.0015(10) -0.0010(9) 0.0078(10)
C(136) 0.0197(12) 0.039(2) 0.0223(12) -0.0003(11) 0.0017(9) 0.0126(11)
C(137) 0.0209(12) 0.044(2) 0.035(1) 0.0028(11) 0.0022(10) 0.0259(12)
C(138) 0.0187(12) 0.028(1) 0.039(1) 0.0042(10) 0.0037(10) 0.0209(11)
C(139) 0.0143(11) 0.0241(12) 0.0275(12) 0.0037(9) 0.0006(9) 0.0114(10)
C(140) 0.0188(11) 0.0224(12) 0.0230(11) 0.0055(9) 0.0010(9) 0.0082(10)
C(141) 0.0303(13) 0.0229(13) 0.0315(13) 0.0118(11) 0.0028(11) 0.0065(10)
C(142) 0.030(1) 0.038(2) 0.0246(12) 0.0183(12) 0.0060(10) 0.0064(11)
C(143) 0.0242(13) 0.037(2) 0.0278(12) 0.0107(11) 0.0066(10) 0.0157(11)
C(144) 0.0231(12) 0.0252(13) 0.0236(11) 0.0076(10) 0.0033(9) 0.0098(10)
C(145) 0.0173(11) 0.0200(12) 0.0199(11) 0.0047(9) 0.0004(9) 0.0065(9)
C(146) 0.032(1) 0.0192(13) 0.046(2) 0.0072(11) 0.0063(11) 0.0113(11)
C(147) 0.0175(11) 0.0211(12) 0.0214(11) 0.0048(9) 0.0010(9) 0.0085(9)
C(148) 0.0155(11) 0.0184(12) 0.0236(11) 0.0064(9) 0.0003(9) 0.0063(9)
C(149) 0.0198(12) 0.0235(13) 0.0246(12) 0.0039(10) 0.0037(9) 0.0082(10)
C(150) 0.0283(13) 0.030(1) 0.0216(12) 0.0063(11) 0.0032(10) 0.0030(10)
C(151) 0.029(1) 0.0240(13) 0.0312(13) 0.0044(11) 0.0030(11) -0.0008(11)
C(152) 0.0272(13) 0.0211(13) 0.0328(13) 0.0038(10) 0.0061(10) 0.0064(10)
C(153) 0.0178(11) 0.0198(12) 0.0234(11) 0.0041(9) -0.0006(9) 0.0054(9)
C(154) 0.0163(11) 0.0244(13) 0.0218(11) 0.0055(9) 0.0017(9) 0.0077(10)
C(155) 0.0240(12) 0.029(1) 0.0273(12) 0.0063(10) 0.0038(10) 0.0136(10)
C(156) 0.0283(13) 0.036(1) 0.0231(12) 0.0119(11) 0.0077(10) 0.0105(11)
C(157) 0.0295(13) 0.0256(13) 0.0253(12) 0.0115(11) 0.0066(10) 0.0037(10)
C(158) 0.0237(12) 0.0221(13) 0.0240(11) 0.0061(10) 0.0011(9) 0.0073(10)
C(159) 0.0173(11) 0.0217(12) 0.0186(11) 0.0051(9) 0.0017(9) 0.0058(9)
C(160) 0.031(1) 0.026(1) 0.040(1) 0.0041(11) 0.0085(11) 0.0149(12)

loop_
_atom_type_symbol
_atom_type_description
_atom_type_scat_dispersion_real
_atom_type_scat_dispersion_imag
_atom_type_scat_source
C C 0.003 0.002
;
International Tables for Crystallography
(1992, Vol. C, Tables 4.2.6.8 and 6.1.1.4)
;
H H 0.000 0.000
;
International Tables for Crystallography
(1992, Vol. C, Table 6.1.1.4)
;
N N 0.006 0.003
;
International Tables for Crystallography
(1992, Vol. C, Tables 4.2.6.8 and 6.1.1.4)
;

loop_
_geom_angle_atom_site_label_1
_geom_angle_atom_site_label_2
_geom_angle_atom_site_label_3
_geom_angle
N(1) C(19) C(14) 118.9(2)
N(1) C(19) C(18) 121.5(2)
C(20) N(1) C(19) 118.3(2)
C(26) N(1) C(19) 119.2(2)
N(1) C(20) C(21) 121.9(2)
N(1) C(20) C(25) 118.8(2)
C(26) N(1) C(20) 119.6(2)
N(2) C(33) C(28) 119.5(2)
N(2) C(33) C(32) 121.3(2)
C(34) N(2) C(33) 120.2(2)
C(40) N(2) C(33) 119.2(2)
N(2) C(34) C(35) 120.7(2)
N(2) C(34) C(39) 119.6(2)
C(40) N(2) C(34) 119.0(2)
N(3) C(59) C(54) 119.8(2)
N(3) C(59) C(58) 120.9(2)
C(60) N(3) C(59) 119.0(2)
C(66) N(3) C(59) 118.8(2)
N(3) C(60) C(61) 121.3(2)
N(3) C(60) C(65) 119.2(2)
C(66) N(3) C(60) 120.0(2)
C(74) N(4) C(73) 119.6(2)
N(4) C(73) C(68) 119.3(2)
N(4) C(73) C(72) 121.4(2)
C(80) N(4) C(73) 119.7(2)
N(4) C(74) C(75) 121.0(2)
N(4) C(74) C(79) 119.2(2)
C(80) N(4) C(74) 118.9(2)
N(5) C(99) C(94) 119.3(2)
N(5) C(99) C(98) 120.9(2)
C(100) N(5) C(99) 117.5(2)
C(106) N(5) C(99) 119.5(2)
N(5) C(100) C(101) 121.3(2)
N(5) C(100) C(105) 119.5(2)
C(106) N(5) C(100) 120.5(2)
C(114) N(6) C(113) 118.3(2)
N(6) C(113) C(108) 119.8(2)
N(6) C(113) C(112) 120.8(2)
C(120) N(6) C(113) 119.2(2)
N(6) C(114) C(119) 119.6(2)
N(6) C(114) C(115) 120.6(2)
C(120) N(6) C(114) 120.0(2)
N(7) C(139) C(134) 119.2(2)
N(7) C(139) C(138) 121.3(2)
C(140) N(7) C(139) 118.9(2)
C(146) N(7) C(139) 120.5(2)
N(7) C(140) C(141) 121.1(2)
N(7) C(140) C(145) 119.0(2)
C(146) N(7) C(140) 118.9(2)
N(8) C(153) C(148) 119.6(2)
N(8) C(153) C(152) 121.1(2)
C(154) N(8) C(153) 119.1(2)
C(160) N(8) C(153) 120.0(2)
N(8) C(154) C(155) 120.4(2)
N(8) C(154) C(159) 120.0(2)
C(160) N(8) C(154) 119.4(2)
C(13) C(1) C(2) 132.9(2)
C(1) C(2) C(3) 120.7(2)
C(10) C(1) C(2) 117.8(2)
C(13) C(1) C(10) 109.4(2)
C(1) C(10) C(5) 121.2(2)
C(1) C(10) C(9) 117.0(2)
C(1) C(13) C(14) 113.3(2)
C(1) C(13) C(25) 112.1(2)
C(1) C(13) C(27) 102.0(1)
C(2) C(3) C(4) 121.0(3)
C(3) C(4) C(5) 117.3(2)
C(3) C(4) C(11) 135.9(3)
C(4) C(5) C(10) 122.0(2)
C(11) C(4) C(5) 106.7(2)
C(4) C(5) C(6) 115.7(2)
C(4) C(11) C(12) 105.0(2)
C(10) C(5) C(6) 122.1(2)
C(5) C(6) C(12) 107.1(2)
C(5) C(6) C(7) 117.2(2)
C(5) C(10) C(9) 121.6(2)
C(12) C(6) C(7) 135.4(2)
C(6) C(7) C(8) 120.8(2)
C(6) C(12) C(11) 105.1(2)
C(7) C(8) C(9) 121.1(2)
C(8) C(9) C(27) 131.8(2)
C(8) C(9) C(10) 117.2(2)
C(27) C(9) C(10) 110.7(2)
C(9) C(27) C(13) 100.7(2)
C(9) C(27) C(28) 112.4(2)
C(9) C(27) C(39) 110.8(1)
C(13) C(14) C(19) 118.7(2)
C(25) C(13) C(14) 109.0(1)
C(27) C(13) C(14) 110.4(2)
C(13) C(14) C(15) 122.6(2)
C(13) C(25) C(20) 118.5(2)
C(27) C(13) C(25) 109.8(2)
C(13) C(25) C(24) 122.8(2)
C(13) C(27) C(28) 110.3(1)
C(13) C(27) C(39) 112.3(2)
C(19) C(14) C(15) 118.7(2)
C(14) C(15) C(16) 121.5(2)
C(14) C(19) C(18) 119.6(2)
C(15) C(16) C(17) 119.4(2)
C(16) C(17) C(18) 120.5(2)
C(17) C(18) C(19) 120.2(2)
C(25) C(20) C(21) 119.3(2)
C(20) C(21) C(22) 120.4(2)
C(20) C(25) C(24) 118.5(2)
C(21) C(22) C(23) 120.7(2)
C(22) C(23) C(24) 118.9(2)
C(23) C(24) C(25) 121.8(2)
C(27) C(28) C(33) 121.1(2)
C(39) C(27) C(28) 109.9(2)
C(27) C(28) C(29) 120.0(2)
C(27) C(39) C(34) 121.7(2)
C(27) C(39) C(38) 120.5(2)
C(33) C(28) C(29) 118.7(2)
C(28) C(29) C(30) 121.6(2)
C(28) C(33) C(32) 119.2(2)
C(29) C(30) C(31) 119.2(2)
C(30) C(31) C(32) 120.7(2)
C(31) C(32) C(33) 120.6(2)
C(39) C(34) C(35) 119.8(2)
C(34) C(35) C(36) 120.2(2)
C(34) C(39) C(38) 117.9(2)
C(35) C(36) C(37) 120.9(2)
C(36) C(37) C(38) 118.9(2)
C(37) C(38) C(39) 122.4(2)
C(53) C(41) C(42) 133.2(2)
C(41) C(42) C(43) 121.3(2)
C(50) C(41) C(42) 116.8(2)
C(53) C(41) C(50) 109.8(2)
C(41) C(50) C(45) 122.1(2)
C(41) C(50) C(49) 117.0(2)
C(41) C(53) C(54) 111.1(2)
C(41) C(53) C(65) 114.0(2)
C(41) C(53) C(67) 101.0(1)
C(42) C(43) C(44) 120.9(2)
C(43) C(44) C(45) 117.2(2)
C(43) C(44) C(51) 136.1(3)
C(44) C(45) C(46) 115.9(2)
C(44) C(45) C(50) 121.7(2)
C(51) C(44) C(45) 106.8(2)
C(44) C(51) C(52) 105.3(2)
C(50) C(45) C(46) 122.4(2)
C(45) C(46) C(52) 106.8(2)
C(45) C(46) C(47) 117.2(2)
C(45) C(50) C(49) 120.9(2)
C(52) C(46) C(47) 136.0(2)
C(46) C(47) C(48) 120.4(2)
C(46) C(52) C(51) 105.2(2)
C(47) C(48) C(49) 121.5(2)
C(48) C(49) C(67) 133.1(2)
C(48) C(49) C(50) 117.6(2)
C(67) C(49) C(50) 109.2(2)
C(49) C(67) C(53) 101.9(2)
C(49) C(67) C(68) 110.2(2)
C(49) C(67) C(79) 112.9(2)
C(53) C(54) C(59) 119.5(2)
C(65) C(53) C(54) 109.5(1)
C(67) C(53) C(54) 110.4(2)
C(53) C(54) C(55) 121.8(2)
C(53) C(65) C(60) 119.8(2)
C(67) C(53) C(65) 110.5(2)
C(53) C(65) C(64) 121.7(2)
C(53) C(67) C(68) 108.9(2)
C(53) C(67) C(79) 112.8(2)
C(59) C(54) C(55) 118.6(2)
C(54) C(55) C(56) 121.7(2)
C(54) C(59) C(58) 119.3(2)
C(55) C(56) C(57) 119.2(2)
C(56) C(57) C(58) 120.3(2)
C(57) C(58) C(59) 120.9(2)
C(65) C(60) C(61) 119.5(2)
C(60) C(61) C(62) 120.5(2)
C(60) C(65) C(64) 118.3(2)
C(61) C(62) C(63) 120.4(2)
C(62) C(63) C(64) 119.0(2)
C(63) C(64) C(65) 122.1(2)
C(67) C(68) C(73) 120.0(2)
C(79) C(67) C(68) 109.8(2)
C(67) C(68) C(69) 121.2(2)
C(67) C(79) C(74) 120.0(2)
C(67) C(79) C(78) 121.5(2)
C(73) C(68) C(69) 118.5(2)
C(68) C(69) C(70) 122.2(2)
C(68) C(73) C(72) 119.4(2)
C(69) C(70) C(71) 118.4(3)
C(70) C(71) C(72) 121.4(3)
C(71) C(72) C(73) 120.1(2)
C(79) C(74) C(75) 119.8(2)
C(74) C(75) C(76) 120.2(3)
C(74) C(79) C(78) 118.5(2)
C(75) C(76) C(77) 120.8(3)
C(76) C(77) C(78) 119.1(2)
C(77) C(78) C(79) 121.6(2)
C(93) C(81) C(82) 134.0(2)
C(81) C(82) C(83) 121.4(2)
C(90) C(81) C(82) 117.2(2)
C(93) C(81) C(90) 107.5(2)
C(81) C(90) C(85) 121.3(2)
C(81) C(90) C(89) 116.4(2)
C(81) C(93) C(94) 108.1(2)
C(81) C(93) C(105) 115.7(2)
C(81) C(93) C(107) 101.2(2)
C(82) C(83) C(84) 120.3(2)
C(83) C(84) C(85) 117.5(2)
C(83) C(84) C(91) 135.7(2)
C(84) C(85) C(90) 122.2(2)
C(91) C(84) C(85) 106.8(2)
C(84) C(85) C(86) 115.7(2)
C(84) C(91) C(92) 105.5(2)
C(90) C(85) C(86) 122.0(2)
C(85) C(86) C(92) 106.8(2)
C(85) C(86) C(87) 116.7(2)
C(85) C(90) C(89) 122.1(2)
C(92) C(86) C(87) 136.4(2)
C(86) C(87) C(88) 121.4(2)
C(86) C(92) C(91) 105.2(2)
C(87) C(88) C(89) 120.5(2)
C(88) C(89) C(107) 134.9(2)
C(88) C(89) C(90) 117.4(2)
C(107) C(89) C(90) 107.6(2)
C(89) C(107) C(93) 100.7(2)
C(89) C(107) C(119) 115.4(2)
C(89) C(107) C(108) 110.6(2)
C(93) C(94) C(99) 119.0(2)
C(105) C(93) C(94) 108.8(2)
C(107) C(93) C(94) 111.1(1)
C(93) C(94) C(95) 122.9(2)
C(93) C(105) C(100) 119.2(2)
C(107) C(93) C(105) 111.7(2)
C(93) C(105) C(104) 121.6(2)
C(93) C(107) C(119) 113.7(2)
C(93) C(107) C(108) 107.3(2)
C(99) C(94) C(95) 118.1(2)
C(94) C(95) C(96) 121.9(2)
C(94) C(99) C(98) 119.8(2)
C(95) C(96) C(97) 119.4(2)
C(96) C(97) C(98) 120.1(2)
C(97) C(98) C(99) 120.7(2)
C(105) C(100) C(101) 119.2(2)
C(100) C(101) C(102) 120.3(2)
C(100) C(105) C(104) 119.2(2)
C(101) C(102) C(103) 120.7(3)
C(102) C(103) C(104) 119.3(2)
C(103) C(104) C(105) 121.3(2)
C(119) C(107) C(108) 108.8(2)
C(107) C(108) C(113) 119.1(2)
C(107) C(108) C(109) 122.3(2)
C(107) C(119) C(114) 120.0(2)
C(107) C(119) C(118) 121.7(2)
C(113) C(108) C(109) 118.5(2)
C(108) C(109) C(110) 121.7(2)
C(108) C(113) C(112) 119.4(2)
C(109) C(110) C(111) 119.3(2)
C(110) C(111) C(112) 120.6(2)
C(111) C(112) C(113) 120.4(2)
C(119) C(114) C(115) 119.8(2)
C(114) C(115) C(116) 120.4(2)
C(114) C(119) C(118) 118.3(2)
C(115) C(116) C(117) 120.5(2)
C(116) C(117) C(118) 119.1(2)
C(117) C(118) C(119) 121.9(2)
C(133) C(121) C(122) 133.9(2)
C(121) C(122) C(123) 120.9(2)
C(130) C(121) C(122) 117.6(2)
C(133) C(121) C(130) 107.4(2)
C(121) C(130) C(125) 121.2(2)
C(121) C(130) C(129) 116.4(2)
C(121) C(133) C(134) 115.7(2)
C(121) C(133) C(145) 108.0(2)
C(121) C(133) C(147) 101.6(2)
C(122) C(123) C(124) 120.7(2)
C(123) C(124) C(125) 117.5(2)
C(123) C(124) C(131) 135.7(2)
C(124) C(125) C(130) 122.0(2)
C(131) C(124) C(125) 106.8(2)
C(124) C(125) C(126) 116.2(2)
C(124) C(131) C(132) 105.0(2)
C(130) C(125) C(126) 121.7(2)
C(125) C(126) C(132) 106.5(2)
C(125) C(126) C(127) 117.3(2)
C(125) C(130) C(129) 122.1(2)
C(132) C(126) C(127) 136.2(2)
C(126) C(127) C(128) 121.0(2)
C(126) C(132) C(131) 105.5(2)
C(127) C(128) C(129) 120.9(2)
C(128) C(129) C(147) 134.8(2)
C(128) C(129) C(130) 117.0(2)
C(147) C(129) C(130) 108.1(2)
C(129) C(147) C(133) 100.6(2)
C(129) C(147) C(148) 115.3(2)
C(129) C(147) C(159) 110.9(2)
C(133) C(134) C(139) 119.1(2)
C(145) C(133) C(134) 109.1(2)
C(147) C(133) C(134) 111.4(2)
C(133) C(134) C(135) 122.0(2)
C(133) C(145) C(140) 118.9(2)
C(147) C(133) C(145) 110.7(1)
C(133) C(145) C(144) 122.9(2)
C(133) C(147) C(148) 112.5(2)
C(133) C(147) C(159) 107.6(2)
C(139) C(134) C(135) 118.8(2)
C(134) C(135) C(136) 121.5(2)
C(134) C(139) C(138) 119.5(2)
C(135) C(136) C(137) 119.0(2)
C(136) C(137) C(138) 120.8(3)
C(137) C(138) C(139) 120.3(2)
C(145) C(140) C(141) 119.8(2)
C(140) C(141) C(142) 120.7(2)
C(140) C(145) C(144) 118.2(2)
C(141) C(142) C(143) 120.3(2)
C(142) C(143) C(144) 119.0(2)
C(143) C(144) C(145) 122.0(2)
C(147) C(148) C(153) 120.2(2)
C(159) C(147) C(148) 109.6(2)
C(147) C(148) C(149) 121.4(2)
C(147) C(159) C(154) 119.3(2)
C(147) C(159) C(158) 122.2(2)
C(153) C(148) C(149) 118.4(2)
C(148) C(149) C(150) 121.8(2)
C(148) C(153) C(152) 119.3(2)
C(149) C(150) C(151) 119.3(2)
C(150) C(151) C(152) 120.4(2)
C(151) C(152) C(153) 120.8(2)
C(159) C(154) C(155) 119.5(2)
C(154) C(155) C(156) 120.6(2)
C(154) C(159) C(158) 118.2(2)
C(155) C(156) C(157) 120.5(2)
C(156) C(157) C(158) 119.0(2)
C(157) C(158) C(159) 122.1(2)
N(1) C(26) H(97) 109.4882
N(1) C(26) H(99) 109.4170
N(1) C(26) H(98) 109.5096
N(2) C(40) H(100) 109.4313
N(2) C(40) H(101) 109.5209
N(2) C(40) H(102) 109.4519
N(3) C(66) H(104) 109.3895
N(3) C(66) H(105) 109.4807
N(3) C(66) H(103) 109.5484
N(4) C(80) H(107) 109.6027
N(4) C(80) H(106) 109.6233
N(4) C(80) H(108) 109.1732
N(5) C(106) H(109) 109.4268
N(5) C(106) H(110) 109.4257
N(5) C(106) H(111) 109.5573
N(6) C(120) H(112) 109.4975
N(6) C(120) H(113) 109.4623
N(6) C(120) H(114) 109.4463
N(7) C(146) H(116) 109.4262
N(7) C(146) H(117) 109.5124
N(7) C(146) H(115) 109.4760
N(8) C(160) H(120) 109.4433
N(8) C(160) H(118) 109.4996
N(8) C(160) H(119) 109.4805
C(1) C(2) H(1) 119.5786
H(1) C(2) C(3) 119.6954
C(2) C(3) H(2) 119.8079
H(2) C(3) C(4) 119.1839
C(4) C(11) H(5) 110.2404
C(4) C(11) H(6) 110.8581
C(6) C(7) H(3) 119.4179
C(6) C(12) H(7) 110.4582
C(6) C(12) H(8) 110.3149
H(3) C(7) C(8) 119.8243
C(7) C(8) H(4) 119.7179
H(4) C(8) C(9) 119.1807
H(5) C(11) C(12) 110.6093
H(6) C(11) C(12) 110.6175
C(11) C(12) H(7) 110.6975
C(11) C(12) H(8) 110.7295
H(6) C(11) H(5) 109.4546
H(8) C(12) H(7) 109.4583
C(14) C(15) H(9) 118.6131
H(9) C(15) C(16) 119.8507
C(15) C(16) H(10) 120.0109
H(10) C(16) C(17) 120.5641
C(16) C(17) H(11) 119.6721
C(17) C(18) H(12) 120.0892
H(11) C(17) C(18) 119.8153
H(12) C(18) C(19) 119.6608
C(20) C(21) H(13) 119.6792
H(13) C(21) C(22) 119.8730
C(21) C(22) H(14) 119.6922
H(14) C(22) C(23) 119.5696
C(22) C(23) H(15) 120.4909
C(23) C(24) H(16) 119.3497
H(15) C(23) C(24) 120.5972
H(16) C(24) C(25) 118.8140
H(99) C(26) H(97) 109.4729
H(98) C(26) H(97) 109.4686
H(98) C(26) H(99) 109.4711
C(28) C(29) H(17) 118.9023
H(17) C(29) C(30) 119.5350
C(29) C(30) H(18) 120.2501
H(18) C(30) C(31) 120.5021
C(30) C(31) H(19) 119.7619
C(31) C(32) H(20) 120.0770
H(19) C(31) C(32) 119.5878
H(20) C(32) C(33) 119.3088
C(34) C(35) H(21) 119.4614
H(21) C(35) C(36) 120.3846
C(35) C(36) H(22) 119.6226
H(22) C(36) C(37) 119.4937
C(36) C(37) H(23) 120.4643
C(37) C(38) H(24) 119.1567
H(23) C(37) C(38) 120.6467
H(24) C(38) C(39) 118.4258
H(101) C(40) H(100) 109.4717
H(102) C(40) H(100) 109.4747
H(102) C(40) H(101) 109.4768
C(41) C(42) H(25) 119.0601
H(25) C(42) C(43) 119.6016
C(42) C(43) H(26) 119.6640
H(26) C(43) C(44) 119.4557
C(44) C(51) H(30) 110.0228
C(44) C(51) H(29) 110.7352
C(46) C(47) H(27) 119.5138
C(46) C(52) H(31) 110.4549
C(46) C(52) H(32) 110.0695
H(27) C(47) C(48) 120.0523
C(47) C(48) H(28) 119.5224
H(28) C(48) C(49) 118.9676
H(30) C(51) C(52) 110.2910
C(51) C(52) H(31) 111.1647
H(29) C(51) C(52) 110.9815
C(51) C(52) H(32) 110.4668
H(30) C(51) H(29) 109.4549
H(32) C(52) H(31) 109.4578
C(54) C(55) H(33) 118.5955
C(55) C(56) H(34) 120.4852
H(33) C(55) C(56) 119.6900
H(34) C(56) C(57) 120.3196
C(56) C(57) H(35) 119.7655
C(57) C(58) H(36) 119.5955
H(35) C(57) C(58) 119.9666
H(36) C(58) C(59) 119.4849
C(60) C(61) H(37) 119.6201
H(37) C(61) C(62) 119.8825
C(61) C(62) H(38) 119.6600
H(38) C(62) C(63) 119.8943
C(62) C(63) H(39) 120.3356
C(63) C(64) H(40) 119.3097
H(39) C(63) C(64) 120.6242
H(40) C(64) C(65) 118.6135
H(105) C(66) H(104) 109.4653
H(103) C(66) H(104) 109.4644
H(103) C(66) H(105) 109.4789
C(68) C(69) H(41) 118.5773
H(41) C(69) C(70) 119.2477
C(69) C(70) H(42) 120.7747
H(42) C(70) C(71) 120.8249
C(70) C(71) H(43) 119.0435
C(71) C(72) H(44) 120.3400
H(43) C(71) C(72) 119.5692
H(44) C(72) C(73) 119.5400
C(74) C(75) H(45) 119.5349
H(45) C(75) C(76) 120.2282
C(75) C(76) H(46) 119.7044
H(46) C(76) C(77) 119.5139
C(76) C(77) H(47) 120.5955
C(77) C(78) H(48) 119.9465
H(47) C(77) C(78) 120.2919
H(48) C(78) C(79) 118.4877
H(107) C(80) H(106) 109.4753
H(108) C(80) H(106) 109.4797
H(108) C(80) H(107) 109.4727
C(81) C(82) H(49) 119.1557
H(49) C(82) C(83) 119.4580
C(82) C(83) H(50) 120.2482
H(50) C(83) C(84) 119.4708
C(84) C(91) H(53) 110.4081
C(84) C(91) H(54) 110.3289
C(86) C(87) H(51) 119.0487
C(86) C(92) H(55) 110.2519
C(86) C(92) H(56) 110.6818
H(51) C(87) C(88) 119.5318
C(87) C(88) H(52) 119.9841
H(52) C(88) C(89) 119.5538
H(53) C(91) C(92) 110.5213
H(54) C(91) C(92) 110.5489
C(91) C(92) H(55) 110.5842
C(91) C(92) H(56) 110.6129
H(54) C(91) H(53) 109.4561
H(56) C(92) H(55) 109.4580
C(94) C(95) H(57) 118.6590
H(57) C(95) C(96) 119.4717
C(95) C(96) H(58) 120.2633
H(58) C(96) C(97) 120.3507
C(96) C(97) H(59) 119.7548
C(97) C(98) H(60) 119.6366
H(59) C(97) C(98) 120.1590
H(60) C(98) C(99) 119.6421
C(100) C(101) H(61) 119.6280
H(61) C(101) C(102) 120.0517
C(101) C(102) H(62) 119.8363
H(62) C(102) C(103) 119.4542
C(102) C(103) H(63) 120.4914
C(103) C(104) H(64) 119.6494
H(63) C(103) C(104) 120.2498
H(64) C(104) C(105) 119.0222
H(110) C(106) H(109) 109.4761
H(111) C(106) H(109) 109.4733
H(111) C(106) H(110) 109.4680
C(108) C(109) H(65) 119.1577
C(109) C(110) H(66) 120.5560
H(65) C(109) C(110) 119.1534
C(110) C(111) H(67) 119.5371
H(66) C(110) C(111) 120.1661
C(111) C(112) H(68) 119.9834
H(67) C(111) C(112) 119.8744
H(68) C(112) C(113) 119.5639
C(114) C(115) H(69) 119.6698
H(69) C(115) C(116) 119.8998
C(115) C(116) H(70) 119.8864
H(70) C(116) C(117) 119.5964
C(116) C(117) H(71) 120.5169
C(117) C(118) H(72) 119.0701
H(71) C(117) C(118) 120.3879
H(72) C(118) C(119) 118.9990
H(112) C(120) H(113) 109.4786
H(114) C(120) H(113) 109.4699
H(112) C(120) H(114) 109.4727
C(121) C(122) H(73) 119.3868
H(73) C(122) C(123) 119.6691
C(122) C(123) H(74) 119.8052
H(74) C(123) C(124) 119.5097
C(124) C(131) H(77) 110.4149
C(124) C(131) H(78) 110.6395
C(126) C(127) H(75) 119.2270
C(126) C(132) H(79) 110.2732
C(126) C(132) H(80) 110.2746
H(75) C(127) C(128) 119.7697
C(127) C(128) H(76) 119.8310
H(76) C(128) C(129) 119.2294
H(77) C(131) C(132) 110.5185
H(78) C(131) C(132) 110.7827
C(131) C(132) H(79) 110.5031
C(131) C(132) H(80) 110.7721
H(78) C(131) H(77) 109.4594
H(80) C(132) H(79) 109.4596
C(134) C(135) H(81) 118.9239
H(81) C(135) C(136) 119.5727
C(135) C(136) H(82) 120.5188
H(82) C(136) C(137) 120.4648
C(136) C(137) H(83) 119.3706
C(137) C(138) H(84) 120.1429
H(83) C(137) C(138) 119.7952
H(84) C(138) C(139) 119.5602
C(140) C(141) H(85) 119.0995
H(85) C(141) C(142) 120.1909
C(141) C(142) H(86) 120.0197
C(142) C(143) H(87) 120.7436
H(86) C(142) C(143) 119.7197
H(87) C(143) C(144) 120.2369
C(143) C(144) H(88) 119.1631
H(88) C(144) C(145) 118.8527
H(117) C(146) H(116) 109.4675
H(115) C(146) H(116) 109.4786
H(115) C(146) H(117) 109.4666
C(148) C(149) H(89) 118.8773
C(149) C(150) H(90) 120.3943
H(89) C(149) C(150) 119.3353
H(90) C(150) C(151) 120.3297
C(150) C(151) H(91) 119.7027
C(151) C(152) H(92) 119.9032
H(91) C(151) C(152) 119.8797
H(92) C(152) C(153) 119.3215
C(154) C(155) H(93) 119.7224
H(93) C(155) C(156) 119.7069
C(155) C(156) H(94) 119.6653
H(94) C(156) C(157) 119.8276
C(156) C(157) H(95) 120.4294
C(157) C(158) H(96) 119.2245
H(95) C(157) C(158) 120.5909
H(96) C(158) C(159) 118.7062
H(120) C(160) H(118) 109.4605
H(119) C(160) H(118) 109.4709
H(120) C(160) H(119) 109.4725

loop_
_geom_bond_atom_site_label_1
_geom_bond_atom_site_label_2
_geom_bond_distance
N(1) C(19) 1.401(3)
N(1) C(20) 1.401(3)
N(1) C(26) 1.452(3)
N(2) C(33) 1.394(3)
N(2) C(34) 1.395(3)
N(2) C(40) 1.457(3)
N(3) C(59) 1.398(3)
N(3) C(60) 1.401(3)
N(3) C(66) 1.453(3)
N(4) C(73) 1.395(3)
N(4) C(74) 1.402(3)
N(4) C(80) 1.456(3)
N(5) C(99) 1.399(3)
N(5) C(100) 1.396(3)
N(5) C(106) 1.449(3)
N(6) C(113) 1.400(3)
N(6) C(114) 1.403(3)
N(6) C(120) 1.453(3)
N(7) C(139) 1.396(3)
N(7) C(140) 1.399(3)
N(7) C(146) 1.449(3)
N(8) C(153) 1.397(3)
N(8) C(154) 1.401(3)
N(8) C(160) 1.453(3)
C(1) C(2) 1.378(4)
C(1) C(10) 1.397(3)
C(1) C(13) 1.527(3)
C(2) C(3) 1.435(3)
C(3) C(4) 1.374(3)
C(4) C(5) 1.399(4)
C(4) C(11) 1.523(3)
C(5) C(6) 1.393(3)
C(5) C(10) 1.382(3)
C(6) C(7) 1.379(4)
C(6) C(12) 1.517(3)
C(7) C(8) 1.431(3)
C(8) C(9) 1.384(3)
C(9) C(10) 1.390(4)
C(9) C(27) 1.526(3)
C(11) C(12) 1.572(4)
C(13) C(14) 1.503(3)
C(13) C(25) 1.507(3)
C(13) C(27) 1.772(3)
C(14) C(15) 1.391(3)
C(14) C(19) 1.403(3)
C(15) C(16) 1.381(3)
C(16) C(17) 1.382(3)
C(17) C(18) 1.380(3)
C(18) C(19) 1.398(3)
C(20) C(21) 1.402(3)
C(20) C(25) 1.401(3)
C(21) C(22) 1.379(4)
C(22) C(23) 1.381(3)
C(23) C(24) 1.384(3)
C(24) C(25) 1.395(3)
C(27) C(28) 1.512(3)
C(27) C(39) 1.509(3)
C(28) C(29) 1.392(3)
C(28) C(33) 1.409(3)
C(29) C(30) 1.382(3)
C(30) C(31) 1.380(4)
C(31) C(32) 1.378(4)
C(32) C(33) 1.396(3)
C(34) C(35) 1.405(3)
C(34) C(39) 1.401(3)
C(35) C(36) 1.373(4)
C(36) C(37) 1.376(4)
C(37) C(38) 1.381(3)
C(38) C(39) 1.389(3)
C(41) C(42) 1.382(4)
C(41) C(50) 1.391(3)
C(41) C(53) 1.528(3)
C(42) C(43) 1.430(3)
C(43) C(44) 1.378(3)
C(44) C(45) 1.398(4)
C(44) C(51) 1.521(3)
C(45) C(46) 1.398(3)
C(45) C(50) 1.383(3)
C(46) C(47) 1.381(4)
C(46) C(52) 1.523(4)
C(47) C(48) 1.429(3)
C(48) C(49) 1.376(3)
C(49) C(50) 1.397(4)
C(49) C(67) 1.522(3)
C(51) C(52) 1.570(4)
C(53) C(54) 1.510(3)
C(53) C(65) 1.509(3)
C(53) C(67) 1.758(3)
C(54) C(55) 1.392(3)
C(54) C(59) 1.402(3)
C(55) C(56) 1.382(3)
C(56) C(57) 1.385(3)
C(57) C(58) 1.374(4)
C(58) C(59) 1.397(3)
C(60) C(61) 1.399(3)
C(60) C(65) 1.401(3)
C(61) C(62) 1.381(4)
C(62) C(63) 1.378(3)
C(63) C(64) 1.383(3)
C(64) C(65) 1.390(3)
C(67) C(68) 1.509(3)
C(67) C(79) 1.509(3)
C(68) C(69) 1.396(3)
C(68) C(73) 1.398(3)
C(69) C(70) 1.378(4)
C(70) C(71) 1.379(4)
C(71) C(72) 1.377(4)
C(72) C(73) 1.401(4)
C(74) C(75) 1.396(4)
C(74) C(79) 1.401(4)
C(75) C(76) 1.376(4)
C(76) C(77) 1.377(4)
C(77) C(78) 1.389(4)
C(78) C(79) 1.388(3)
C(81) C(82) 1.382(3)
C(81) C(90) 1.399(4)
C(81) C(93) 1.523(3)
C(82) C(83) 1.432(3)
C(83) C(84) 1.380(4)
C(84) C(85) 1.397(3)
C(84) C(91) 1.519(4)
C(85) C(86) 1.404(4)
C(85) C(90) 1.375(3)
C(86) C(87) 1.380(3)
C(86) C(92) 1.519(3)
C(87) C(88) 1.441(3)
C(88) C(89) 1.380(4)
C(89) C(90) 1.396(2)
C(89) C(107) 1.531(4)
C(91) C(92) 1.566(3)
C(93) C(94) 1.530(3)
C(93) C(105) 1.510(3)
C(93) C(107) 1.709(3)
C(94) C(95) 1.395(3)
C(94) C(99) 1.399(3)
C(95) C(96) 1.384(3)
C(96) C(97) 1.381(4)
C(97) C(98) 1.380(4)
C(98) C(99) 1.398(3)
C(100) C(101) 1.398(4)
C(100) C(105) 1.401(3)
C(101) C(102) 1.379(3)
C(102) C(103) 1.384(4)
C(103) C(104) 1.379(4)
C(104) C(105) 1.391(3)
C(107) C(108) 1.527(3)
C(107) C(119) 1.510(2)
C(108) C(109) 1.391(3)
C(108) C(113) 1.408(3)
C(109) C(110) 1.383(3)
C(110) C(111) 1.381(4)
C(111) C(112) 1.379(3)
C(112) C(113) 1.399(3)
C(114) C(115) 1.398(2)
C(114) C(119) 1.405(3)
C(115) C(116) 1.380(3)
C(116) C(117) 1.379(4)
C(117) C(118) 1.390(3)
C(118) C(119) 1.387(3)
C(121) C(122) 1.377(2)
C(121) C(130) 1.402(3)
C(121) C(133) 1.525(3)
C(122) C(123) 1.430(3)
C(123) C(124) 1.381(4)
C(124) C(125) 1.397(3)
C(124) C(131) 1.525(4)
C(125) C(126) 1.398(4)
C(125) C(130) 1.376(3)
C(126) C(127) 1.376(3)
C(126) C(132) 1.524(3)
C(127) C(128) 1.435(3)
C(128) C(129) 1.380(4)
C(129) C(130) 1.397(2)
C(129) C(147) 1.530(4)
C(131) C(132) 1.572(3)
C(133) C(134) 1.508(3)
C(133) C(145) 1.528(3)
C(133) C(147) 1.712(3)
C(134) C(135) 1.391(3)
C(134) C(139) 1.404(3)
C(135) C(136) 1.382(4)
C(136) C(137) 1.386(4)
C(137) C(138) 1.377(3)
C(138) C(139) 1.395(4)
C(140) C(141) 1.395(3)
C(140) C(145) 1.401(3)
C(141) C(142) 1.377(4)
C(142) C(143) 1.385(4)
C(143) C(144) 1.387(3)
C(144) C(145) 1.391(3)
C(147) C(148) 1.507(2)
C(147) C(159) 1.519(3)
C(148) C(149) 1.393(3)
C(148) C(153) 1.411(3)
C(149) C(150) 1.388(3)
C(150) C(151) 1.379(4)
C(151) C(152) 1.383(3)
C(152) C(153) 1.397(3)
C(154) C(155) 1.401(3)
C(154) C(159) 1.404(3)
C(155) C(156) 1.382(3)
C(156) C(157) 1.383(4)
C(157) C(158) 1.385(3)
C(158) C(159) 1.396(3)
C(2) H(1) 0.9500
C(3) H(2) 0.9500
C(7) H(3) 0.9500
C(8) H(4) 0.9500
C(11) H(5) 0.9501
C(11) H(6) 0.9500
C(12) H(7) 0.9500
C(12) H(8) 0.9499
C(15) H(9) 0.9500
C(16) H(10) 0.9500
C(17) H(11) 0.9500
C(18) H(12) 0.9500
C(21) H(13) 0.9500
C(22) H(14) 0.9500
C(23) H(15) 0.9501
C(24) H(16) 0.9500
C(26) H(97) 0.9501
C(26) H(99) 0.9500
C(26) H(98) 0.9500
C(29) H(17) 0.9499
C(30) H(18) 0.9500
C(31) H(19) 0.9499
C(32) H(20) 0.9499
C(35) H(21) 0.9500
C(36) H(22) 0.9500
C(37) H(23) 0.9500
C(38) H(24) 0.9500
C(40) H(100) 0.9500
C(40) H(101) 0.9500
C(40) H(102) 0.9500
C(42) H(25) 0.9500
C(43) H(26) 0.9500
C(47) H(27) 0.9500
C(48) H(28) 0.9499
C(51) H(29) 0.9500
C(51) H(30) 0.9500
C(52) H(31) 0.9499
C(52) H(32) 0.9500
C(55) H(33) 0.9500
C(56) H(34) 0.9500
C(57) H(35) 0.9500
C(58) H(36) 0.9500
C(61) H(37) 0.9501
C(62) H(38) 0.9500
C(63) H(39) 0.9501
C(64) H(40) 0.9499
C(66) H(104) 0.9499
C(66) H(105) 0.9500
C(66) H(103) 0.9500
C(69) H(41) 0.9501
C(70) H(42) 0.9499
C(71) H(43) 0.9500
C(72) H(44) 0.9498
C(75) H(45) 0.9500
C(76) H(46) 0.9499
C(77) H(47) 0.9500
C(78) H(48) 0.9501
C(80) H(106) 0.9500
C(80) H(107) 0.9500
C(80) H(108) 0.9500
C(82) H(49) 0.9500
C(83) H(50) 0.9500
C(87) H(51) 0.9500
C(88) H(52) 0.9500
C(91) H(53) 0.9499
C(91) H(54) 0.9500
C(92) H(55) 0.9500
C(92) H(56) 0.9500
C(95) H(57) 0.9499
C(96) H(58) 0.9501
C(97) H(59) 0.9500
C(98) H(60) 0.9500
C(101) H(61) 0.9500
C(102) H(62) 0.9500
C(103) H(63) 0.9500
C(104) H(64) 0.9500
C(106) H(109) 0.9499
C(106) H(110) 0.9499
C(106) H(111) 0.9500
C(109) H(65) 0.9500
C(110) H(66) 0.9500
C(111) H(67) 0.9500
C(112) H(68) 0.9500
C(115) H(69) 0.9500
C(116) H(70) 0.9500
C(117) H(71) 0.9499
C(118) H(72) 0.9500
C(120) H(113) 0.9500
C(120) H(114) 0.9500
C(120) H(112) 0.9500
C(122) H(73) 0.9499
C(123) H(74) 0.9500
C(127) H(75) 0.9501
C(128) H(76) 0.9500
C(131) H(77) 0.9500
C(131) H(78) 0.9501
C(132) H(79) 0.9501
C(132) H(80) 0.9500
C(135) H(81) 0.9500
C(136) H(82) 0.9500
C(137) H(83) 0.9500
C(138) H(84) 0.9501
C(141) H(85) 0.9499
C(142) H(86) 0.9500
C(143) H(87) 0.9500
C(144) H(88) 0.9500
C(146) H(116) 0.9501
C(146) H(117) 0.9500
C(146) H(115) 0.9500
C(149) H(89) 0.9500
C(150) H(90) 0.9500
C(151) H(91) 0.9499
C(152) H(92) 0.9500
C(155) H(93) 0.9500
C(156) H(94) 0.9501
C(157) H(95) 0.9501
C(158) H(96) 0.9500
C(160) H(118) 0.9501
C(160) H(119) 0.9500
C(160) H(120) 0.9500

loop_
_geom_contact_atom_site_label_1
_geom_contact_atom_site_label_2
_geom_contact_distance
_geom_contact_site_symmetry_2
N(1) N(2) 3.194(3) .
N(1) C(13) 2.804(2) .
N(1) C(14) 2.415(3) .
N(1) C(18) 2.441(3) .
N(1) C(21) 2.450(3) .
N(1) C(25) 2.411(3) .
N(1) C(27) 3.516(2) .
N(1) C(28) 3.538(2) .
N(1) C(33) 3.324(3) .
N(2) C(26) 3.488(3) .
N(2) C(27) 2.883(3) .
N(2) C(28) 2.421(3) .
N(2) C(32) 2.432(3) .
N(2) C(35) 2.433(3) .
N(2) C(39) 2.416(3) .
N(3) N(4) 3.193(3) .
N(3) C(53) 2.844(2) .
N(3) C(54) 2.422(3) .
N(3) C(58) 2.431(3) .
N(3) C(61) 2.441(3) .
N(3) C(65) 2.417(3) .
N(3) C(74) 3.400(3) .
N(4) C(60) 3.313(3) .
N(4) C(67) 2.842(3) .
N(4) C(68) 2.411(3) .
N(4) C(72) 2.438(3) .
N(4) C(75) 2.435(3) .
N(4) C(79) 2.417(3) .
N(5) N(6) 3.303(3) .
N(5) C(93) 2.829(3) .
N(5) C(94) 2.415(3) .
N(5) C(98) 2.432(3) .
N(5) C(101) 2.435(3) .
N(5) C(105) 2.417(2) .
N(5) C(114) 3.187(3) .
N(5) C(119) 3.354(3) .
N(6) C(40) 3.574(3) .
N(6) C(100) 3.119(3) .
N(6) C(105) 3.304(2) .
N(6) C(107) 2.855(3) .
N(6) C(108) 2.429(3) .
N(6) C(112) 2.435(3) .
N(6) C(115) 2.433(2) .
N(6) C(119) 2.427(3) .
N(7) N(8) 3.296(3) .
N(7) C(133) 2.823(3) .
N(7) C(134) 2.416(3) .
N(7) C(138) 2.433(3) .
N(7) C(141) 2.433(3) .
N(7) C(145) 2.413(3) .
N(7) C(147) 3.588(3) .
N(7) C(148) 3.322(3) .
N(7) C(153) 3.158(3) .
N(8) C(134) 3.364(2) .
N(8) C(139) 3.138(3) .
N(8) C(147) 2.860(3) .
N(8) C(148) 2.427(3) .
N(8) C(152) 2.433(3) .
N(8) C(155) 2.432(3) .
N(8) C(159) 2.430(3) .
C(1) C(3) 2.445(4) .
C(1) C(4) 2.847(3) .
C(1) C(5) 2.422(2) .
C(1) C(9) 2.376(3) .
C(1) C(14) 2.530(3) .
C(1) C(15) 2.906(3) .
C(1) C(24) 2.882(3) .
C(1) C(25) 2.517(3) .
C(1) C(27) 2.569(4) .
C(2) C(4) 2.445(2) .
C(2) C(5) 2.756(3) .
C(2) C(10) 2.376(3) .
C(2) C(13) 2.663(4) .
C(2) C(14) 3.271(3) .
C(2) C(15) 3.298(3) .
C(2) C(24) 3.411(3) .
C(2) C(25) 3.335(3) .
C(2) C(92) 3.594(3) 66502
C(3) C(5) 2.369(4) .
C(3) C(10) 2.762(4) .
C(3) C(11) 2.686(3) .
C(3) C(92) 3.429(3) 66502
C(4) C(6) 2.364(3) .
C(4) C(10) 2.432(4) .
C(4) C(12) 2.455(3) .
C(5) C(7) 2.366(3) .
C(5) C(8) 2.748(4) .
C(5) C(9) 2.420(3) .
C(5) C(11) 2.346(3) .
C(5) C(12) 2.342(3) .
C(6) C(8) 2.443(3) .
C(6) C(9) 2.851(3) .
C(6) C(10) 2.428(2) .
C(6) C(11) 2.453(4) .
C(7) C(9) 2.451(2) .
C(7) C(10) 2.758(3) .
C(7) C(12) 2.681(4) .
C(8) C(10) 2.368(3) .
C(8) C(27) 2.658(2) .
C(8) C(28) 3.323(2) .
C(8) C(29) 3.526(3) .
C(8) C(38) 3.320(3) .
C(8) C(39) 3.221(3) .
C(9) C(13) 2.544(2) .
C(9) C(25) 3.555(2) .
C(9) C(28) 2.525(3) .
C(9) C(29) 2.908(3) .
C(9) C(38) 2.863(3) .
C(9) C(39) 2.499(3) .
C(10) C(13) 2.387(2) .
C(10) C(14) 3.511(3) .
C(10) C(25) 3.412(2) .
C(10) C(27) 2.400(3) .
C(10) C(28) 3.487(3) .
C(10) C(38) 3.584(3) .
C(10) C(39) 3.445(3) .
C(11) C(134) 3.588(3) 45401
C(11) C(139) 3.545(3) 45401
C(12) C(138) 3.489(3) 45401
C(12) C(139) 3.553(3) 45401
C(13) C(15) 2.538(3) .
C(13) C(19) 2.500(3) .
C(13) C(20) 2.499(3) .
C(13) C(24) 2.548(3) .
C(13) C(28) 2.700(3) .
C(13) C(29) 3.351(3) .
C(13) C(33) 3.597(4) .
C(13) C(38) 3.422(3) .
C(13) C(39) 2.730(3) .
C(14) C(16) 2.419(3) .
C(14) C(17) 2.787(3) .
C(14) C(18) 2.421(3) .
C(14) C(20) 2.813(3) .
C(14) C(25) 2.451(3) .
C(14) C(27) 2.693(3) .
C(14) C(34) 3.563(4) .
C(14) C(38) 3.301(3) .
C(14) C(39) 2.874(3) .
C(15) C(17) 2.386(3) .
C(15) C(18) 2.761(3) .
C(15) C(19) 2.403(3) .
C(15) C(27) 3.533(3) .
C(15) C(38) 3.230(3) .
C(15) C(39) 3.395(3) .
C(16) C(18) 2.398(3) .
C(16) C(19) 2.786(3) .
C(16) C(21) 3.494(3) 66502
C(17) C(19) 2.409(3) .
C(17) C(20) 3.304(3) 66502
C(17) C(21) 3.472(4) 66502
C(17) C(25) 3.577(3) 66502
C(18) C(26) 2.847(4) .
C(19) C(20) 2.405(3) .
C(19) C(25) 2.793(3) .
C(19) C(26) 2.460(3) .
C(19) C(27) 3.426(3) .
C(19) C(34) 3.519(3) .
C(19) C(39) 3.385(3) .
C(20) C(17) 3.304(3) 66502
C(20) C(22) 2.414(3) .
C(20) C(23) 2.795(3) .
C(20) C(24) 2.403(3) .
C(20) C(26) 2.465(3) .
C(20) C(27) 3.383(2) .
C(20) C(28) 3.165(3) .
C(20) C(33) 3.297(3) .
C(21) C(16) 3.494(3) 66502
C(21) C(17) 3.472(4) 66502
C(21) C(23) 2.399(4) .
C(21) C(24) 2.756(3) .
C(21) C(25) 2.419(3) .
C(21) C(26) 2.862(4) .
C(22) C(24) 2.382(3) .
C(22) C(25) 2.788(3) .
C(23) C(25) 2.429(3) .
C(24) C(27) 3.542(3) .
C(24) C(28) 3.438(3) .
C(24) C(29) 3.097(3) .
C(25) C(17) 3.577(3) 66502
C(25) C(27) 2.688(3) .
C(25) C(28) 2.810(3) .
C(25) C(29) 3.074(3) .
C(25) C(33) 3.527(4) .
C(26) C(40) 3.503(4) .
C(27) C(29) 2.516(3) .
C(27) C(33) 2.544(3) .
C(27) C(34) 2.542(3) .
C(27) C(38) 2.517(3) .
C(28) C(30) 2.421(3) .
C(28) C(31) 2.785(3) .
C(28) C(32) 2.419(3) .
C(28) C(34) 2.813(3) .
C(28) C(39) 2.474(3) .
C(29) C(31) 2.383(4) .
C(29) C(32) 2.758(4) .
C(29) C(33) 2.409(3) .
C(29) C(106) 3.519(3) 65502
C(30) C(32) 2.396(4) .
C(30) C(33) 2.793(3) .
C(30) C(46) 3.593(4) .
C(30) C(106) 3.553(3) 65502
C(31) C(33) 2.410(4) .
C(32) C(40) 2.834(4) .
C(32) C(115) 3.559(3) 65502
C(33) C(34) 2.418(3) .
C(33) C(39) 2.826(3) .
C(33) C(40) 2.460(4) .
C(34) C(36) 2.408(3) .
C(34) C(37) 2.785(3) .
C(34) C(38) 2.390(3) .
C(34) C(40) 2.458(3) .
C(35) C(37) 2.391(4) .
C(35) C(38) 2.748(4) .
C(35) C(39) 2.427(3) .
C(35) C(40) 2.826(3) .
C(36) C(38) 2.374(4) .
C(36) C(39) 2.790(3) .
C(37) C(39) 2.428(3) .
C(40) C(108) 3.551(3) .
C(40) C(112) 3.433(3) .
C(40) C(113) 3.236(3) .
C(41) C(43) 2.452(4) .
C(41) C(44) 2.856(3) .
C(41) C(45) 2.427(2) .
C(41) C(49) 2.378(3) .
C(41) C(54) 2.505(3) .
C(41) C(55) 2.863(3) .
C(41) C(64) 2.927(3) .
C(41) C(65) 2.547(3) .
C(41) C(67) 2.541(4) .
C(41) C(68) 3.460(4) .
C(42) C(44) 2.443(2) .
C(42) C(45) 2.751(3) .
C(42) C(50) 2.363(3) .
C(42) C(53) 2.672(4) .
C(42) C(54) 3.307(3) .
C(42) C(55) 3.394(3) .
C(42) C(64) 3.401(3) .
C(42) C(65) 3.319(3) .
C(42) C(126) 3.546(3) 66602
C(42) C(132) 3.513(3) 66602
C(43) C(45) 2.369(3) .
C(43) C(50) 2.754(4) .
C(43) C(51) 2.690(3) .
C(43) C(132) 3.468(3) 66602
C(44) C(46) 2.370(3) .
C(44) C(50) 2.429(4) .
C(44) C(52) 2.458(3) .
C(45) C(47) 2.372(3) .
C(45) C(48) 2.744(4) .
C(45) C(49) 2.418(4) .
C(45) C(51) 2.345(4) .
C(45) C(52) 2.346(3) .
C(46) C(48) 2.439(4) .
C(46) C(49) 2.848(3) .
C(46) C(50) 2.436(2) .
C(46) C(51) 2.457(4) .
C(47) C(49) 2.448(2) .
C(47) C(50) 2.770(3) .
C(47) C(52) 2.692(4) .
C(48) C(50) 2.372(3) .
C(48) C(67) 2.659(2) .
C(48) C(68) 3.299(3) .
C(48) C(69) 3.438(3) .
C(48) C(78) 3.335(3) .
C(48) C(79) 3.258(3) .
C(49) C(53) 2.551(2) .
C(49) C(54) 3.503(3) .
C(49) C(68) 2.486(3) .
C(49) C(69) 2.849(3) .
C(49) C(78) 2.908(3) .
C(49) C(79) 2.526(3) .
C(50) C(53) 2.389(2) .
C(50) C(54) 3.379(3) .
C(50) C(55) 3.511(3) .
C(50) C(65) 3.543(2) .
C(50) C(67) 2.380(3) .
C(50) C(68) 3.327(3) .
C(50) C(69) 3.406(4) .
C(50) C(79) 3.556(3) .
C(52) C(100) 3.583(3) 45501
C(52) C(101) 3.537(3) 45501
C(53) C(55) 2.536(3) .
C(53) C(59) 2.516(3) .
C(53) C(60) 2.518(3) .
C(53) C(64) 2.532(3) .
C(53) C(68) 2.662(3) .
C(53) C(69) 3.380(3) .
C(53) C(73) 3.476(4) .
C(53) C(74) 3.554(4) .
C(53) C(78) 3.499(3) .
C(53) C(79) 2.725(3) .
C(54) C(56) 2.422(3) .
C(54) C(57) 2.789(3) .
C(54) C(58) 2.415(3) .
C(54) C(60) 2.825(3) .
C(54) C(65) 2.465(3) .
C(54) C(67) 2.688(3) .
C(54) C(78) 3.266(3) .
C(54) C(79) 2.890(3) .
C(55) C(57) 2.387(3) .
C(55) C(58) 2.752(3) .
C(55) C(59) 2.402(3) .
C(55) C(67) 3.460(3) .
C(55) C(78) 3.285(4) .
C(55) C(79) 3.480(4) .
C(56) C(58) 2.393(3) .
C(56) C(59) 2.790(4) .
C(56) C(61) 3.515(3) 66602
C(57) C(59) 2.410(4) .
C(57) C(60) 3.323(3) 66602
C(57) C(61) 3.349(4) 66602
C(57) C(111) 3.557(3) .
C(58) C(66) 2.824(4) .
C(59) C(60) 2.412(3) .
C(59) C(65) 2.799(3) .
C(59) C(66) 2.455(3) .
C(59) C(67) 3.495(3) .
C(59) C(74) 3.503(3) .
C(59) C(79) 3.337(3) .
C(60) C(57) 3.323(3) 66602
C(60) C(62) 2.414(3) .
C(60) C(63) 2.790(3) .
C(60) C(64) 2.396(3) .
C(60) C(66) 2.473(3) .
C(60) C(67) 3.461(2) .
C(60) C(68) 3.432(3) .
C(60) C(73) 3.292(3) .
C(61) C(56) 3.515(3) 66602
C(61) C(57) 3.349(4) 66602
C(61) C(63) 2.395(3) .
C(61) C(64) 2.750(3) .
C(61) C(65) 2.419(3) .
C(61) C(66) 2.858(3) .
C(62) C(64) 2.380(3) .
C(62) C(65) 2.790(3) .
C(63) C(65) 2.426(3) .
C(64) C(67) 3.471(3) .
C(64) C(68) 3.171(3) .
C(64) C(69) 3.086(3) .
C(64) C(70) 3.539(4) .
C(65) C(67) 2.688(3) .
C(65) C(68) 2.798(3) .
C(65) C(69) 3.319(3) .
C(65) C(73) 3.238(4) .
C(66) C(80) 3.510(4) .
C(67) C(69) 2.531(3) .
C(67) C(73) 2.518(3) .
C(67) C(74) 2.521(3) .
C(67) C(78) 2.528(3) .
C(68) C(70) 2.428(4) .
C(68) C(71) 2.777(4) .
C(68) C(72) 2.416(4) .
C(68) C(74) 2.809(3) .
C(68) C(79) 2.470(3) .
C(69) C(71) 2.368(4) .
C(69) C(72) 2.752(4) .
C(69) C(73) 2.402(4) .
C(69) C(146) 3.334(3) 65602
C(70) C(72) 2.404(4) .
C(70) C(73) 2.799(4) .
C(70) C(146) 3.206(3) 65602
C(71) C(73) 2.407(4) .
C(72) C(80) 2.850(4) .
C(73) C(74) 2.417(3) .
C(73) C(79) 2.822(3) .
C(73) C(80) 2.466(4) .
C(74) C(76) 2.403(4) .
C(74) C(77) 2.784(4) .
C(74) C(78) 2.397(3) .
C(74) C(80) 2.461(4) .
C(75) C(77) 2.393(4) .
C(75) C(78) 2.757(4) .
C(75) C(79) 2.420(4) .
C(75) C(80) 2.834(4) .
C(76) C(78) 2.385(4) .
C(76) C(79) 2.786(4) .
C(77) C(79) 2.424(3) .
C(80) C(155) 3.390(4) .
C(80) C(156) 3.456(3) .
C(81) C(83) 2.454(3) .
C(81) C(84) 2.848(3) .
C(81) C(85) 2.419(4) .
C(81) C(89) 2.376(3) .
C(81) C(94) 2.471(3) .
C(81) C(95) 2.808(3) .
C(81) C(104) 2.965(4) .
C(81) C(105) 2.567(4) .
C(81) C(107) 2.500(3) .
C(81) C(108) 3.237(3) .
C(81) C(109) 3.443(3) .
C(82) C(84) 2.439(4) .
C(82) C(85) 2.747(4) .
C(82) C(90) 2.373(3) .
C(82) C(93) 2.674(3) .
C(82) C(94) 3.300(3) .
C(82) C(95) 3.332(2) .
C(82) C(104) 3.387(3) .
C(82) C(105) 3.318(3) .
C(83) C(85) 2.374(3) .
C(83) C(90) 2.767(3) .
C(83) C(91) 2.685(4) .
C(84) C(86) 2.371(3) .
C(84) C(90) 2.427(3) .
C(84) C(92) 2.456(4) .
C(85) C(87) 2.369(3) .
C(85) C(88) 2.761(3) .
C(85) C(89) 2.425(3) .
C(85) C(91) 2.342(3) .
C(85) C(92) 2.348(4) .
C(86) C(88) 2.460(3) .
C(86) C(89) 2.860(3) .
C(86) C(90) 2.431(4) .
C(86) C(91) 2.451(3) .
C(87) C(89) 2.449(4) .
C(87) C(90) 2.753(4) .
C(87) C(92) 2.692(3) .
C(88) C(90) 2.372(3) .
C(88) C(107) 2.689(4) .
C(88) C(108) 3.449(4) .
C(88) C(109) 3.590(3) .
C(88) C(118) 3.248(3) .
C(88) C(119) 3.278(3) .
C(89) C(93) 2.497(3) .
C(89) C(94) 3.281(3) .
C(89) C(95) 3.560(3) .
C(89) C(108) 2.514(3) .
C(89) C(109) 2.863(3) .
C(89) C(118) 2.952(2) .
C(89) C(119) 2.570(3) .
C(90) C(93) 2.357(3) .
C(90) C(94) 3.185(3) .
C(90) C(95) 3.241(3) .
C(90) C(107) 2.364(3) .
C(90) C(108) 3.195(3) .
C(90) C(109) 3.226(3) .
C(92) C(2) 3.594(3) 66502
C(92) C(3) 3.429(3) 66502
C(93) C(95) 2.570(3) .
C(93) C(99) 2.524(3) .
C(93) C(100) 2.511(4) .
C(93) C(104) 2.532(3) .
C(93) C(108) 2.609(3) .
C(93) C(109) 3.400(3) .
C(93) C(113) 3.387(3) .
C(93) C(114) 3.490(3) .
C(93) C(118) 3.534(3) .
C(93) C(119) 2.697(3) .
C(94) C(96) 2.429(3) .
C(94) C(97) 2.798(3) .
C(94) C(98) 2.420(3) .
C(94) C(100) 2.803(4) .
C(94) C(105) 2.471(3) .
C(94) C(107) 2.673(3) .
C(94) C(118) 3.321(3) .
C(94) C(119) 2.984(3) .
C(95) C(97) 2.387(3) .
C(95) C(98) 2.751(3) .
C(95) C(99) 2.397(3) .
C(95) C(107) 3.524(3) .
C(96) C(98) 2.391(4) .
C(96) C(99) 2.786(3) .
C(96) C(137) 3.397(3) 55401
C(97) C(99) 2.414(3) .
C(98) C(106) 2.848(4) .
C(99) C(100) 2.389(3) .
C(99) C(105) 2.805(3) .
C(99) C(106) 2.460(3) .
C(99) C(107) 3.469(3) .
C(99) C(119) 3.280(3) .
C(100) C(52) 3.583(3) 65501
C(100) C(102) 2.409(3) .
C(100) C(103) 2.792(3) .
C(100) C(104) 2.408(3) .
C(100) C(106) 2.470(3) .
C(100) C(107) 3.460(4) .
C(100) C(113) 3.436(3) .
C(100) C(114) 3.523(3) .
C(101) C(52) 3.537(3) 65501
C(101) C(103) 2.401(3) .
C(101) C(104) 2.762(3) .
C(101) C(105) 2.415(4) .
C(101) C(106) 2.873(3) .
C(102) C(104) 2.383(4) .
C(102) C(105) 2.778(4) .
C(102) C(143) 3.464(3) .
C(102) C(149) 3.554(3) .
C(102) C(150) 3.442(4) .
C(103) C(105) 2.415(3) .
C(104) C(107) 3.467(3) .
C(104) C(108) 3.100(3) .
C(104) C(109) 3.380(3) .
C(104) C(113) 3.322(3) .
C(105) C(107) 2.667(3) .
C(105) C(108) 2.840(3) .
C(105) C(113) 3.082(3) .
C(105) C(119) 3.462(3) .
C(106) C(29) 3.519(3) 65502
C(106) C(30) 3.553(3) 65502
C(107) C(109) 2.557(3) .
C(107) C(113) 2.531(3) .
C(107) C(114) 2.525(3) .
C(107) C(118) 2.531(2) .
C(108) C(110) 2.423(3) .
C(108) C(111) 2.789(3) .
C(108) C(112) 2.424(3) .
C(108) C(114) 2.809(3) .
C(108) C(119) 2.469(3) .
C(109) C(111) 2.385(4) .
C(109) C(112) 2.760(4) .
C(109) C(113) 2.406(3) .
C(110) C(112) 2.397(3) .
C(110) C(113) 2.791(3) .
C(111) C(113) 2.411(3) .
C(112) C(120) 2.832(3) .
C(113) C(114) 2.407(3) .
C(113) C(119) 2.819(3) .
C(113) C(120) 2.461(3) .
C(114) C(116) 2.411(3) .
C(114) C(117) 2.788(3) .
C(114) C(118) 2.397(3) .
C(114) C(120) 2.474(4) .
C(115) C(32) 3.559(3) 65502
C(115) C(117) 2.395(4) .
C(115) C(118) 2.755(3) .
C(115) C(119) 2.424(3) .
C(115) C(120) 2.851(3) .
C(116) C(118) 2.386(3) .
C(116) C(119) 2.794(2) .
C(117) C(119) 2.428(3) .
C(117) C(137) 3.472(4) 55401
C(118) C(137) 3.436(3) 55401
C(121) C(123) 2.443(3) .
C(121) C(124) 2.843(3) .
C(121) C(125) 2.421(4) .
C(121) C(129) 2.379(3) .
C(121) C(134) 2.569(3) .
C(121) C(135) 2.976(3) .
C(121) C(144) 2.808(3) .
C(121) C(145) 2.469(3) .
C(121) C(147) 2.512(3) .
C(121) C(158) 3.451(3) .
C(121) C(159) 3.267(3) .
C(122) C(124) 2.443(4) .
C(122) C(125) 2.755(4) .
C(122) C(130) 2.377(3) .
C(122) C(133) 2.671(3) .
C(122) C(134) 3.317(3) .
C(122) C(135) 3.401(3) .
C(122) C(144) 3.338(3) .
C(122) C(145) 3.291(3) .
C(123) C(125) 2.374(3) .
C(123) C(130) 2.763(3) .
C(123) C(131) 2.692(4) .
C(124) C(126) 2.374(3) .
C(124) C(130) 2.425(3) .
C(124) C(132) 2.457(4) .
C(125) C(127) 2.368(3) .
C(125) C(128) 2.755(3) .
C(125) C(129) 2.427(3) .
C(125) C(131) 2.347(3) .
C(125) C(132) 2.342(4) .
C(126) C(42) 3.546(3) 66602
C(126) C(128) 2.446(3) .
C(126) C(129) 2.853(3) .
C(126) C(130) 2.422(4) .
C(126) C(131) 2.465(3) .
C(127) C(129) 2.449(4) .
C(127) C(130) 2.751(4) .
C(127) C(132) 2.691(3) .
C(128) C(130) 2.367(3) .
C(128) C(147) 2.687(4) .
C(128) C(148) 3.284(3) .
C(128) C(149) 3.286(3) .
C(128) C(159) 3.438(4) .
C(129) C(133) 2.496(3) .
C(129) C(144) 3.554(3) .
C(129) C(145) 3.288(3) .
C(129) C(148) 2.565(3) .
C(129) C(149) 2.951(3) .
C(129) C(158) 2.874(3) .
C(129) C(159) 2.511(3) .
C(130) C(133) 2.359(3) .
C(130) C(144) 3.245(3) .
C(130) C(145) 3.191(3) .
C(130) C(147) 2.371(3) .
C(130) C(158) 3.248(3) .
C(130) C(159) 3.216(3) .
C(132) C(42) 3.513(3) 66602
C(132) C(43) 3.468(3) 66602
C(133) C(135) 2.537(3) .
C(133) C(139) 2.511(4) .
C(133) C(140) 2.523(3) .
C(133) C(144) 2.565(3) .
C(133) C(148) 2.678(2) .
C(133) C(149) 3.481(2) .
C(133) C(153) 3.496(2) .
C(133) C(154) 3.400(3) .
C(133) C(158) 3.374(3) .
C(133) C(159) 2.609(3) .
C(134) C(11) 3.588(3) 65601
C(134) C(136) 2.420(3) .
C(134) C(137) 2.782(4) .
C(134) C(138) 2.418(4) .
C(134) C(140) 2.816(3) .
C(134) C(145) 2.474(3) .
C(134) C(147) 2.663(3) .
C(134) C(148) 3.456(3) .
C(134) C(154) 3.099(3) .
C(134) C(158) 3.550(3) .
C(134) C(159) 2.827(3) .
C(135) C(137) 2.385(4) .
C(135) C(138) 2.762(4) .
C(135) C(139) 2.406(3) .
C(135) C(147) 3.470(3) .
C(135) C(154) 3.369(3) .
C(135) C(158) 3.314(3) .
C(135) C(159) 3.106(3) .
C(136) C(138) 2.403(3) .
C(136) C(139) 2.791(3) .
C(137) C(96) 3.397(3) 55601
C(137) C(117) 3.472(4) 55601
C(137) C(118) 3.436(3) 55601
C(137) C(139) 2.404(3) .
C(138) C(12) 3.489(3) 65601
C(138) C(146) 2.870(3) .
C(139) C(11) 3.545(3) 65601
C(139) C(12) 3.553(3) 65601
C(139) C(140) 2.407(3) .
C(139) C(145) 2.813(4) .
C(139) C(146) 2.470(3) .
C(139) C(147) 3.442(4) .
C(139) C(153) 3.515(3) .
C(139) C(154) 3.402(3) .
C(140) C(142) 2.410(3) .
C(140) C(143) 2.788(4) .
C(140) C(144) 2.395(4) .
C(140) C(146) 2.452(4) .
C(140) C(147) 3.446(3) .
C(140) C(148) 3.206(3) .
C(140) C(149) 3.485(3) .
C(140) C(153) 3.566(3) .
C(141) C(143) 2.395(4) .
C(141) C(144) 2.752(4) .
C(141) C(145) 2.419(3) .
C(141) C(146) 2.837(4) .
C(142) C(144) 2.388(3) .
C(142) C(145) 2.795(3) .
C(143) C(145) 2.429(3) .
C(144) C(147) 3.502(3) .
C(144) C(149) 3.572(3) .
C(145) C(147) 2.668(3) .
C(145) C(148) 2.934(3) .
C(145) C(149) 3.217(3) .
C(146) C(69) 3.334(3) 65602
C(146) C(70) 3.206(3) 65602
C(146) C(153) 3.591(4) .
C(147) C(149) 2.529(2) .
C(147) C(153) 2.530(3) .
C(147) C(154) 2.524(3) .
C(147) C(158) 2.552(3) .
C(148) C(150) 2.429(3) .
C(148) C(151) 2.796(3) .
C(148) C(152) 2.424(3) .
C(148) C(154) 2.820(3) .
C(148) C(159) 2.473(3) .
C(149) C(151) 2.387(3) .
C(149) C(152) 2.758(3) .
C(149) C(153) 2.408(3) .
C(150) C(152) 2.397(4) .
C(150) C(153) 2.796(3) .
C(151) C(153) 2.417(3) .
C(152) C(160) 2.852(3) .
C(153) C(154) 2.412(3) .
C(153) C(159) 2.817(3) .
C(153) C(160) 2.468(4) .
C(154) C(156) 2.417(3) .
C(154) C(157) 2.797(3) .
C(154) C(158) 2.403(3) .
C(154) C(160) 2.464(3) .
C(155) C(157) 2.401(3) .
C(155) C(158) 2.756(4) .
C(155) C(159) 2.424(3) .
C(155) C(160) 2.829(3) .
C(156) C(158) 2.385(3) .
C(156) C(159) 2.796(3) .
C(157) C(159) 2.433(3) .
N(1) H(12) 2.6254 .
N(1) H(13) 2.6388 .
N(1) H(97) 1.9828 .
N(1) H(99) 1.9819 .
N(1) H(98) 1.9830 .
N(2) H(20) 2.6110 .
N(2) H(21) 2.6100 .
N(2) H(97) 3.3199 .
N(2) H(98) 3.3441 .
N(2) H(100) 1.9864 .
N(2) H(101) 1.9874 .
N(2) H(102) 1.9866 .
N(2) H(112) 3.5851 65502
N(3) H(36) 2.6087 .
N(3) H(37) 2.6232 .
N(3) H(104) 1.9828 .
N(3) H(105) 1.9838 .
N(3) H(103) 1.9846 .
N(3) H(107) 3.4270 .
N(4) H(44) 2.6208 .
N(4) H(45) 2.6132 .
N(4) H(92) 3.4368 65602
N(4) H(105) 3.3868 .
N(4) H(106) 1.9874 .
N(4) H(107) 1.9872 .
N(4) H(108) 1.9822 .
N(4) H(120) 3.5231 65602
N(5) H(32) 3.3362 65501
N(5) H(60) 2.6135 .
N(5) H(61) 2.6183 .
N(5) H(109) 1.9791 .
N(5) H(110) 1.9791 .
N(5) H(111) 1.9807 .
N(5) H(112) 3.5475 .
N(6) H(68) 2.6139 .
N(6) H(69) 2.6108 .
N(6) H(100) 3.2394 .
N(6) H(102) 3.1567 .
N(6) H(111) 3.3935 .
N(6) H(113) 1.9833 .
N(6) H(114) 1.9832 .
N(6) H(112) 1.9837 .
N(7) H(7) 3.5830 65601
N(7) H(8) 3.3138 65601
N(7) H(84) 2.6146 .
N(7) H(85) 2.6065 .
N(7) H(116) 1.9793 .
N(7) H(117) 1.9802 .
N(7) H(115) 1.9798 .
N(7) H(120) 3.5365 .
N(8) H(45) 3.1906 .
N(8) H(92) 2.6102 .
N(8) H(93) 2.6103 .
N(8) H(115) 3.3591 .
N(8) H(118) 1.9835 .
N(8) H(119) 1.9832 .
N(8) H(120) 1.9828 .
C(1) H(1) 2.0235 .
C(1) H(2) 3.2947 .
C(1) H(9) 2.5441 .
C(1) H(16) 2.5113 .
C(1) H(17) 3.5501 .
C(1) H(24) 3.3938 .
C(1) H(56) 3.3787 66502
C(2) H(2) 2.0776 .
C(2) H(9) 2.7860 .
C(2) H(12) 3.5501 66502
C(2) H(16) 2.8763 .
C(2) H(38) 3.4430 55401
C(2) H(56) 2.8585 66502
C(3) H(1) 2.0765 .
C(3) H(5) 3.0244 .
C(3) H(6) 2.9635 .
C(3) H(38) 3.4689 55401
C(3) H(53) 3.2530 66502
C(3) H(56) 2.7931 66502
C(4) H(1) 3.2929 .
C(4) H(2) 2.0161 .
C(4) H(5) 2.0547 .
C(4) H(6) 2.0617 .
C(4) H(7) 3.0563 .
C(4) H(8) 3.1147 .
C(4) H(43) 2.9507 55401
C(4) H(53) 3.2486 66502
C(4) H(56) 3.2587 66502
C(4) H(58) 3.3661 45501
C(5) H(2) 3.2315 .
C(5) H(3) 3.2301 .
C(5) H(5) 2.9389 .
C(5) H(6) 3.0104 .
C(5) H(7) 2.9581 .
C(5) H(8) 2.9847 .
C(5) H(43) 2.7029 55401
C(5) H(58) 3.2039 45501
C(6) H(3) 2.0228 .
C(6) H(4) 3.2919 .
C(6) H(5) 3.0509 .
C(6) H(6) 3.1146 .
C(6) H(7) 2.0524 .
C(6) H(8) 2.0508 .
C(6) H(43) 2.7458 55401
C(6) H(58) 3.3944 45501
C(6) H(59) 3.2345 45501
C(7) H(4) 2.0729 .
C(7) H(7) 2.9683 .
C(7) H(8) 2.9977 .
C(7) H(43) 3.3238 55401
C(7) H(59) 3.1914 45501
C(7) H(61) 2.9063 65502
C(7) H(62) 3.5776 65502
C(7) H(90) 3.4213 65502
C(7) H(91) 3.5547 65502
C(8) H(3) 2.0740 .
C(8) H(17) 3.1256 .
C(8) H(24) 2.9692 .
C(8) H(61) 2.9037 65502
C(8) H(90) 3.2898 65502
C(8) H(91) 3.3590 65502
C(8) H(111) 3.1591 65502
C(9) H(3) 3.3006 .
C(9) H(4) 2.0252 .
C(9) H(17) 2.5598 .
C(9) H(24) 2.5359 .
C(10) H(1) 3.2391 .
C(10) H(4) 3.2295 .
C(10) H(9) 3.2918 .
C(10) H(16) 3.1184 .
C(10) H(17) 3.0878 .
C(10) H(24) 2.9942 .
C(10) H(43) 3.2828 55401
C(11) H(2) 2.9403 .
C(11) H(7) 2.1042 .
C(11) H(8) 2.1045 .
C(11) H(42) 3.1239 55401
C(11) H(43) 3.2209 55401
C(11) H(53) 3.3708 66502
C(11) H(58) 3.5607 45501
C(11) H(73) 3.3745 45401
C(12) H(3) 2.9377 .
C(12) H(5) 2.1032 .
C(12) H(6) 2.1033 .
C(12) H(42) 3.1640 55401
C(12) H(43) 3.0321 55401
C(12) H(84) 3.5485 45401
C(12) H(85) 3.3520 65502
C(12) H(117) 3.5940 45401
C(13) H(1) 2.9005 .
C(13) H(9) 2.6908 .
C(13) H(16) 2.7081 .
C(13) H(17) 3.3339 .
C(13) H(24) 3.3377 .
C(14) H(1) 3.2076 .
C(14) H(9) 2.0253 .
C(14) H(10) 3.2718 .
C(14) H(12) 3.2782 .
C(14) H(24) 3.3621 .
C(15) H(1) 3.2261 .
C(15) H(10) 2.0301 .
C(15) H(11) 3.2431 .
C(15) H(24) 3.0907 .
C(15) H(99) 3.2736 66502
C(16) H(9) 2.0286 .
C(16) H(11) 2.0280 .
C(16) H(12) 3.2550 .
C(16) H(13) 3.4829 66502
C(16) H(37) 3.3716 55401
C(16) H(94) 3.1270 55401
C(16) H(95) 3.5174 55401
C(16) H(99) 3.2280 66502
C(16) H(108) 3.5135 55401
C(17) H(9) 3.2444 .
C(17) H(10) 2.0366 .
C(17) H(12) 2.0303 .
C(17) H(51) 3.0913 .
C(17) H(52) 3.5691 .
C(17) H(94) 3.0005 55401
C(17) H(95) 3.3321 55401
C(18) H(1) 3.4639 66502
C(18) H(10) 3.2576 .
C(18) H(11) 2.0276 .
C(18) H(51) 3.3164 .
C(18) H(52) 3.2987 .
C(18) H(97) 2.5975 .
C(18) H(99) 2.9904 .
C(19) H(9) 3.2571 .
C(19) H(11) 3.2661 .
C(19) H(12) 2.0427 .
C(19) H(97) 2.5666 .
C(19) H(99) 2.8269 .
C(19) H(98) 3.2162 .
C(20) H(11) 3.1140 66502
C(20) H(13) 2.0465 .
C(20) H(14) 3.2698 .
C(20) H(16) 3.2572 .
C(20) H(97) 3.2259 .
C(20) H(99) 2.8105 .
C(20) H(98) 2.5889 .
C(21) H(10) 3.1857 66502
C(21) H(11) 3.1269 66502
C(21) H(14) 2.0253 .
C(21) H(15) 3.2565 .
C(21) H(34) 3.3043 .
C(21) H(37) 3.4465 66602
C(21) H(99) 2.9889 .
C(21) H(98) 2.6266 .
C(22) H(11) 3.1617 66502
C(22) H(13) 2.0271 .
C(22) H(15) 2.0349 .
C(22) H(16) 3.2384 .
C(22) H(95) 2.9673 66602
C(22) H(104) 3.4916 66602
C(23) H(11) 3.1651 66502
C(23) H(13) 3.2535 .
C(23) H(14) 2.0258 .
C(23) H(16) 2.0270 .
C(23) H(51) 3.4611 66502
C(23) H(95) 3.2266 66602
C(24) H(1) 3.4619 .
C(24) H(11) 3.1731 66502
C(24) H(14) 3.2397 .
C(24) H(15) 2.0392 .
C(24) H(17) 2.9455 .
C(24) H(51) 3.2908 66502
C(24) H(56) 3.1894 66502
C(25) H(1) 3.3400 .
C(25) H(11) 3.1942 66502
C(25) H(13) 3.2759 .
C(25) H(15) 3.2846 .
C(25) H(16) 2.0309 .
C(25) H(17) 3.1851 .
C(26) H(12) 2.5124 .
C(26) H(13) 2.5290 .
C(26) H(34) 3.3833 .
C(26) H(38) 3.3053 66602
C(26) H(100) 3.4336 .
C(26) H(101) 3.0896 .
C(27) H(4) 2.8836 .
C(27) H(17) 2.6554 .
C(27) H(24) 2.6483 .
C(28) H(4) 3.2757 .
C(28) H(17) 2.0297 .
C(28) H(18) 3.2759 .
C(28) H(20) 3.2754 .
C(28) H(111) 3.5661 65502
C(28) H(112) 3.2900 65502
C(29) H(4) 3.5684 .
C(29) H(16) 3.3030 .
C(29) H(18) 2.0335 .
C(29) H(19) 3.2413 .
C(29) H(109) 3.2692 65502
C(29) H(111) 3.0841 65502
C(30) H(17) 2.0264 .
C(30) H(19) 2.0267 .
C(30) H(20) 3.2521 .
C(30) H(30) 3.3940 .
C(30) H(31) 3.1574 .
C(30) H(109) 2.9573 65502
C(30) H(111) 3.4283 65502
C(31) H(17) 3.2394 .
C(31) H(18) 2.0339 .
C(31) H(20) 2.0281 .
C(31) H(33) 3.2438 .
C(31) H(48) 3.3435 .
C(31) H(69) 3.2441 65502
C(31) H(70) 3.2088 65502
C(31) H(109) 3.5367 65502
C(32) H(18) 3.2546 .
C(32) H(19) 2.0233 .
C(32) H(69) 2.8129 65502
C(32) H(70) 3.3371 65502
C(32) H(98) 3.5988 .
C(32) H(101) 2.5686 .
C(32) H(102) 2.9971 .
C(33) H(17) 3.2647 .
C(33) H(19) 3.2639 .
C(33) H(20) 2.0371 .
C(33) H(69) 3.1646 65502
C(33) H(98) 3.4943 .
C(33) H(100) 3.2168 .
C(33) H(101) 2.5752 .
C(33) H(102) 2.8186 .
C(33) H(112) 3.2516 65502
C(34) H(21) 2.0466 .
C(34) H(22) 3.2648 .
C(34) H(24) 3.2455 .
C(34) H(100) 2.5483 .
C(34) H(101) 3.2051 .
C(34) H(102) 2.8483 .
C(34) H(114) 3.5430 65502
C(35) H(22) 2.0195 .
C(35) H(23) 3.2488 .
C(35) H(100) 2.5337 .
C(35) H(102) 3.0156 .
C(36) H(21) 2.0270 .
C(36) H(23) 2.0297 .
C(36) H(24) 3.2292 .
C(36) H(93) 3.0880 55401
C(36) H(94) 3.3519 55401
C(37) H(21) 3.2486 .
C(37) H(22) 2.0202 .
C(37) H(24) 2.0216 .
C(37) H(44) 3.3899 55401
C(37) H(91) 2.9262 65502
C(37) H(93) 3.3096 55401
C(37) H(94) 3.4208 55401
C(37) H(106) 3.3792 55401
C(37) H(108) 3.5567 55401
C(38) H(4) 3.3717 .
C(38) H(9) 3.2039 .
C(38) H(22) 3.2319 .
C(38) H(23) 2.0362 .
C(38) H(44) 3.2134 55401
C(38) H(91) 2.8348 65502
C(39) H(4) 3.1809 .
C(39) H(9) 3.5923 .
C(39) H(21) 3.2812 .
C(39) H(23) 3.2819 .
C(39) H(24) 2.0221 .
C(40) H(20) 2.4838 .
C(40) H(21) 2.4770 .
C(40) H(97) 3.1270 .
C(40) H(98) 3.2073 .
C(41) H(25) 2.0220 .
C(41) H(26) 3.2990 .
C(41) H(33) 2.5048 .
C(41) H(40) 2.5586 .
C(41) H(41) 3.3107 .
C(41) H(80) 3.3910 66602
C(42) H(14) 3.4646 .
C(42) H(26) 2.0717 .
C(42) H(33) 2.9473 .
C(42) H(36) 3.5611 66602
C(42) H(40) 2.8842 .
C(42) H(80) 2.7887 66602
C(43) H(14) 3.2924 .
C(43) H(25) 2.0710 .
C(43) H(29) 2.9994 .
C(43) H(30) 2.9881 .
C(43) H(77) 3.1325 66602
C(43) H(80) 2.8942 66602
C(44) H(18) 3.0649 .
C(44) H(25) 3.2908 .
C(44) H(26) 2.0223 .
C(44) H(29) 2.0593 .
C(44) H(30) 2.0511 .
C(44) H(31) 3.0927 .
C(44) H(32) 3.0860 .
C(44) H(77) 3.3062 66602
C(44) H(80) 3.5630 66602
C(45) H(18) 3.0491 .
C(45) H(19) 3.0951 .
C(45) H(26) 3.2340 .
C(45) H(27) 3.2359 .
C(45) H(29) 2.9731 .
C(45) H(30) 2.9748 .
C(45) H(31) 2.9834 .
C(45) H(32) 2.9655 .
C(45) H(41) 3.5253 .
C(46) H(18) 2.8800 .
C(46) H(19) 3.2310 .
C(46) H(27) 2.0250 .
C(46) H(28) 3.2877 .
C(46) H(29) 3.0925 .
C(46) H(30) 3.0832 .
C(46) H(31) 2.0574 .
C(46) H(32) 2.0530 .
C(46) H(60) 3.5272 65502
C(47) H(19) 3.3161 .
C(47) H(28) 2.0694 .
C(47) H(31) 2.9884 .
C(47) H(32) 2.9996 .
C(47) H(60) 3.4993 65502
C(47) H(84) 3.2607 65602
C(48) H(19) 3.3354 .
C(48) H(27) 2.0747 .
C(48) H(41) 2.9826 .
C(48) H(48) 2.8987 .
C(48) H(70) 3.3242 65502
C(48) H(71) 3.3660 65502
C(48) H(84) 3.1243 65602
C(48) H(115) 3.4408 65602
C(49) H(19) 3.2611 .
C(49) H(27) 3.2968 .
C(49) H(28) 2.0158 .
C(49) H(33) 3.4143 .
C(49) H(41) 2.4840 .
C(49) H(48) 2.5614 .
C(50) H(19) 3.1145 .
C(50) H(25) 3.2249 .
C(50) H(28) 3.2326 .
C(50) H(33) 2.9364 .
C(50) H(40) 3.3252 .
C(50) H(41) 2.8215 .
C(50) H(48) 3.3283 .
C(51) H(18) 2.8692 .
C(51) H(26) 2.9499 .
C(51) H(31) 2.1084 .
C(51) H(32) 2.1004 .
C(51) H(49) 3.1268 45501
C(51) H(77) 3.5588 66602
C(52) H(18) 2.7342 .
C(52) H(27) 2.9526 .
C(52) H(29) 2.1064 .
C(52) H(30) 2.0984 .
C(52) H(60) 3.0568 65502
C(53) H(25) 2.9050 .
C(53) H(33) 2.6797 .
C(53) H(40) 2.6815 .
C(53) H(41) 3.4113 .
C(53) H(48) 3.4956 .
C(54) H(25) 3.3195 .
C(54) H(33) 2.0259 .
C(54) H(34) 3.2779 .
C(54) H(36) 3.2718 .
C(54) H(48) 3.3252 .
C(55) H(19) 3.5127 .
C(55) H(25) 3.4942 .
C(55) H(34) 2.0356 .
C(55) H(35) 3.2450 .
C(55) H(48) 3.0525 .
C(55) H(104) 3.1634 66602
C(56) H(13) 3.2077 .
C(56) H(33) 2.0279 .
C(56) H(35) 2.0318 .
C(56) H(36) 3.2478 .
C(56) H(37) 3.4073 66602
C(56) H(67) 3.1773 .
C(56) H(98) 3.4358 .
C(56) H(104) 3.2377 66602
C(57) H(33) 3.2451 .
C(57) H(34) 2.0372 .
C(57) H(36) 2.0197 .
C(57) H(66) 3.2162 .
C(57) H(67) 2.8497 .
C(57) H(75) 3.1716 .
C(58) H(25) 3.5333 66602
C(58) H(34) 3.2506 .
C(58) H(35) 2.0233 .
C(58) H(75) 3.3393 .
C(58) H(76) 3.3778 .
C(58) H(104) 2.9518 .
C(58) H(103) 2.5841 .
C(59) H(33) 3.2561 .
C(59) H(35) 3.2665 .
C(59) H(36) 2.0395 .
C(59) H(104) 2.8118 .
C(59) H(105) 3.2142 .
C(59) H(103) 2.5669 .
C(60) H(35) 3.1958 66602
C(60) H(37) 2.0426 .
C(60) H(38) 3.2684 .
C(60) H(40) 3.2502 .
C(60) H(104) 2.8471 .
C(60) H(105) 2.5783 .
C(60) H(103) 3.2229 .
C(61) H(10) 3.3651 55601
C(61) H(13) 3.4708 66602
C(61) H(34) 3.3506 66602
C(61) H(35) 3.0499 66602
C(61) H(38) 2.0271 .
C(61) H(39) 3.2537 .
C(61) H(99) 3.5505 66602
C(61) H(104) 3.0457 .
C(61) H(105) 2.5787 .
C(61) H(108) 3.5786 .
C(62) H(35) 3.0890 66602
C(62) H(37) 2.0294 .
C(62) H(39) 2.0311 .
C(62) H(40) 3.2360 .
C(62) H(66) 3.0346 66602
C(62) H(99) 3.3085 66602
C(63) H(35) 3.2251 66602
C(63) H(37) 3.2505 .
C(63) H(38) 2.0267 .
C(63) H(40) 2.0255 .
C(63) H(66) 3.1718 66602
C(63) H(75) 3.5684 66602
C(64) H(25) 3.3319 .
C(64) H(35) 3.3576 66602
C(64) H(38) 3.2401 .
C(64) H(39) 2.0384 .
C(64) H(41) 3.2527 .
C(64) H(75) 3.4553 66602
C(64) H(80) 3.1766 66602
C(65) H(25) 3.2450 .
C(65) H(35) 3.3937 66602
C(65) H(37) 3.2755 .
C(65) H(39) 3.2813 .
C(65) H(40) 2.0243 .
C(65) H(41) 3.5864 .
C(66) H(14) 3.3611 66602
C(66) H(36) 2.4785 .
C(66) H(37) 2.5173 .
C(66) H(107) 3.0228 .
C(66) H(108) 3.4263 .
C(67) H(28) 2.8910 .
C(67) H(33) 3.4698 .
C(67) H(40) 3.5461 .
C(67) H(41) 2.6754 .
C(67) H(48) 2.6679 .
C(68) H(28) 3.3392 .
C(68) H(40) 3.3490 .
C(68) H(41) 2.0300 .
C(68) H(42) 3.2846 .
C(68) H(44) 3.2724 .
C(68) H(115) 3.3813 65602
C(68) H(120) 3.3711 65602
C(69) H(40) 2.9800 .
C(69) H(42) 2.0345 .
C(69) H(43) 3.2249 .
C(69) H(116) 3.1770 65602
C(69) H(117) 3.3170 65602
C(69) H(115) 2.9609 65602
C(70) H(6) 3.1424 55601
C(70) H(7) 3.1413 55601
C(70) H(40) 3.5366 .
C(70) H(41) 2.0197 .
C(70) H(43) 2.0194 .
C(70) H(44) 3.2589 .
C(70) H(116) 2.7180 65602
C(70) H(117) 3.1834 65602
C(70) H(115) 3.2044 65602
C(71) H(6) 3.4824 55601
C(71) H(7) 3.2726 55601
C(71) H(41) 3.2265 .
C(71) H(42) 2.0368 .
C(71) H(44) 2.0295 .
C(71) H(91) 3.5653 65602
C(71) H(116) 3.0008 65602
C(72) H(24) 3.3132 55601
C(72) H(42) 3.2615 .
C(72) H(43) 2.0221 .
C(72) H(91) 3.3163 65602
C(72) H(92) 2.9902 65602
C(72) H(106) 3.0310 .
C(72) H(108) 2.5707 .
C(73) H(41) 3.2553 .
C(73) H(43) 3.2630 .
C(73) H(44) 2.0435 .
C(73) H(92) 3.1857 65602
C(73) H(106) 2.8420 .
C(73) H(107) 3.2172 .
C(73) H(108) 2.5675 .
C(73) H(120) 3.2796 65602
C(74) H(45) 2.0394 .
C(74) H(46) 3.2596 .
C(74) H(48) 3.2504 .
C(74) H(106) 2.8311 .
C(74) H(107) 2.5673 .
C(74) H(108) 3.2145 .
C(74) H(119) 3.5002 65602
C(74) H(120) 3.4458 65602
C(75) H(46) 2.0222 .
C(75) H(47) 3.2521 .
C(75) H(106) 2.9793 .
C(75) H(107) 2.5839 .
C(75) H(119) 3.4724 65602
C(76) H(45) 2.0274 .
C(76) H(47) 2.0327 .
C(76) H(48) 3.2441 .
C(76) H(76) 3.5387 .
C(77) H(45) 3.2501 .
C(77) H(46) 2.0221 .
C(77) H(48) 2.0368 .
C(77) H(67) 3.5215 .
C(77) H(68) 3.4376 .
C(77) H(70) 3.4230 65502
C(78) H(19) 3.5073 .
C(78) H(28) 3.2189 .
C(78) H(33) 3.3812 .
C(78) H(46) 3.2430 .
C(78) H(47) 2.0402 .
C(78) H(70) 3.1386 65502
C(79) H(28) 3.1509 .
C(79) H(45) 3.2753 .
C(79) H(47) 3.2779 .
C(79) H(48) 2.0218 .
C(79) H(120) 3.5937 65602
C(80) H(23) 3.1412 55601
C(80) H(44) 2.5091 .
C(80) H(45) 2.4879 .
C(80) H(93) 3.5941 .
C(80) H(105) 2.9807 .
C(80) H(103) 3.4773 .
C(81) H(49) 2.0225 .
C(81) H(50) 3.3044 .
C(81) H(57) 2.4424 .
C(81) H(64) 2.6256 .
C(81) H(65) 3.1413 .
C(82) H(29) 3.5302 65501
C(82) H(30) 3.5520 65501
C(82) H(50) 2.0797 .
C(82) H(57) 2.8510 .
C(82) H(64) 2.9238 .
C(83) H(49) 2.0719 .
C(83) H(53) 3.0100 .
C(83) H(54) 2.9659 .
C(83) H(57) 3.3897 .
C(84) H(2) 3.4906 66502
C(84) H(49) 3.2879 .
C(84) H(50) 2.0239 .
C(84) H(53) 2.0534 .
C(84) H(54) 2.0526 .
C(84) H(55) 3.0742 .
C(84) H(56) 3.0984 .
C(84) H(57) 3.5271 .
C(85) H(2) 3.3766 66502
C(85) H(50) 3.2368 .
C(85) H(51) 3.2331 .
C(85) H(53) 2.9617 .
C(85) H(54) 2.9808 .
C(85) H(55) 2.9690 .
C(85) H(56) 2.9868 .
C(85) H(57) 3.1693 .
C(85) H(65) 3.3579 .
C(86) H(1) 3.3210 66502
C(86) H(2) 3.3563 66502
C(86) H(16) 3.5852 66502
C(86) H(51) 2.0195 .
C(86) H(52) 3.3079 .
C(86) H(53) 3.0710 .
C(86) H(54) 3.0915 .
C(86) H(55) 2.0517 .
C(86) H(56) 2.0567 .
C(87) H(1) 3.2363 66502
C(87) H(11) 3.2355 .
C(87) H(12) 3.1606 .
C(87) H(52) 2.0854 .
C(87) H(55) 2.9835 .
C(87) H(56) 3.0140 .
C(87) H(82) 3.5456 55401
C(88) H(12) 3.2190 .
C(88) H(51) 2.0809 .
C(88) H(65) 3.0917 .
C(88) H(72) 2.7205 .
C(88) H(82) 3.4436 55401
C(89) H(51) 3.2969 .
C(89) H(52) 2.0248 .
C(89) H(57) 3.2142 .
C(89) H(65) 2.4926 .
C(89) H(72) 2.6008 .
C(90) H(49) 3.2359 .
C(90) H(52) 3.2358 .
C(90) H(57) 2.6542 .
C(90) H(64) 3.5964 .
C(90) H(65) 2.6592 .
C(91) H(2) 3.4886 66502
C(91) H(50) 2.9448 .
C(91) H(55) 2.0974 .
C(91) H(56) 2.0978 .
C(92) H(2) 3.4275 66502
C(92) H(16) 3.0052 66502
C(92) H(51) 2.9494 .
C(92) H(53) 2.0967 .
C(92) H(54) 2.0970 .
C(93) H(49) 2.9270 .
C(93) H(57) 2.7186 .
C(93) H(64) 2.6815 .
C(93) H(65) 3.4836 .
C(93) H(72) 3.5739 .
C(94) H(49) 3.4384 .
C(94) H(57) 2.0296 .
C(94) H(58) 3.2828 .
C(94) H(60) 3.2754 .
C(94) H(72) 3.2981 .
C(95) H(58) 2.0355 .
C(95) H(59) 3.2450 .
C(95) H(72) 3.3759 .
C(95) H(82) 3.4594 55401
C(95) H(83) 3.1970 55401
C(96) H(57) 2.0276 .
C(96) H(59) 2.0274 .
C(96) H(60) 3.2466 .
C(96) H(83) 2.8912 55401
C(97) H(27) 3.2044 65502
C(97) H(57) 3.2427 .
C(97) H(58) 2.0333 .
C(97) H(60) 2.0253 .
C(97) H(83) 3.1381 55401
C(98) H(27) 3.0708 65502
C(98) H(31) 3.3939 65502
C(98) H(58) 3.2509 .
C(98) H(59) 2.0304 .
C(98) H(109) 2.6713 .
C(98) H(110) 2.9097 .
C(99) H(57) 3.2520 .
C(99) H(59) 3.2717 .
C(99) H(60) 2.0423 .
C(99) H(109) 2.5885 .
C(99) H(110) 2.7974 .
C(99) H(111) 3.2239 .
C(100) H(29) 3.0882 65501
C(100) H(32) 2.9487 65501
C(100) H(61) 2.0425 .
C(100) H(62) 3.2661 .
C(100) H(64) 3.2632 .
C(100) H(109) 3.2139 .
C(100) H(110) 2.8567 .
C(100) H(111) 2.5742 .
C(100) H(113) 3.4996 .
C(101) H(3) 3.1454 65502
C(101) H(4) 3.1188 65502
C(101) H(29) 3.3089 65501
C(101) H(32) 2.6785 65501
C(101) H(62) 2.0269 .
C(101) H(63) 3.2590 .
C(101) H(90) 3.3296 .
C(101) H(110) 3.0325 .
C(101) H(111) 2.6278 .
C(101) H(113) 3.2332 .
C(102) H(3) 3.2737 65502
C(102) H(29) 3.3117 65501
C(102) H(32) 3.2328 65501
C(102) H(61) 2.0290 .
C(102) H(63) 2.0372 .
C(102) H(64) 3.2415 .
C(102) H(87) 3.3402 .
C(102) H(89) 3.0292 .
C(102) H(90) 2.8133 .
C(103) H(29) 3.1070 65501
C(103) H(61) 3.2571 .
C(103) H(62) 2.0271 .
C(103) H(64) 2.0247 .
C(103) H(87) 3.5042 .
C(103) H(89) 3.0235 .
C(104) H(29) 2.8454 65501
C(104) H(49) 3.1440 .
C(104) H(62) 3.2394 .
C(104) H(63) 2.0305 .
C(105) H(29) 2.8426 65501
C(105) H(49) 3.1800 .
C(105) H(61) 3.2726 .
C(105) H(63) 3.2704 .
C(105) H(64) 2.0299 .
C(106) H(4) 3.5270 65502
C(106) H(17) 3.4528 65502
C(106) H(18) 3.5443 65502
C(106) H(31) 3.4032 65502
C(106) H(60) 2.5112 .
C(106) H(61) 2.5449 .
C(106) H(112) 3.1984 .
C(107) H(52) 2.9406 .
C(107) H(57) 3.5600 .
C(107) H(64) 3.4945 .
C(107) H(65) 2.7128 .
C(107) H(72) 2.6804 .
C(107) H(100) 3.5205 .
C(108) H(52) 3.5782 .
C(108) H(64) 3.0676 .
C(108) H(65) 2.0313 .
C(108) H(66) 3.2788 .
C(108) H(68) 3.2805 .
C(108) H(100) 2.9171 .
C(108) H(101) 3.4705 .
C(109) H(64) 2.9775 .
C(109) H(66) 2.0373 .
C(109) H(67) 3.2421 .
C(109) H(97) 3.2626 .
C(109) H(100) 3.4055 .
C(109) H(101) 3.5567 .
C(110) H(34) 3.5672 .
C(110) H(35) 3.0578 .
C(110) H(64) 3.3958 .
C(110) H(65) 2.0236 .
C(110) H(67) 2.0259 .
C(110) H(68) 3.2530 .
C(110) H(75) 3.5099 .
C(110) H(97) 3.5432 .
C(110) H(98) 3.4722 .
C(110) H(101) 3.4229 .
C(111) H(34) 3.5056 .
C(111) H(35) 3.1334 .
C(111) H(65) 3.2397 .
C(111) H(66) 2.0321 .
C(111) H(68) 2.0278 .
C(111) H(75) 3.5795 .
C(111) H(76) 3.5839 .
C(111) H(101) 3.1702 .
C(112) H(47) 3.3931 .
C(112) H(66) 3.2536 .
C(112) H(67) 2.0267 .
C(112) H(100) 3.4354 .
C(112) H(101) 3.0129 .
C(112) H(102) 3.2999 .
C(112) H(113) 2.6187 .
C(112) H(114) 2.9265 .
C(113) H(64) 3.5992 .
C(113) H(65) 3.2635 .
C(113) H(67) 3.2679 .
C(113) H(68) 2.0426 .
C(113) H(100) 2.8904 .
C(113) H(101) 3.1543 .
C(113) H(102) 3.1246 .
C(113) H(113) 2.5939 .
C(113) H(114) 2.7924 .
C(113) H(112) 3.2273 .
C(114) H(21) 3.0972 .
C(114) H(69) 2.0422 .
C(114) H(70) 3.2674 .
C(114) H(72) 3.2546 .
C(114) H(100) 3.1726 .
C(114) H(102) 3.3994 .
C(114) H(109) 3.5305 .
C(114) H(111) 3.5468 .
C(114) H(113) 3.2168 .
C(114) H(114) 2.8680 .
C(114) H(112) 2.5676 .
C(115) H(20) 3.5693 65502
C(115) H(21) 3.0646 .
C(115) H(70) 2.0282 .
C(115) H(71) 3.2545 .
C(115) H(109) 3.3403 .
C(115) H(114) 3.0454 .
C(115) H(112) 2.5692 .
C(116) H(19) 3.5169 65502
C(116) H(21) 3.1247 .
C(116) H(22) 3.3264 .
C(116) H(28) 3.5670 65502
C(116) H(48) 3.5062 65502
C(116) H(69) 2.0284 .
C(116) H(71) 2.0330 .
C(116) H(72) 3.2403 .
C(117) H(21) 3.1964 .
C(117) H(22) 2.9807 .
C(117) H(27) 3.4464 65502
C(117) H(28) 3.3369 65502
C(117) H(69) 3.2506 .
C(117) H(70) 2.0241 .
C(117) H(72) 2.0289 .
C(117) H(83) 2.8411 55401
C(118) H(21) 3.2041 .
C(118) H(22) 3.5759 .
C(118) H(52) 3.0008 .
C(118) H(70) 3.2452 .
C(118) H(71) 2.0418 .
C(118) H(82) 3.4942 55401
C(118) H(83) 2.7529 55401
C(119) H(21) 3.1856 .
C(119) H(52) 3.1458 .
C(119) H(69) 3.2805 .
C(119) H(71) 3.2813 .
C(119) H(72) 2.0261 .
C(119) H(100) 3.2674 .
C(120) H(4) 3.1891 65502
C(120) H(68) 2.4831 .
C(120) H(69) 2.5088 .
C(120) H(102) 3.4994 .
C(120) H(111) 3.1186 .
C(121) H(73) 2.0207 .
C(121) H(74) 3.2920 .
C(121) H(81) 2.6329 .
C(121) H(88) 2.4407 .
C(121) H(96) 3.1282 .
C(122) H(74) 2.0733 .
C(122) H(81) 2.9226 .
C(122) H(88) 2.8476 .
C(123) H(73) 2.0720 .
C(123) H(77) 3.0203 .
C(123) H(78) 2.9756 .
C(123) H(88) 3.3878 .
C(124) H(26) 3.2674 66602
C(124) H(73) 3.2923 .
C(124) H(74) 2.0254 .
C(124) H(77) 2.0592 .
C(124) H(78) 2.0618 .
C(124) H(79) 3.0741 .
C(124) H(80) 3.1012 .
C(124) H(88) 3.5417 .
C(125) H(26) 3.2079 66602
C(125) H(74) 3.2380 .
C(125) H(75) 3.2315 .
C(125) H(77) 2.9628 .
C(125) H(78) 2.9913 .
C(125) H(79) 2.9640 .
C(125) H(80) 2.9793 .
C(125) H(88) 3.1891 .
C(125) H(96) 3.3896 .
C(126) H(25) 3.1271 66602
C(126) H(26) 3.3032 66602
C(126) H(75) 2.0176 .
C(126) H(76) 3.2947 .
C(126) H(77) 3.0807 .
C(126) H(78) 3.1094 .
C(126) H(79) 2.0567 .
C(126) H(80) 2.0567 .
C(127) H(25) 3.1300 66602
C(127) H(35) 3.3356 .
C(127) H(36) 3.1522 .
C(127) H(76) 2.0781 .
C(127) H(79) 2.9874 .
C(127) H(80) 3.0024 .
C(128) H(36) 3.2717 .
C(128) H(67) 3.5029 .
C(128) H(75) 2.0776 .
C(128) H(89) 2.7682 .
C(128) H(96) 3.1168 .
C(128) H(103) 3.5699 .
C(129) H(75) 3.2978 .
C(129) H(76) 2.0215 .
C(129) H(88) 3.2260 .
C(129) H(89) 2.5975 .
C(129) H(96) 2.5038 .
C(130) H(73) 3.2404 .
C(130) H(76) 3.2302 .
C(130) H(88) 2.6666 .
C(130) H(89) 3.5612 .
C(130) H(96) 2.6705 .
C(131) H(26) 3.3407 66602
C(131) H(74) 2.9512 .
C(131) H(79) 2.1021 .
C(131) H(80) 2.1052 .
C(132) H(25) 3.4646 66602
C(132) H(26) 3.3894 66602
C(132) H(40) 3.0947 66602
C(132) H(75) 2.9490 .
C(132) H(77) 2.1022 .
C(132) H(78) 2.1054 .
C(133) H(73) 2.9245 .
C(133) H(81) 2.6888 .
C(133) H(88) 2.7175 .
C(133) H(89) 3.5182 .
C(133) H(96) 3.4444 .
C(134) H(5) 2.8889 65601
C(134) H(6) 3.5663 65601
C(134) H(73) 3.1834 .
C(134) H(81) 2.0289 .
C(134) H(82) 3.2764 .
C(134) H(84) 3.2751 .
C(135) H(5) 2.9363 65601
C(135) H(73) 3.1629 .
C(135) H(82) 2.0364 .
C(135) H(83) 3.2420 .
C(136) H(5) 3.1354 65601
C(136) H(58) 3.5908 55601
C(136) H(72) 2.9824 55601
C(136) H(81) 2.0272 .
C(136) H(83) 2.0286 .
C(136) H(84) 3.2592 .
C(137) H(5) 3.2513 65601
C(137) H(8) 3.2637 65601
C(137) H(58) 3.3434 55601
C(137) H(71) 2.9512 55601
C(137) H(72) 2.8638 55601
C(137) H(81) 3.2438 .
C(137) H(82) 2.0393 .
C(137) H(84) 2.0278 .
C(138) H(5) 3.2022 65601
C(138) H(8) 2.6654 65601
C(138) H(27) 3.5886 65602
C(138) H(28) 3.3313 65602
C(138) H(71) 3.4267 55601
C(138) H(82) 3.2598 .
C(138) H(83) 2.0244 .
C(138) H(117) 3.0653 .
C(138) H(115) 2.5963 .
C(138) H(118) 3.2043 .
C(139) H(5) 3.0158 65601
C(139) H(8) 2.9819 65601
C(139) H(81) 3.2618 .
C(139) H(83) 3.2606 .
C(139) H(84) 2.0386 .
C(139) H(116) 3.2078 .
C(139) H(117) 2.8745 .
C(139) H(115) 2.5621 .
C(139) H(118) 3.4970 .
C(140) H(6) 3.5811 65601
C(140) H(85) 2.0343 .
C(140) H(86) 3.2663 .
C(140) H(88) 3.2521 .
C(140) H(116) 2.5752 .
C(140) H(117) 2.7933 .
C(140) H(115) 3.2172 .
C(141) H(7) 3.3845 65502
C(141) H(42) 3.4616 65501
C(141) H(86) 2.0271 .
C(141) H(87) 3.2558 .
C(141) H(116) 2.6474 .
C(141) H(117) 2.9082 .
C(142) H(3) 3.4024 65502
C(142) H(41) 3.3016 65501
C(142) H(42) 3.3067 65501
C(142) H(62) 3.0380 .
C(142) H(85) 2.0287 .
C(142) H(87) 2.0410 .
C(142) H(88) 3.2436 .
C(143) H(41) 3.3763 65501
C(143) H(42) 3.5694 65501
C(143) H(62) 2.8567 .
C(143) H(63) 3.4722 .
C(143) H(85) 3.2537 .
C(143) H(86) 2.0310 .
C(143) H(88) 2.0270 .
C(144) H(62) 3.3714 .
C(144) H(63) 3.3961 .
C(144) H(86) 3.2470 .
C(144) H(87) 2.0375 .
C(144) H(89) 3.2151 .
C(145) H(6) 3.4909 65601
C(145) H(73) 3.4301 .
C(145) H(85) 3.2718 .
C(145) H(87) 3.2819 .
C(145) H(88) 2.0280 .
C(145) H(89) 3.2061 .
C(146) H(8) 3.5958 65601
C(146) H(41) 3.4611 65602
C(146) H(42) 3.2597 65602
C(146) H(84) 2.5384 .
C(146) H(85) 2.4920 .
C(146) H(120) 3.1419 .
C(147) H(76) 2.9333 .
C(147) H(81) 3.5206 .
C(147) H(88) 3.5563 .
C(147) H(89) 2.6766 .
C(147) H(96) 2.7042 .
C(148) H(45) 3.4138 .
C(148) H(46) 3.1899 .
C(148) H(76) 3.1596 .
C(148) H(89) 2.0297 .
C(148) H(90) 3.2838 .
C(148) H(92) 3.2800 .
C(149) H(46) 2.9613 .
C(149) H(62) 2.9569 .
C(149) H(63) 3.4691 .
C(149) H(76) 3.0784 .
C(149) H(90) 2.0403 .
C(149) H(91) 3.2459 .
C(150) H(3) 3.4611 65502
C(150) H(4) 3.5435 65502
C(150) H(46) 2.8670 .
C(150) H(62) 2.8530 .
C(150) H(89) 2.0300 .
C(150) H(91) 2.0252 .
C(150) H(92) 3.2519 .
C(151) H(23) 3.2912 65502
C(151) H(24) 3.4238 65502
C(151) H(44) 3.5211 65602
C(151) H(46) 2.9699 .
C(151) H(89) 3.2424 .
C(151) H(90) 2.0314 .
C(151) H(92) 2.0308 .
C(151) H(116) 3.5568 .
C(152) H(44) 3.5606 65602
C(152) H(45) 3.5710 .
C(152) H(46) 3.1480 .
C(152) H(90) 3.2550 .
C(152) H(91) 2.0305 .
C(152) H(116) 3.1763 .
C(152) H(115) 3.5721 .
C(152) H(119) 3.0853 .
C(152) H(120) 2.5413 .
C(153) H(45) 3.0852 .
C(153) H(46) 3.2555 .
C(153) H(89) 3.2650 .
C(153) H(91) 3.2721 .
C(153) H(92) 2.0384 .
C(153) H(116) 3.4341 .
C(153) H(115) 3.5170 .
C(153) H(118) 3.2039 .
C(153) H(119) 2.8794 .
C(153) H(120) 2.5516 .
C(154) H(45) 3.1563 .
C(154) H(93) 2.0457 .
C(154) H(94) 3.2722 .
C(154) H(96) 3.2582 .
C(154) H(106) 3.5481 .
C(154) H(107) 3.1100 .
C(154) H(118) 2.5910 .
C(154) H(119) 2.8059 .
C(154) H(120) 3.2266 .
C(155) H(22) 3.3099 55601
C(155) H(23) 3.4969 55601
C(155) H(94) 2.0282 .
C(155) H(95) 3.2593 .
C(155) H(106) 3.1020 .
C(155) H(107) 2.9613 .
C(155) H(108) 3.5996 .
C(155) H(118) 2.6003 .
C(155) H(119) 2.9434 .
C(156) H(10) 3.4672 55601
C(156) H(11) 3.4116 55601
C(156) H(93) 2.0285 .
C(156) H(95) 2.0362 .
C(156) H(96) 3.2406 .
C(156) H(106) 3.4717 .
C(156) H(107) 3.0072 .
C(156) H(108) 3.3406 .
C(157) H(10) 3.4725 55601
C(157) H(11) 3.3239 55601
C(157) H(14) 3.5886 66602
C(157) H(81) 3.3582 .
C(157) H(93) 3.2550 .
C(157) H(94) 2.0303 .
C(157) H(96) 2.0263 .
C(157) H(105) 3.2628 .
C(157) H(103) 3.4713 .
C(157) H(107) 3.1660 .
C(158) H(81) 2.9594 .
C(158) H(94) 3.2445 .
C(158) H(95) 2.0397 .
C(158) H(105) 3.5833 .
C(158) H(103) 3.1565 .
C(158) H(107) 3.2965 .
C(159) H(45) 3.4163 .
C(159) H(76) 3.5525 .
C(159) H(81) 3.1202 .
C(159) H(93) 3.2807 .
C(159) H(95) 3.2886 .
C(159) H(96) 2.0311 .
C(159) H(107) 3.3188 .
C(160) H(28) 3.4512 65602
C(160) H(92) 2.5101 .
C(160) H(93) 2.4796 .
C(160) H(115) 3.0641 .
H(1) C(18) 3.4639 66502
H(1) C(86) 3.3210 66502
H(1) C(87) 3.2363 66502
H(2) C(84) 3.4906 66502
H(2) C(85) 3.3766 66502
H(2) C(86) 3.3563 66502
H(2) C(91) 3.4886 66502
H(2) C(92) 3.4275 66502
H(3) C(101) 3.1454 65502
H(3) C(102) 3.2737 65502
H(3) C(142) 3.4024 65502
H(3) C(150) 3.4611 65502
H(4) C(101) 3.1188 65502
H(4) C(106) 3.5270 65502
H(4) C(120) 3.1891 65502
H(4) C(150) 3.5435 65502
H(5) C(134) 2.8889 45401
H(5) C(135) 2.9363 45401
H(5) C(136) 3.1354 45401
H(5) C(137) 3.2513 45401
H(5) C(138) 3.2022 45401
H(5) C(139) 3.0158 45401
H(6) C(70) 3.1424 55401
H(6) C(71) 3.4824 55401
H(6) C(134) 3.5663 45401
H(6) C(140) 3.5811 45401
H(6) C(145) 3.4909 45401
H(7) N(7) 3.5830 45401
H(7) C(70) 3.1413 55401
H(7) C(71) 3.2726 55401
H(7) C(141) 3.3845 65502
H(8) N(7) 3.3138 45401
H(8) C(137) 3.2637 45401
H(8) C(138) 2.6654 45401
H(8) C(139) 2.9819 45401
H(8) C(146) 3.5958 45401
H(10) C(21) 3.1857 66502
H(10) C(61) 3.3651 55401
H(10) C(156) 3.4672 55401
H(10) C(157) 3.4725 55401
H(11) C(20) 3.1140 66502
H(11) C(21) 3.1269 66502
H(11) C(22) 3.1617 66502
H(11) C(23) 3.1651 66502
H(11) C(24) 3.1731 66502
H(11) C(25) 3.1942 66502
H(11) C(156) 3.4116 55401
H(11) C(157) 3.3239 55401
H(12) C(2) 3.5501 66502
H(13) C(16) 3.4829 66502
H(13) C(61) 3.4708 66602
H(14) C(66) 3.3611 66602
H(14) C(157) 3.5886 66602
H(16) C(86) 3.5852 66502
H(16) C(92) 3.0052 66502
H(17) C(106) 3.4528 65502
H(18) C(106) 3.5443 65502
H(19) C(116) 3.5169 65502
H(20) C(115) 3.5693 65502
H(22) C(155) 3.3099 55401
H(23) C(80) 3.1412 55401
H(23) C(151) 3.2912 65502
H(23) C(155) 3.4969 55401
H(24) C(72) 3.3132 55401
H(24) C(151) 3.4238 65502
H(25) C(58) 3.5333 66602
H(25) C(126) 3.1271 66602
H(25) C(127) 3.1300 66602
H(25) C(132) 3.4646 66602
H(26) C(124) 3.2674 66602
H(26) C(125) 3.2079 66602
H(26) C(126) 3.3032 66602
H(26) C(131) 3.3407 66602
H(26) C(132) 3.3894 66602
H(27) C(97) 3.2044 65502
H(27) C(98) 3.0708 65502
H(27) C(117) 3.4464 65502
H(27) C(138) 3.5886 65602
H(28) C(116) 3.5670 65502
H(28) C(117) 3.3369 65502
H(28) C(138) 3.3313 65602
H(28) C(160) 3.4512 65602
H(29) C(82) 3.5302 45501
H(29) C(100) 3.0882 45501
H(29) C(101) 3.3089 45501
H(29) C(102) 3.3117 45501
H(29) C(103) 3.1070 45501
H(29) C(104) 2.8454 45501
H(29) C(105) 2.8426 45501
H(30) C(82) 3.5520 45501
H(31) C(98) 3.3939 65502
H(31) C(106) 3.4032 65502
H(32) N(5) 3.3362 45501
H(32) C(100) 2.9487 45501
H(32) C(101) 2.6785 45501
H(32) C(102) 3.2328 45501
H(34) C(61) 3.3506 66602
H(35) C(60) 3.1958 66602
H(35) C(61) 3.0499 66602
H(35) C(62) 3.0890 66602
H(35) C(63) 3.2251 66602
H(35) C(64) 3.3576 66602
H(35) C(65) 3.3937 66602
H(36) C(42) 3.5611 66602
H(37) C(16) 3.3716 55601
H(37) C(21) 3.4465 66602
H(37) C(56) 3.4073 66602
H(38) C(2) 3.4430 55601
H(38) C(3) 3.4689 55601
H(38) C(26) 3.3053 66602
H(40) C(132) 3.0947 66602
H(41) C(142) 3.3016 45501
H(41) C(143) 3.3763 45501
H(41) C(146) 3.4611 65602
H(42) C(11) 3.1239 55601
H(42) C(12) 3.1640 55601
H(42) C(141) 3.4616 45501
H(42) C(142) 3.3067 45501
H(42) C(143) 3.5694 45501
H(42) C(146) 3.2597 65602
H(43) C(4) 2.9507 55601
H(43) C(5) 2.7029 55601
H(43) C(6) 2.7458 55601
H(43) C(7) 3.3238 55601
H(43) C(10) 3.2828 55601
H(43) C(11) 3.2209 55601
H(43) C(12) 3.0321 55601
H(44) C(37) 3.3899 55601
H(44) C(38) 3.2134 55601
H(44) C(151) 3.5211 65602
H(44) C(152) 3.5606 65602
H(48) C(116) 3.5062 65502
H(49) C(51) 3.1268 65501
H(51) C(23) 3.4611 66502
H(51) C(24) 3.2908 66502
H(53) C(3) 3.2530 66502
H(53) C(4) 3.2486 66502
H(53) C(11) 3.3708 66502
H(56) C(1) 3.3787 66502
H(56) C(2) 2.8585 66502
H(56) C(3) 2.7931 66502
H(56) C(4) 3.2587 66502
H(56) C(24) 3.1894 66502
H(58) C(4) 3.3661 65501
H(58) C(5) 3.2039 65501
H(58) C(6) 3.3944 65501
H(58) C(11) 3.5607 65501
H(58) C(136) 3.5908 55401
H(58) C(137) 3.3434 55401
H(59) C(6) 3.2345 65501
H(59) C(7) 3.1914 65501
H(60) C(46) 3.5272 65502
H(60) C(47) 3.4993 65502
H(60) C(52) 3.0568 65502
H(61) C(7) 2.9063 65502
H(61) C(8) 2.9037 65502
H(62) C(7) 3.5776 65502
H(66) C(62) 3.0346 66602
H(66) C(63) 3.1718 66602
H(69) C(31) 3.2441 65502
H(69) C(32) 2.8129 65502
H(69) C(33) 3.1646 65502
H(70) C(31) 3.2088 65502
H(70) C(32) 3.3371 65502
H(70) C(48) 3.3242 65502
H(70) C(77) 3.4230 65502
H(70) C(78) 3.1386 65502
H(71) C(48) 3.3660 65502
H(71) C(137) 2.9512 55401
H(71) C(138) 3.4267 55401
H(72) C(136) 2.9824 55401
H(72) C(137) 2.8638 55401
H(73) C(11) 3.3745 65601
H(75) C(63) 3.5684 66602
H(75) C(64) 3.4553 66602
H(77) C(43) 3.1325 66602
H(77) C(44) 3.3062 66602
H(77) C(51) 3.5588 66602
H(80) C(41) 3.3910 66602
H(80) C(42) 2.7887 66602
H(80) C(43) 2.8942 66602
H(80) C(44) 3.5630 66602
H(80) C(64) 3.1766 66602
H(82) C(87) 3.5456 55601
H(82) C(88) 3.4436 55601
H(82) C(95) 3.4594 55601
H(82) C(118) 3.4942 55601
H(83) C(95) 3.1970 55601
H(83) C(96) 2.8912 55601
H(83) C(97) 3.1381 55601
H(83) C(117) 2.8411 55601
H(83) C(118) 2.7529 55601
H(84) C(12) 3.5485 65601
H(84) C(47) 3.2607 65602
H(84) C(48) 3.1243 65602
H(85) C(12) 3.3520 65502
H(90) C(7) 3.4213 65502
H(90) C(8) 3.2898 65502
H(91) C(7) 3.5547 65502
H(91) C(8) 3.3590 65502
H(91) C(37) 2.9262 65502
H(91) C(38) 2.8348 65502
H(91) C(71) 3.5653 65602
H(91) C(72) 3.3163 65602
H(92) N(4) 3.4368 65602
H(92) C(72) 2.9902 65602
H(92) C(73) 3.1857 65602
H(93) C(36) 3.0880 55601
H(93) C(37) 3.3096 55601
H(94) C(16) 3.1270 55601
H(94) C(17) 3.0005 55601
H(94) C(36) 3.3519 55601
H(94) C(37) 3.4208 55601
H(95) C(16) 3.5174 55601
H(95) C(17) 3.3321 55601
H(95) C(22) 2.9673 66602
H(95) C(23) 3.2266 66602
H(99) C(15) 3.2736 66502
H(99) C(16) 3.2280 66502
H(99) C(61) 3.5505 66602
H(99) C(62) 3.3085 66602
H(104) C(22) 3.4916 66602
H(104) C(55) 3.1634 66602
H(104) C(56) 3.2377 66602
H(106) C(37) 3.3792 55601
H(108) C(16) 3.5135 55601
H(108) C(37) 3.5567 55601
H(109) C(29) 3.2692 65502
H(109) C(30) 2.9573 65502
H(109) C(31) 3.5367 65502
H(111) C(8) 3.1591 65502
H(111) C(28) 3.5661 65502
H(111) C(29) 3.0841 65502
H(111) C(30) 3.4283 65502
H(114) C(34) 3.5430 65502
H(112) N(2) 3.5851 65502
H(112) C(28) 3.2900 65502
H(112) C(33) 3.2516 65502
H(116) C(69) 3.1770 65602
H(116) C(70) 2.7180 65602
H(116) C(71) 3.0008 65602
H(117) C(12) 3.5940 65601
H(117) C(69) 3.3170 65602
H(117) C(70) 3.1834 65602
H(115) C(48) 3.4408 65602
H(115) C(68) 3.3813 65602
H(115) C(69) 2.9609 65602
H(115) C(70) 3.2044 65602
H(119) C(74) 3.5002 65602
H(119) C(75) 3.4724 65602
H(120) N(4) 3.5231 65602
H(120) C(68) 3.3711 65602
H(120) C(73) 3.2796 65602
H(120) C(74) 3.4458 65602
H(120) C(79) 3.5937 65602
N(1) N(2) 3.194(3) .
N(3) N(4) 3.193(3) .
N(5) N(6) 3.303(3) .
N(7) N(8) 3.296(3) .
C(1) C(9) 2.376(3) .
C(4) C(6) 2.364(3) .
C(41) C(49) 2.378(3) .
C(44) C(46) 2.370(3) .
C(81) C(89) 2.376(3) .
C(84) C(86) 2.371(3) .
C(121) C(129) 2.379(3) .
C(124) C(126) 2.374(3) .

loop_
_geom_torsion_atom_site_label_1
_geom_torsion_atom_site_label_2
_geom_torsion_atom_site_label_3
_geom_torsion_atom_site_label_4
_geom_torsion
C(20) N(1) C(19) C(14) -29.0(3)
C(20) N(1) C(19) C(18) 150.5(2)
C(26) N(1) C(19) C(14) 170.4(2)
C(26) N(1) C(19) C(18) -10.1(3)
C(19) N(1) C(20) C(21) -154.3(2)
C(19) N(1) C(20) C(25) 25.6(3)
C(26) N(1) C(20) C(21) 6.2(3)
C(26) N(1) C(20) C(25) -173.9(2)
C(34) N(2) C(33) C(28) -17.5(3)
C(34) N(2) C(33) C(32) 161.5(2)
C(40) N(2) C(33) C(28) 176.9(2)
C(40) N(2) C(33) C(32) -4.0(3)
C(33) N(2) C(34) C(35) -156.4(2)
C(33) N(2) C(34) C(39) 22.1(3)
C(40) N(2) C(34) C(35) 9.2(3)
C(40) N(2) C(34) C(39) -172.3(2)
C(60) N(3) C(59) C(54) -25.0(3)
C(60) N(3) C(59) C(58) 153.9(2)
C(66) N(3) C(59) C(54) 171.5(2)
C(66) N(3) C(59) C(58) -9.7(3)
C(59) N(3) C(60) C(61) -158.1(2)
C(59) N(3) C(60) C(65) 21.3(3)
C(66) N(3) C(60) C(61) 5.3(3)
C(66) N(3) C(60) C(65) -175.3(2)
C(74) N(4) C(73) C(68) -21.7(3)
C(74) N(4) C(73) C(72) 158.5(2)
C(80) N(4) C(73) C(68) 173.7(2)
C(80) N(4) C(73) C(72) -6.1(3)
C(73) N(4) C(74) C(75) -154.5(2)
C(73) N(4) C(74) C(79) 24.6(3)
C(80) N(4) C(74) C(75) 10.3(3)
C(80) N(4) C(74) C(79) -170.7(2)
C(100) N(5) C(99) C(94) -30.3(3)
C(100) N(5) C(99) C(98) 147.7(2)
C(106) N(5) C(99) C(94) 167.3(2)
C(106) N(5) C(99) C(98) -14.7(3)
C(99) N(5) C(100) C(101) -148.3(2)
C(99) N(5) C(100) C(105) 30.0(3)
C(106) N(5) C(100) C(101) 13.8(3)
C(106) N(5) C(100) C(105) -167.8(2)
C(114) N(6) C(113) C(108) -23.3(3)
C(114) N(6) C(113) C(112) 155.7(2)
C(120) N(6) C(113) C(108) 174.3(2)
C(120) N(6) C(113) C(112) -6.8(3)
C(113) N(6) C(114) C(115) -152.2(2)
C(113) N(6) C(114) C(119) 26.6(3)
C(120) N(6) C(114) C(115) 10.1(3)
C(120) N(6) C(114) C(119) -171.1(2)
C(140) N(7) C(139) C(134) 27.1(3)
C(140) N(7) C(139) C(138) -151.7(2)
C(146) N(7) C(139) C(134) -168.0(2)
C(146) N(7) C(139) C(138) 13.2(3)
C(139) N(7) C(140) C(141) 151.1(2)
C(139) N(7) C(140) C(145) -27.1(3)
C(146) N(7) C(140) C(141) -14.0(3)
C(146) N(7) C(140) C(145) 167.8(2)
C(154) N(8) C(153) C(148) 23.7(3)
C(154) N(8) C(153) C(152) -157.3(2)
C(160) N(8) C(153) C(148) -170.1(2)
C(160) N(8) C(153) C(152) 8.9(3)
C(153) N(8) C(154) C(155) 159.7(2)
C(153) N(8) C(154) C(159) -20.4(3)
C(160) N(8) C(154) C(155) -6.6(3)
C(160) N(8) C(154) C(159) 173.3(2)
C(10) C(1) C(2) C(3) 0.2(3)
C(13) C(1) C(2) C(3) 179.2(2)
C(2) C(1) C(10) C(5) -0.3(3)
C(2) C(1) C(10) C(9) 174.9(2)
C(13) C(1) C(10) C(5) -179.5(2)
C(13) C(1) C(10) C(9) -4.2(3)
C(2) C(1) C(13) C(14) -55.5(3)
C(2) C(1) C(13) C(25) 68.4(3)
C(2) C(1) C(13) C(27) -174.1(2)
C(10) C(1) C(13) C(14) 123.5(2)
C(10) C(1) C(13) C(25) -112.6(2)
C(10) C(1) C(13) C(27) 4.9(2)
C(1) C(2) C(3) C(4) 0.5(3)
C(2) C(3) C(4) C(5) -1.2(3)
C(2) C(3) C(4) C(11) -178.3(2)
C(3) C(4) C(5) C(6) -173.7(2)
C(3) C(4) C(5) C(10) 1.1(3)
C(11) C(4) C(5) C(6) 4.2(3)
C(11) C(4) C(5) C(10) 179.1(2)
C(3) C(4) C(11) C(12) 172.1(2)
C(5) C(4) C(11) C(12) -5.3(2)
C(4) C(5) C(6) C(7) 174.2(2)
C(4) C(5) C(6) C(12) -1.2(3)
C(10) C(5) C(6) C(7) -0.6(3)
C(10) C(5) C(6) C(12) -176.0(2)
C(4) C(5) C(10) C(1) -0.4(3)
C(4) C(5) C(10) C(9) -175.4(2)
C(6) C(5) C(10) C(1) 174.1(2)
C(6) C(5) C(10) C(9) -0.9(3)
C(5) C(6) C(7) C(8) 1.4(3)
C(12) C(6) C(7) C(8) 175.1(2)
C(5) C(6) C(12) C(11) -2.3(2)
C(7) C(6) C(12) C(11) -176.4(2)
C(6) C(7) C(8) C(9) -0.8(3)
C(7) C(8) C(9) C(10) -0.7(3)
C(7) C(8) C(9) C(27) -174.1(2)
C(8) C(9) C(10) C(1) -173.7(2)
C(8) C(9) C(10) C(5) 1.5(3)
C(27) C(9) C(10) C(1) 1.1(3)
C(27) C(9) C(10) C(5) 176.3(2)
C(8) C(9) C(27) C(13) 175.8(2)
C(8) C(9) C(27) C(28) -66.8(3)
C(8) C(9) C(27) C(39) 56.7(3)
C(10) C(9) C(27) C(13) 2.0(2)
C(10) C(9) C(27) C(28) 119.4(2)
C(10) C(9) C(27) C(39) -117.1(2)
C(4) C(11) C(12) C(6) 4.6(2)
C(1) C(13) C(14) C(15) -22.0(3)
C(1) C(13) C(14) C(19) 161.1(2)
C(25) C(13) C(14) C(15) -147.6(2)
C(25) C(13) C(14) C(19) 35.5(3)
C(27) C(13) C(14) C(15) 91.7(3)
C(27) C(13) C(14) C(19) -85.2(2)
C(1) C(13) C(25) C(20) -165.1(2)
C(1) C(13) C(25) C(24) 19.9(3)
C(14) C(13) C(25) C(20) -38.8(3)
C(14) C(13) C(25) C(24) 146.1(2)
C(27) C(13) C(25) C(20) 82.2(2)
C(27) C(13) C(25) C(24) -92.8(3)
C(1) C(13) C(27) C(9) -4.1(2)
C(1) C(13) C(27) C(28) -123.0(2)
C(1) C(13) C(27) C(39) 113.9(2)
C(14) C(13) C(27) C(9) -124.7(2)
C(14) C(13) C(27) C(28) 116.3(2)
C(14) C(13) C(27) C(39) -6.8(2)
C(25) C(13) C(27) C(9) 115.0(2)
C(25) C(13) C(27) C(28) -3.9(2)
C(25) C(13) C(27) C(39) -127.0(2)
C(13) C(14) C(15) C(16) -176.2(2)
C(19) C(14) C(15) C(16) 0.7(3)
C(13) C(14) C(19) N(1) -3.7(3)
C(13) C(14) C(19) C(18) 176.8(2)
C(15) C(14) C(19) N(1) 179.3(2)
C(15) C(14) C(19) C(18) -0.2(3)
C(14) C(15) C(16) C(17) -0.5(4)
C(15) C(16) C(17) C(18) -0.1(3)
C(16) C(17) C(18) C(19) 0.5(4)
C(17) C(18) C(19) N(1) -179.9(2)
C(17) C(18) C(19) C(14) -0.4(3)
N(1) C(20) C(21) C(22) 176.7(2)
C(25) C(20) C(21) C(22) -3.3(4)
N(1) C(20) C(25) C(13) 10.2(3)
N(1) C(20) C(25) C(24) -174.6(2)
C(21) C(20) C(25) C(13) -169.9(2)
C(21) C(20) C(25) C(24) 5.4(3)
C(20) C(21) C(22) C(23) -0.9(4)
C(21) C(22) C(23) C(24) 2.9(4)
C(22) C(23) C(24) C(25) -0.7(4)
C(23) C(24) C(25) C(13) 171.6(2)
C(23) C(24) C(25) C(20) -3.4(4)
C(9) C(27) C(28) C(29) -35.4(3)
C(9) C(27) C(28) C(33) 150.3(2)
C(13) C(27) C(28) C(29) 76.1(2)
C(13) C(27) C(28) C(33) -98.2(2)
C(39) C(27) C(28) C(29) -159.4(2)
C(39) C(27) C(28) C(33) 26.3(2)
C(9) C(27) C(39) C(34) -146.8(2)
C(9) C(27) C(39) C(38) 32.8(3)
C(13) C(27) C(39) C(34) 101.4(2)
C(13) C(27) C(39) C(38) -79.0(2)
C(28) C(27) C(39) C(34) -21.9(2)
C(28) C(27) C(39) C(38) 157.8(2)
C(27) C(28) C(29) C(30) -171.3(2)
C(33) C(28) C(29) C(30) 3.2(3)
C(27) C(28) C(33) N(2) -8.3(3)
C(27) C(28) C(33) C(32) 172.6(2)
C(29) C(28) C(33) N(2) 177.3(2)
C(29) C(28) C(33) C(32) -1.7(3)
C(28) C(29) C(30) C(31) -2.1(3)
C(29) C(30) C(31) C(32) -0.4(3)
C(30) C(31) C(32) C(33) 1.7(3)
C(31) C(32) C(33) N(2) -179.7(2)
C(31) C(32) C(33) C(28) -0.6(3)
N(2) C(34) C(35) C(36) 179.6(2)
C(39) C(34) C(35) C(36) 1.1(3)
N(2) C(34) C(39) C(27) -0.7(3)
N(2) C(34) C(39) C(38) 179.7(2)
C(35) C(34) C(39) C(27) 177.8(2)
C(35) C(34) C(39) C(38) -1.8(3)
C(34) C(35) C(36) C(37) 0.6(4)
C(35) C(36) C(37) C(38) -1.5(4)
C(36) C(37) C(38) C(39) 0.8(4)
C(37) C(38) C(39) C(27) -178.8(2)
C(37) C(38) C(39) C(34) 0.9(3)
C(50) C(41) C(42) C(43) 1.0(3)
C(53) C(41) C(42) C(43) 176.1(2)
C(42) C(41) C(50) C(45) -1.2(3)
C(42) C(41) C(50) C(49) 178.3(2)
C(53) C(41) C(50) C(45) -177.3(2)
C(53) C(41) C(50) C(49) 2.2(3)
C(42) C(41) C(53) C(54) -65.5(3)
C(42) C(41) C(53) C(65) 58.8(3)
C(42) C(41) C(53) C(67) 177.3(2)
C(50) C(41) C(53) C(54) 109.8(2)
C(50) C(41) C(53) C(65) -125.9(2)
C(50) C(41) C(53) C(67) -7.4(2)
C(41) C(42) C(43) C(44) -0.2(3)
C(42) C(43) C(44) C(45) -0.5(3)
C(42) C(43) C(44) C(51) 179.0(2)
C(43) C(44) C(45) C(46) -178.5(2)
C(43) C(44) C(45) C(50) 0.3(3)
C(51) C(44) C(45) C(46) 1.9(3)
C(51) C(44) C(45) C(50) -179.3(2)
C(43) C(44) C(51) C(52) 179.2(3)
C(45) C(44) C(51) C(52) -1.3(2)
C(44) C(45) C(46) C(47) 177.8(2)
C(44) C(45) C(46) C(52) -1.6(3)
C(50) C(45) C(46) C(47) -1.0(3)
C(50) C(45) C(46) C(52) 179.5(2)
C(44) C(45) C(50) C(41) 0.5(3)
C(44) C(45) C(50) C(49) -179.0(2)
C(46) C(45) C(50) C(41) 179.3(2)
C(46) C(45) C(50) C(49) -0.2(3)
C(45) C(46) C(47) C(48) 1.6(3)
C(52) C(46) C(47) C(48) -179.1(2)
C(45) C(46) C(52) C(51) 0.7(3)
C(47) C(46) C(52) C(51) -178.6(3)
C(46) C(47) C(48) C(49) -1.1(4)
C(47) C(48) C(49) C(50) -0.2(3)
C(47) C(48) C(49) C(67) 174.6(2)
C(48) C(49) C(50) C(41) -178.7(2)
C(48) C(49) C(50) C(45) 0.8(3)
C(67) C(49) C(50) C(41) 5.3(3)
C(67) C(49) C(50) C(45) -175.2(2)
C(48) C(49) C(67) C(53) 175.8(2)
C(48) C(49) C(67) C(68) -68.7(3)
C(48) C(49) C(67) C(79) 54.5(3)
C(50) C(49) C(67) C(53) -9.1(2)
C(50) C(49) C(67) C(68) 106.4(2)
C(50) C(49) C(67) C(79) -130.4(2)
C(44) C(51) C(52) C(46) 0.3(2)
C(41) C(53) C(54) C(55) -25.7(3)
C(41) C(53) C(54) C(59) 157.5(2)
C(65) C(53) C(54) C(55) -152.5(2)
C(65) C(53) C(54) C(59) 30.7(3)
C(67) C(53) C(54) C(55) 85.6(3)
C(67) C(53) C(54) C(59) -91.2(2)
C(41) C(53) C(65) C(60) -159.4(2)
C(41) C(53) C(65) C(64) 26.1(3)
C(54) C(53) C(65) C(60) -34.3(3)
C(54) C(53) C(65) C(64) 151.3(2)
C(67) C(53) C(65) C(60) 87.6(2)
C(67) C(53) C(65) C(64) -86.9(3)
C(41) C(53) C(67) C(49) 9.7(2)
C(41) C(53) C(67) C(68) -106.7(2)
C(41) C(53) C(67) C(79) 131.1(2)
C(54) C(53) C(67) C(49) -107.9(2)
C(54) C(53) C(67) C(68) 135.6(2)
C(54) C(53) C(67) C(79) 13.4(2)
C(65) C(53) C(67) C(49) 130.8(2)
C(65) C(53) C(67) C(68) 14.3(2)
C(65) C(53) C(67) C(79) -107.9(2)
C(53) C(54) C(55) C(56) -176.9(2)
C(59) C(54) C(55) C(56) -0.0(3)
C(53) C(54) C(59) N(3) -3.1(3)
C(53) C(54) C(59) C(58) 178.1(2)
C(55) C(54) C(59) N(3) -180.0(2)
C(55) C(54) C(59) C(58) 1.2(3)
C(54) C(55) C(56) C(57) -1.1(4)
C(55) C(56) C(57) C(58) 1.1(4)
C(56) C(57) C(58) C(59) 0.1(3)
C(57) C(58) C(59) N(3) 179.9(2)
C(57) C(58) C(59) C(54) -1.2(4)
N(3) C(60) C(61) C(62) 178.0(2)
C(65) C(60) C(61) C(62) -1.4(4)
N(3) C(60) C(65) C(53) 10.0(3)
N(3) C(60) C(65) C(64) -175.3(2)
C(61) C(60) C(65) C(53) -170.5(2)
C(61) C(60) C(65) C(64) 4.1(4)
C(60) C(61) C(62) C(63) -2.1(4)
C(61) C(62) C(63) C(64) 2.7(4)
C(62) C(63) C(64) C(65) 0.1(3)
C(63) C(64) C(65) C(53) 171.0(2)
C(63) C(64) C(65) C(60) -3.5(4)
C(49) C(67) C(68) C(69) -29.9(3)
C(49) C(67) C(68) C(73) 157.1(2)
C(53) C(67) C(68) C(69) 81.1(2)
C(53) C(67) C(68) C(73) -91.9(2)
C(79) C(67) C(68) C(69) -154.9(2)
C(79) C(67) C(68) C(73) 32.1(2)
C(49) C(67) C(79) C(74) -152.7(2)
C(49) C(67) C(79) C(78) 29.2(3)
C(53) C(67) C(79) C(74) 92.5(2)
C(53) C(67) C(79) C(78) -85.7(2)
C(68) C(67) C(79) C(74) -29.2(2)
C(68) C(67) C(79) C(78) 152.6(2)
C(67) C(68) C(69) C(70) -170.6(2)
C(73) C(68) C(69) C(70) 2.4(3)
C(67) C(68) C(73) N(4) -8.4(3)
C(67) C(68) C(73) C(72) 171.4(2)
C(69) C(68) C(73) N(4) 178.4(2)
C(69) C(68) C(73) C(72) -1.8(3)
C(68) C(69) C(70) C(71) -1.2(3)
C(69) C(70) C(71) C(72) -0.8(4)
C(70) C(71) C(72) C(73) 1.4(4)
C(71) C(72) C(73) N(4) 179.7(2)
C(71) C(72) C(73) C(68) -0.1(2)
N(4) C(74) C(75) C(76) 178.9(2)
C(79) C(74) C(75) C(76) -0.2(3)
N(4) C(74) C(79) C(67) 2.9(3)
N(4) C(74) C(79) C(78) -178.9(2)
C(75) C(74) C(79) C(67) -178.1(2)
C(75) C(74) C(79) C(78) 0.1(3)
C(74) C(75) C(76) C(77) 0.0(4)
C(75) C(76) C(77) C(78) 0.1(3)
C(76) C(77) C(78) C(79) -0.2(3)
C(77) C(78) C(79) C(67) 178.2(2)
C(77) C(78) C(79) C(74) 0.0(3)
C(90) C(81) C(82) C(83) -1.4(3)
C(93) C(81) C(82) C(83) 163.9(2)
C(82) C(81) C(90) C(85) 3.1(3)
C(82) C(81) C(90) C(89) 178.5(2)
C(93) C(81) C(90) C(85) -165.9(2)
C(93) C(81) C(90) C(89) 9.5(3)
C(82) C(81) C(93) C(94) -70.4(3)
C(82) C(81) C(93) C(105) 51.8(3)
C(82) C(81) C(93) C(107) 172.7(2)
C(90) C(81) C(93) C(94) 95.9(2)
C(90) C(81) C(93) C(105) -141.9(2)
C(90) C(81) C(93) C(107) -21.0(2)
C(81) C(82) C(83) C(84) -1.3(3)
C(82) C(83) C(84) C(85) 2.3(3)
C(82) C(83) C(84) C(91) -174.1(2)
C(83) C(84) C(85) C(86) -176.3(2)
C(83) C(84) C(85) C(90) -0.6(3)
C(91) C(84) C(85) C(86) 1.1(3)
C(91) C(84) C(85) C(90) 176.8(2)
C(83) C(84) C(91) C(92) 175.1(2)
C(85) C(84) C(91) C(92) -1.6(2)
C(84) C(85) C(86) C(87) 176.9(2)
C(84) C(85) C(86) C(92) -0.0(2)
C(90) C(85) C(86) C(87) 1.2(3)
C(90) C(85) C(86) C(92) -175.7(2)
C(84) C(85) C(90) C(81) -2.2(3)
C(84) C(85) C(90) C(89) -177.3(2)
C(86) C(85) C(90) C(81) 173.3(2)
C(86) C(85) C(90) C(89) -1.9(3)
C(85) C(86) C(87) C(88) 0.8(3)
C(92) C(86) C(87) C(88) 176.5(2)
C(85) C(86) C(92) C(91) -1.0(2)
C(87) C(86) C(92) C(91) -177.0(3)
C(86) C(87) C(88) C(89) -2.1(3)
C(87) C(88) C(89) C(90) 1.4(3)
C(87) C(88) C(89) C(107) 176.6(2)
C(88) C(89) C(90) C(81) -174.8(2)
C(88) C(89) C(90) C(85) 0.5(3)
C(107) C(89) C(90) C(81) 8.7(3)
C(107) C(89) C(90) C(85) -175.9(2)
C(88) C(89) C(107) C(93) 164.0(2)
C(88) C(89) C(107) C(108) -82.8(3)
C(88) C(89) C(107) C(119) 41.2(3)
C(90) C(89) C(107) C(93) -20.4(2)
C(90) C(89) C(107) C(108) 92.8(2)
C(90) C(89) C(107) C(119) -143.3(2)
C(84) C(91) C(92) C(86) 1.6(2)
C(81) C(93) C(94) C(95) -19.1(3)
C(81) C(93) C(94) C(99) 159.5(2)
C(105) C(93) C(94) C(95) -145.4(2)
C(105) C(93) C(94) C(99) 33.2(2)
C(107) C(93) C(94) C(95) 91.1(2)
C(107) C(93) C(94) C(99) -90.3(2)
C(81) C(93) C(105) C(100) -155.5(2)
C(81) C(93) C(105) C(104) 27.3(3)
C(94) C(93) C(105) C(100) -33.6(2)
C(94) C(93) C(105) C(104) 149.2(2)
C(107) C(93) C(105) C(100) 89.5(2)
C(107) C(93) C(105) C(104) -87.7(2)
C(81) C(93) C(107) C(89) 24.7(2)
C(81) C(93) C(107) C(108) -91.0(2)
C(81) C(93) C(107) C(119) 148.7(2)
C(94) C(93) C(107) C(89) -89.9(2)
C(94) C(93) C(107) C(108) 154.4(2)
C(94) C(93) C(107) C(119) 34.1(3)
C(105) C(93) C(107) C(89) 148.4(2)
C(105) C(93) C(107) C(108) 32.7(2)
C(105) C(93) C(107) C(119) -87.6(2)
C(93) C(94) C(95) C(96) 179.5(2)
C(99) C(94) C(95) C(96) 0.9(3)
C(93) C(94) C(99) N(5) -3.1(3)
C(93) C(94) C(99) C(98) 178.9(2)
C(95) C(94) C(99) N(5) 175.6(2)
C(95) C(94) C(99) C(98) -2.5(3)
C(94) C(95) C(96) C(97) 0.9(3)
C(95) C(96) C(97) C(98) -1.2(3)
C(96) C(97) C(98) C(99) -0.3(3)
C(97) C(98) C(99) N(5) -175.8(2)
C(97) C(98) C(99) C(94) 2.2(3)
N(5) C(100) C(101) C(102) 178.6(2)
C(105) C(100) C(101) C(102) 0.2(3)
N(5) C(100) C(105) C(93) 4.0(3)
N(5) C(100) C(105) C(104) -178.7(2)
C(101) C(100) C(105) C(93) -177.6(2)
C(101) C(100) C(105) C(104) -0.3(3)
C(100) C(101) C(102) C(103) 0.5(3)
C(101) C(102) C(103) C(104) -1.2(3)
C(102) C(103) C(104) C(105) 1.2(3)
C(103) C(104) C(105) C(93) 176.8(2)
C(103) C(104) C(105) C(100) -0.4(3)
C(89) C(107) C(108) C(109) -22.1(3)
C(89) C(107) C(108) C(113) 162.5(2)
C(93) C(107) C(108) C(109) 86.8(3)
C(93) C(107) C(108) C(113) -88.5(2)
C(119) C(107) C(108) C(109) -149.7(2)
C(119) C(107) C(108) C(113) 34.9(3)
C(89) C(107) C(119) C(114) -156.7(2)
C(89) C(107) C(119) C(118) 24.3(3)
C(93) C(107) C(119) C(114) 87.7(3)
C(93) C(107) C(119) C(118) -91.3(3)
C(108) C(107) C(119) C(114) -31.8(3)
C(108) C(107) C(119) C(118) 149.2(2)
C(107) C(108) C(109) C(110) -172.8(2)
C(113) C(108) C(109) C(110) 2.6(3)
C(107) C(108) C(113) N(6) -9.3(3)
C(107) C(108) C(113) C(112) 171.8(2)
C(109) C(108) C(113) N(6) 175.1(2)
C(109) C(108) C(113) C(112) -3.8(3)
C(108) C(109) C(110) C(111) 0.5(3)
C(109) C(110) C(111) C(112) -2.6(4)
C(110) C(111) C(112) C(113) 1.4(3)
C(111) C(112) C(113) N(6) -177.1(2)
C(111) C(112) C(113) C(108) 1.9(3)
N(6) C(114) C(115) C(116) 179.0(2)
C(119) C(114) C(115) C(116) 0.2(4)
N(6) C(114) C(119) C(107) 3.1(3)
N(6) C(114) C(119) C(118) -177.9(2)
C(115) C(114) C(119) C(107) -178.1(2)
C(115) C(114) C(119) C(118) 1.0(3)
C(114) C(115) C(116) C(117) -0.9(4)
C(115) C(116) C(117) C(118) 0.4(4)
C(116) C(117) C(118) C(119) 0.9(4)
C(117) C(118) C(119) C(107) 177.5(2)
C(117) C(118) C(119) C(114) -1.5(4)
C(130) C(121) C(122) C(123) -1.5(3)
C(133) C(121) C(122) C(123) 164.4(2)
C(122) C(121) C(130) C(125) 3.1(3)
C(122) C(121) C(130) C(129) 178.5(2)
C(133) C(121) C(130) C(125) -166.3(2)
C(133) C(121) C(130) C(129) 9.1(3)
C(122) C(121) C(133) C(134) 52.3(3)
C(122) C(121) C(133) C(145) -70.3(3)
C(122) C(121) C(133) C(147) 173.1(2)
C(130) C(121) C(133) C(134) -140.7(2)
C(130) C(121) C(133) C(145) 96.6(2)
C(130) C(121) C(133) C(147) -19.9(2)
C(121) C(122) C(123) C(124) -1.0(3)
C(122) C(123) C(124) C(125) 1.8(3)
C(122) C(123) C(124) C(131) -174.6(2)
C(123) C(124) C(125) C(126) -176.0(2)
C(123) C(124) C(125) C(130) -0.2(3)
C(131) C(124) C(125) C(126) 1.4(3)
C(131) C(124) C(125) C(130) 177.1(2)
C(123) C(124) C(131) C(132) 174.7(2)
C(125) C(124) C(131) C(132) -2.0(2)
C(124) C(125) C(126) C(127) 177.5(2)
C(124) C(125) C(126) C(132) -0.2(3)
C(130) C(125) C(126) C(127) 1.7(3)
C(130) C(125) C(126) C(132) -175.9(2)
C(124) C(125) C(130) C(121) -2.3(3)
C(124) C(125) C(130) C(129) -177.5(2)
C(126) C(125) C(130) C(121) 173.2(2)
C(126) C(125) C(130) C(129) -2.0(3)
C(125) C(126) C(127) C(128) 0.2(3)
C(132) C(126) C(127) C(128) 177.0(2)
C(125) C(126) C(132) C(131) -1.1(2)
C(127) C(126) C(132) C(131) -178.1(3)
C(126) C(127) C(128) C(129) -2.1(3)
C(127) C(128) C(129) C(130) 1.9(3)
C(127) C(128) C(129) C(147) 177.3(2)
C(128) C(129) C(130) C(121) -175.3(2)
C(128) C(129) C(130) C(125) 0.1(3)
C(147) C(129) C(130) C(121) 8.2(3)
C(147) C(129) C(130) C(125) -176.5(2)
C(128) C(129) C(147) C(133) 165.1(2)
C(128) C(129) C(147) C(148) 43.9(3)
C(128) C(129) C(147) C(159) -81.4(3)
C(130) C(129) C(147) C(133) -19.2(2)
C(130) C(129) C(147) C(148) -140.4(2)
C(130) C(129) C(147) C(159) 94.3(2)
C(124) C(131) C(132) C(126) 1.9(2)
C(121) C(133) C(134) C(135) 27.4(3)
C(121) C(133) C(134) C(139) -156.4(2)
C(145) C(133) C(134) C(135) 149.4(2)
C(145) C(133) C(134) C(139) -34.4(2)
C(147) C(133) C(134) C(135) -88.1(2)
C(147) C(133) C(134) C(139) 88.1(2)
C(121) C(133) C(145) C(140) 160.9(2)
C(121) C(133) C(145) C(144) -20.7(3)
C(134) C(133) C(145) C(140) 34.4(2)
C(134) C(133) C(145) C(144) -147.2(2)
C(147) C(133) C(145) C(140) -88.6(2)
C(147) C(133) C(145) C(144) 89.8(2)
C(121) C(133) C(147) C(129) 23.4(2)
C(121) C(133) C(147) C(148) 146.5(2)
C(121) C(133) C(147) C(159) -92.7(2)
C(134) C(133) C(147) C(129) 147.2(2)
C(134) C(133) C(147) C(148) -89.6(2)
C(134) C(133) C(147) C(159) 31.1(2)
C(145) C(133) C(147) C(129) -91.2(2)
C(145) C(133) C(147) C(148) 32.0(3)
C(145) C(133) C(147) C(159) 152.8(2)
C(133) C(134) C(135) C(136) 175.4(2)
C(139) C(134) C(135) C(136) -0.8(3)
C(133) C(134) C(139) N(7) 5.9(3)
C(133) C(134) C(139) C(138) -175.3(2)
C(135) C(134) C(139) N(7) -177.8(2)
C(135) C(134) C(139) C(138) 1.0(3)
C(134) C(135) C(136) C(137) 0.5(3)
C(135) C(136) C(137) C(138) -0.4(3)
C(136) C(137) C(138) C(139) 0.6(3)
C(137) C(138) C(139) N(7) 177.9(2)
C(137) C(138) C(139) C(134) -0.9(3)
N(7) C(140) C(141) C(142) -176.8(2)
C(145) C(140) C(141) C(142) 1.3(3)
N(7) C(140) C(145) C(133) -5.6(3)
N(7) C(140) C(145) C(144) 175.9(2)
C(141) C(140) C(145) C(133) 176.2(2)
C(141) C(140) C(145) C(144) -2.3(3)
C(140) C(141) C(142) C(143) 0.7(3)
C(141) C(142) C(143) C(144) -1.7(3)
C(142) C(143) C(144) C(145) 0.6(3)
C(143) C(144) C(145) C(133) -177.1(2)
C(143) C(144) C(145) C(140) 1.3(3)
C(129) C(147) C(148) C(149) 26.5(3)
C(129) C(147) C(148) C(153) -155.6(2)
C(133) C(147) C(148) C(149) -88.0(3)
C(133) C(147) C(148) C(153) 89.9(2)
C(159) C(147) C(148) C(149) 152.4(2)
C(159) C(147) C(148) C(153) -29.7(3)
C(129) C(147) C(159) C(154) 161.2(2)
C(129) C(147) C(159) C(158) -25.0(3)
C(133) C(147) C(159) C(154) -89.7(2)
C(133) C(147) C(159) C(158) 84.1(3)
C(148) C(147) C(159) C(154) 32.9(3)
C(148) C(147) C(159) C(158) -153.4(2)
C(147) C(148) C(149) C(150) 175.6(2)
C(153) C(148) C(149) C(150) -2.4(4)
C(147) C(148) C(153) N(8) 3.2(3)
C(147) C(148) C(153) C(152) -175.8(2)
C(149) C(148) C(153) N(8) -178.8(2)
C(149) C(148) C(153) C(152) 2.2(3)
C(148) C(149) C(150) C(151) 0.9(4)
C(149) C(150) C(151) C(152) 0.9(4)
C(150) C(151) C(152) C(153) -1.1(4)
C(151) C(152) C(153) N(8) -179.4(2)
C(151) C(152) C(153) C(148) -0.5(4)
N(8) C(154) C(155) C(156) -178.6(2)
C(159) C(154) C(155) C(156) 1.5(3)
N(8) C(154) C(159) C(147) -9.7(3)
N(8) C(154) C(159) C(158) 176.3(2)
C(155) C(154) C(159) C(147) 170.2(2)
C(155) C(154) C(159) C(158) -3.8(3)
C(154) C(155) C(156) C(157) 1.4(4)
C(155) C(156) C(157) C(158) -1.9(3)
C(156) C(157) C(158) C(159) -0.5(3)
C(157) C(158) C(159) C(147) -170.5(2)
C(157) C(158) C(159) C(154) 3.3(3)
